data_4318384
loop_
_publ_author_name
'Shigeki Kuwata'
'Tatsuya Nagano'
'Akihiro Matsubayashi'
'Youichi Ishii'
'Masanobu Hidai'

_publ_contact_author_address
;
     Department of Chemistry and Biotechnology, Graduate School of 
Engineering, The University of Tokyo, Hongo, Bunkyo-ku, Tokyo 
113-8656, JAPAN
;
_publ_contact_author_email ishii@chembio.t.u-tokyo.ac.jp
_publ_contact_author_fax +81-3-5841-7265
_publ_contact_author_name 'Youichi ISHII'
_publ_contact_author_phone +81-3-5841-7264
_publ_section_title
;
 Sulfur-Bridged Early-Late Heterobimetallics Synthesized by Incorporation
 of Titanium, Vanadium, and Molybdenum into Bis(hydrosulfido) Templates of
 Group 9 Metals
;
_journal_name_full 'Inorganic Chemistry'
_journal_page_first 4324
_journal_page_last 4330
_journal_paper_doi 10.1021/ic020105y
_journal_volume 41
_journal_year 2002
_chemical_formula_sum 'C50 H68 B Ir2 P2 S4 V'
_chemical_formula_weight 1305.47
_space_group_IT_number 2
_symmetry_cell_setting triclinic
_symmetry_Int_Tables_number 2
_symmetry_space_group_name_Hall '-P 1'
_symmetry_space_group_name_H-M 'P -1'
_audit_creation_date 'Thu Feb 22 20:42:02 2001'
_audit_creation_method 'from TEXRAY.INF file'
_cell_angle_alpha 82.58(2)
_cell_angle_beta 83.45(2)
_cell_angle_gamma 85.35(2)
_cell_formula_units_Z 4
_cell_length_a 9.639(2)
_cell_length_b 17.274(4)
_cell_length_c 32.559(6)
_cell_measurement_reflns_used 25
_cell_measurement_temperature 296.2
_cell_measurement_theta_max 20.0
_cell_measurement_theta_min 19.5
_cell_volume 5329(2)
_computing_cell_refinement 'Rigaku/AFC Diffractometer Control'
_computing_data_collection 'Rigaku/AFC Diffractometer Control'
_computing_data_reduction teXsan
_computing_publication_material teXsan
_computing_structure_refinement teXsan
_computing_structure_solution 'DIRDIF92 (PATTY)'
_diffrn_ambient_temperature 296.2
_diffrn_measurement_device_type 'Rigaku AFC7R'
_diffrn_measurement_method \w
_diffrn_orient_matrix_UB_11 0.07953
_diffrn_orient_matrix_UB_12 0.02712
_diffrn_orient_matrix_UB_13 0.00761
_diffrn_orient_matrix_UB_21 -0.03515
_diffrn_orient_matrix_UB_22 0.04993
_diffrn_orient_matrix_UB_23 -0.01576
_diffrn_orient_matrix_UB_31 -0.05825
_diffrn_orient_matrix_UB_32 0.01397
_diffrn_orient_matrix_UB_33 0.02576
_diffrn_radiation_detector 'scintillation counter'
_diffrn_radiation_monochromator graphite
_diffrn_radiation_source 'Rigaku rotating anode'
_diffrn_radiation_type 'Mo K\a'
_diffrn_radiation_wavelength 0.7107
_diffrn_reflns_av_R_equivalents 0.054
_diffrn_reflns_av_sigmaI/netI 0.094
_diffrn_reflns_limit_h_max 12
_diffrn_reflns_limit_h_min -12
_diffrn_reflns_limit_k_max 0
_diffrn_reflns_limit_k_min -22
_diffrn_reflns_limit_l_max 41
_diffrn_reflns_limit_l_min -42
_diffrn_reflns_number 25293
_diffrn_reflns_reduction_process 'Lp corrections applied'
_diffrn_reflns_theta_max 27.49
_diffrn_reflns_theta_min 2.51
_diffrn_standards_decay_% -0.63
_diffrn_standards_interval_count 150
_diffrn_standards_number 3
_exptl_absorpt_coefficient_mu 5.378
_exptl_absorpt_correction_T_max 1.000
_exptl_absorpt_correction_T_min 0.490
_exptl_absorpt_correction_type psi-scan
_exptl_absorpt_process_details '(North, Phillips & Mathews, 1968)'
_exptl_crystal_colour darkgreen
_exptl_crystal_density_diffrn 1.627
_exptl_crystal_density_method 'not measured'
_exptl_crystal_description prismatic
_exptl_crystal_F_000 2576.00
_exptl_crystal_size_max 0.700
_exptl_crystal_size_mid 0.200
_exptl_crystal_size_min 0.200
_refine_diff_density_max 2.84
_refine_diff_density_min -2.04
_refine_ls_extinction_method none
_refine_ls_goodness_of_fit_ref 1.518
_refine_ls_hydrogen_treatment noref
_refine_ls_matrix_type full
_refine_ls_number_constraints 0
_refine_ls_number_parameters 1081
_refine_ls_number_reflns 14488
_refine_ls_number_restraints 0
_refine_ls_R_factor_all 0.0465
_refine_ls_R_factor_gt 0.0465
_refine_ls_shift/su_max 0.0680
_refine_ls_shift/su_mean 0.0080
_refine_ls_structure_factor_coef F
_refine_ls_weighting_details 'w = 1/[\s^2^(Fo) + 0.00016|Fo|^2^]'
_refine_ls_weighting_scheme calc
_refine_ls_wR_factor_gt 0.0474
_refine_ls_wR_factor_ref 0.0474
_reflns_number_gt 14488
_reflns_number_total 24461
_reflns_observed_criterion >3.0sigma(I)
_cod_data_source_file ic020105y_4.cif
_cod_data_source_block {Cp*Ir(P)(m-S)2}2V][BPh4](5b)
_cod_original_cell_volume 5328(1)
_cod_original_sg_symbol_H-M 'P -1 '
_cod_original_formula_sum 'C50 H68 B Ir2 P2 S4 V '
_cod_database_code 4318384

loop_
_symmetry_equiv_pos_as_xyz
x,y,z
-x,-y,-z

loop_
_atom_site_label
_atom_site_type_symbol
_atom_site_fract_x
_atom_site_fract_y
_atom_site_fract_z
_atom_site_U_iso_or_equiv
_atom_site_adp_type
_atom_site_occupancy
_atom_site_calc_flag
_atom_site_refinement_flags
Ir(1) Ir -0.14776(4) 0.33427(2) 0.56675(1) 0.0439(1) Uani 1.00 d ...
Ir(2) Ir -0.29547(4) 0.20669(2) 0.42786(1) 0.0417(1) Uani 1.00 d ...
Ir(3) Ir 0.12281(4) 0.14446(2) 0.06996(1) 0.0407(1) Uani 1.00 d ...
Ir(4) Ir 0.28587(5) 0.34040(2) -0.07557(1) 0.0519(1) Uani 1.00 d ...
V(1) V -0.1932(2) 0.28233(10) 0.49001(5) 0.0487(5) Uani 1.00 d ...
V(2) V 0.1588(2) 0.23824(9) -0.00875(5) 0.0523(5) Uani 1.00 d ...
S(1) S -0.1705(3) 0.2078(2) 0.54825(8) 0.0613(9) Uani 1.00 d ...
S(2) S -0.1160(3) 0.3946(2) 0.49705(8) 0.0592(8) Uani 1.00 d ...
S(3) S -0.4059(3) 0.2974(2) 0.47265(8) 0.0564(8) Uani 1.00 d ...
S(4) S -0.0657(3) 0.2295(2) 0.44068(8) 0.0571(8) Uani 1.00 d ...
S(5) S 0.2002(3) 0.2720(2) 0.05025(8) 0.0640(9) Uani 1.00 d ...
S(6) S 0.0290(3) 0.1396(2) 0.00618(8) 0.0611(9) Uani 1.00 d ...
S(7) S 0.3470(3) 0.2096(2) -0.04858(8) 0.0613(9) Uani 1.00 d ...
S(8) S 0.0516(3) 0.3369(2) -0.04315(9) 0.0658(9) Uani 1.00 d ...
P(1) P 0.0873(3) 0.3067(2) 0.56336(10) 0.0650(10) Uani 1.00 d ...
P(2) P -0.2827(3) 0.3091(2) 0.37525(8) 0.0503(8) Uani 1.00 d ...
P(3) P -0.0840(3) 0.2026(2) 0.09555(9) 0.0586(9) Uani 1.00 d ...
P(4) P 0.2053(3) 0.2954(2) -0.13104(8) 0.0525(8) Uani 1.00 d ...
C(1) C -0.362(1) 0.3348(6) 0.6030(3) 0.054(3) Uani 1.00 d ...
C(2) C -0.3436(10) 0.4092(6) 0.5821(3) 0.047(3) Uani 1.00 d ...
C(3) C -0.230(1) 0.4421(6) 0.5964(3) 0.060(4) Uani 1.00 d ...
C(4) C -0.175(1) 0.3835(6) 0.6279(3) 0.059(3) Uani 1.00 d ...
C(5) C -0.255(1) 0.3157(6) 0.6308(3) 0.061(4) Uani 1.00 d ...
C(6) C -0.476(1) 0.2819(7) 0.5995(4) 0.084(5) Uani 1.00 d ...
C(7) C -0.436(1) 0.4530(7) 0.5508(4) 0.078(4) Uani 1.00 d ...
C(8) C -0.186(1) 0.5240(7) 0.5836(4) 0.089(5) Uani 1.00 d ...
C(9) C -0.068(1) 0.3965(7) 0.6556(3) 0.080(4) Uani 1.00 d ...
C(10) C -0.241(2) 0.2442(7) 0.6612(3) 0.088(5) Uani 1.00 d ...
C(11) C 0.139(1) 0.2349(8) 0.6043(4) 0.094(5) Uani 1.00 d ...
C(12) C 0.182(1) 0.3945(8) 0.5659(5) 0.099(5) Uani 1.00 d ...
C(13) C 0.174(1) 0.2704(9) 0.5171(4) 0.102(5) Uani 1.00 d ...
C(14) C -0.400(1) 0.1042(5) 0.4650(3) 0.049(3) Uani 1.00 d ...
C(15) C -0.265(1) 0.0779(6) 0.4506(3) 0.053(3) Uani 1.00 d ...
C(16) C -0.251(1) 0.0908(5) 0.4049(3) 0.054(3) Uani 1.00 d ...
C(17) C -0.384(1) 0.1220(5) 0.3930(3) 0.047(3) Uani 1.00 d ...
C(18) C -0.478(1) 0.1332(5) 0.4298(3) 0.053(3) Uani 1.00 d ...
C(19) C -0.461(1) 0.1004(7) 0.5098(3) 0.072(4) Uani 1.00 d ...
C(20) C -0.155(1) 0.0395(7) 0.4768(4) 0.090(5) Uani 1.00 d ...
C(21) C -0.127(1) 0.0644(7) 0.3763(4) 0.082(4) Uani 1.00 d ...
C(22) C -0.427(1) 0.1328(6) 0.3494(3) 0.059(3) Uani 1.00 d ...
C(23) C -0.629(1) 0.1615(7) 0.4318(3) 0.073(4) Uani 1.00 d ...
C(24) C -0.450(1) 0.3481(7) 0.3599(4) 0.080(4) Uani 1.00 d ...
C(25) C -0.184(1) 0.2838(6) 0.3273(3) 0.064(4) Uani 1.00 d ...
C(26) C -0.202(1) 0.3954(6) 0.3848(3) 0.072(4) Uani 1.00 d ...
C(27) C 0.342(1) 0.0889(6) 0.0747(3) 0.064(4) Uani 1.00 d ...
C(28) C 0.263(1) 0.0361(6) 0.0618(3) 0.061(4) Uani 1.00 d ...
C(29) C 0.151(1) 0.0194(6) 0.0925(3) 0.058(3) Uani 1.00 d ...
C(30) C 0.165(1) 0.0620(6) 0.1271(3) 0.066(4) Uani 1.00 d ...
C(31) C 0.283(1) 0.1086(6) 0.1147(3) 0.064(4) Uani 1.00 d ...
C(32) C 0.475(1) 0.1213(9) 0.0522(4) 0.100(5) Uani 1.00 d ...
C(33) C 0.292(2) -0.0025(8) 0.0226(5) 0.113(6) Uani 1.00 d ...
C(34) C 0.049(2) -0.0427(7) 0.0944(5) 0.134(7) Uani 1.00 d ...
C(35) C 0.082(2) 0.0494(8) 0.1691(4) 0.123(6) Uani 1.00 d ...
C(36) C 0.342(2) 0.1577(8) 0.1423(4) 0.105(6) Uani 1.00 d ...
C(37) C -0.066(1) 0.2598(7) 0.1373(3) 0.078(4) Uani 1.00 d ...
C(38) C -0.212(1) 0.1336(8) 0.1171(4) 0.101(5) Uani 1.00 d ...
C(39) C -0.181(1) 0.2691(7) 0.0597(4) 0.087(5) Uani 1.00 d ...
C(40) C 0.449(2) 0.3905(8) -0.0454(4) 0.088(5) Uani 1.00 d ...
C(41) C 0.337(2) 0.4414(7) -0.0433(4) 0.095(5) Uani 1.00 d ...
C(42) C 0.299(1) 0.4678(6) -0.0862(3) 0.069(4) Uani 1.00 d ...
C(43) C 0.410(1) 0.4323(6) -0.1129(3) 0.065(4) Uani 1.00 d ...
C(44) C 0.501(1) 0.3809(7) -0.0884(4) 0.072(4) Uani 1.00 d ...
C(45) C 0.524(2) 0.353(1) -0.0079(5) 0.148(8) Uani 1.00 d ...
C(46) C 0.251(2) 0.4713(8) -0.0050(4) 0.148(7) Uani 1.00 d ...
C(47) C 0.196(2) 0.5269(7) -0.1001(4) 0.109(6) Uani 1.00 d ...
C(48) C 0.441(1) 0.4517(6) -0.1590(3) 0.070(4) Uani 1.00 d ...
C(49) C 0.632(2) 0.3373(9) -0.1021(5) 0.115(6) Uani 1.00 d ...
C(50) C 0.339(1) 0.2680(6) -0.1712(3) 0.069(4) Uani 1.00 d ...
C(51) C 0.089(1) 0.3661(7) -0.1576(3) 0.077(4) Uani 1.00 d ...
C(52) C 0.106(1) 0.2095(7) -0.1202(4) 0.088(5) Uani 1.00 d ...
C(53) C 0.0198(10) 0.4343(5) 0.2379(3) 0.042(3) Uani 1.00 d ...
C(54) C -0.057(1) 0.3870(6) 0.2181(3) 0.055(3) Uani 1.00 d ...
C(55) C -0.202(1) 0.3926(6) 0.2202(3) 0.055(3) Uani 1.00 d ...
C(56) C -0.2775(10) 0.4464(6) 0.2421(3) 0.054(3) Uani 1.00 d ...
C(57) C -0.209(1) 0.4936(6) 0.2626(3) 0.055(3) Uani 1.00 d ...
C(58) C -0.064(1) 0.4875(5) 0.2604(3) 0.049(3) Uani 1.00 d ...
C(59) C 0.2036(10) 0.3438(5) 0.2746(3) 0.046(3) Uani 1.00 d ...
C(60) C 0.222(1) 0.2667(6) 0.2646(3) 0.063(4) Uani 1.00 d ...
C(61) C 0.220(1) 0.2005(6) 0.2941(4) 0.077(4) Uani 1.00 d ...
C(62) C 0.197(1) 0.2121(8) 0.3357(4) 0.078(4) Uani 1.00 d ...
C(63) C 0.179(1) 0.2850(8) 0.3472(3) 0.074(4) Uani 1.00 d ...
C(64) C 0.181(1) 0.3499(6) 0.3169(3) 0.056(3) Uani 1.00 d ...
C(65) C 0.2584(10) 0.4977(5) 0.2501(3) 0.047(3) Uani 1.00 d ...
C(66) C 0.356(1) 0.4973(6) 0.2780(3) 0.061(4) Uani 1.00 d ...
C(67) C 0.420(1) 0.5654(9) 0.2836(4) 0.087(5) Uani 1.00 d ...
C(68) C 0.388(2) 0.6331(8) 0.2609(5) 0.091(5) Uani 1.00 d ...
C(69) C 0.290(1) 0.6383(6) 0.2336(4) 0.075(4) Uani 1.00 d ...
C(70) C 0.228(1) 0.5703(6) 0.2282(3) 0.062(4) Uani 1.00 d ...
C(71) C 0.274(1) 0.4027(5) 0.1938(3) 0.045(3) Uani 1.00 d ...
C(72) C 0.402(1) 0.3613(5) 0.1908(3) 0.049(3) Uani 1.00 d ...
C(73) C 0.479(1) 0.3509(7) 0.1523(4) 0.070(4) Uani 1.00 d ...
C(74) C 0.426(1) 0.3821(8) 0.1167(4) 0.079(5) Uani 1.00 d ...
C(75) C 0.300(1) 0.4234(8) 0.1182(3) 0.079(5) Uani 1.00 d ...
C(76) C 0.223(1) 0.4334(6) 0.1561(3) 0.060(3) Uani 1.00 d ...
C(77) C 0.715(1) -0.1402(5) 0.2602(3) 0.052(3) Uani 1.00 d ...
C(78) C 0.849(1) -0.1444(6) 0.2381(3) 0.064(4) Uani 1.00 d ...
C(79) C 0.937(1) -0.2124(9) 0.2398(4) 0.086(5) Uani 1.00 d ...
C(80) C 0.893(2) -0.2806(7) 0.2627(4) 0.084(5) Uani 1.00 d ...
C(81) C 0.762(2) -0.2795(7) 0.2840(4) 0.078(4) Uani 1.00 d ...
C(82) C 0.678(1) -0.2105(6) 0.2830(3) 0.064(4) Uani 1.00 d ...
C(83) C 0.503(1) -0.0566(6) 0.2994(3) 0.066(4) Uani 1.00 d ...
C(84) C 0.550(2) -0.0751(6) 0.3386(3) 0.084(4) Uani 1.00 d ...
C(85) C 0.465(2) -0.0652(7) 0.3752(4) 0.116(6) Uani 1.00 d ...
C(86) C 0.331(2) -0.0370(8) 0.3740(6) 0.133(7) Uani 1.00 d ...
C(87) C 0.280(2) -0.0180(8) 0.3366(5) 0.119(6) Uani 1.00 d ...
C(88) C 0.362(2) -0.0269(7) 0.2997(4) 0.088(5) Uani 1.00 d ...
C(89) C 0.528(1) -0.0719(5) 0.2151(3) 0.057(3) Uani 1.00 d ...
C(90) C 0.409(1) -0.1149(7) 0.2175(4) 0.077(4) Uani 1.00 d ...
C(91) C 0.354(2) -0.1299(8) 0.1816(6) 0.095(6) Uani 1.00 d ...
C(92) C 0.412(2) -0.1005(8) 0.1437(5) 0.098(6) Uani 1.00 d ...
C(93) C 0.528(2) -0.0592(7) 0.1395(4) 0.086(5) Uani 1.00 d ...
C(94) C 0.586(1) -0.0449(6) 0.1750(4) 0.074(4) Uani 1.00 d ...
C(95) C 0.689(1) 0.0202(6) 0.2500(3) 0.063(4) Uani 1.00 d ...
C(96) C 0.618(2) 0.0911(6) 0.2342(3) 0.087(5) Uani 1.00 d ...
C(97) C 0.677(2) 0.1633(8) 0.2317(4) 0.112(7) Uani 1.00 d ...
C(98) C 0.803(2) 0.1682(10) 0.2435(5) 0.125(8) Uani 1.00 d ...
C(99) C 0.876(2) 0.1001(9) 0.2608(4) 0.102(6) Uani 1.00 d ...
C(100) C 0.818(1) 0.0284(7) 0.2640(3) 0.077(4) Uani 1.00 d ...
B(1) B 0.190(1) 0.4201(6) 0.2387(3) 0.043(3) Uani 1.00 d ...
B(2) B 0.609(1) -0.0627(7) 0.2562(4) 0.057(4) Uani 1.00 d ...
H(1) H -0.5296 0.2726 0.6257 0.1015 Uiso 1.00 calc ...
H(2) H -0.5341 0.3062 0.5793 0.1015 Uiso 1.00 calc ...
H(3) H -0.4346 0.2337 0.5913 0.1015 Uiso 1.00 calc ...
H(4) H -0.4804 0.4986 0.5615 0.0942 Uiso 1.00 calc ...
H(5) H -0.3810 0.4676 0.5254 0.0942 Uiso 1.00 calc ...
H(6) H -0.5059 0.4201 0.5460 0.0942 Uiso 1.00 calc ...
H(7) H -0.1075 0.5320 0.5974 0.1075 Uiso 1.00 calc ...
H(8) H -0.1611 0.5315 0.5542 0.1075 Uiso 1.00 calc ...
H(9) H -0.2611 0.5605 0.5908 0.1075 Uiso 1.00 calc ...
H(10) H -0.0502 0.3498 0.6737 0.0956 Uiso 1.00 calc ...
H(11) H 0.0156 0.4107 0.6392 0.0956 Uiso 1.00 calc ...
H(12) H -0.1028 0.4374 0.6718 0.0956 Uiso 1.00 calc ...
H(13) H -0.2582 0.2581 0.6887 0.1076 Uiso 1.00 calc ...
H(14) H -0.3066 0.2085 0.6572 0.1076 Uiso 1.00 calc ...
H(15) H -0.1488 0.2204 0.6572 0.1076 Uiso 1.00 calc ...
H(16) H 0.0967 0.2490 0.6304 0.1134 Uiso 1.00 calc ...
H(17) H 0.1099 0.1853 0.6004 0.1134 Uiso 1.00 calc ...
H(18) H 0.2379 0.2319 0.6041 0.1134 Uiso 1.00 calc ...
H(19) H 0.2780 0.3796 0.5680 0.1189 Uiso 1.00 calc ...
H(20) H 0.1725 0.4300 0.5414 0.1189 Uiso 1.00 calc ...
H(21) H 0.1435 0.4189 0.5896 0.1189 Uiso 1.00 calc ...
H(22) H 0.1336 0.2242 0.5127 0.1225 Uiso 1.00 calc ...
H(23) H 0.1645 0.3089 0.4938 0.1225 Uiso 1.00 calc ...
H(24) H 0.2708 0.2588 0.5203 0.1225 Uiso 1.00 calc ...
H(25) H -0.4068 0.1289 0.5246 0.0858 Uiso 1.00 calc ...
H(26) H -0.5545 0.1222 0.5113 0.0858 Uiso 1.00 calc ...
H(27) H -0.4593 0.0472 0.5220 0.0858 Uiso 1.00 calc ...
H(28) H -0.1880 -0.0067 0.4925 0.1080 Uiso 1.00 calc ...
H(29) H -0.0726 0.0264 0.4593 0.1080 Uiso 1.00 calc ...
H(30) H -0.1337 0.0745 0.4951 0.1080 Uiso 1.00 calc ...
H(31) H -0.0516 0.0455 0.3921 0.0977 Uiso 1.00 calc ...
H(32) H -0.1519 0.0237 0.3620 0.0977 Uiso 1.00 calc ...
H(33) H -0.0990 0.1073 0.3566 0.0977 Uiso 1.00 calc ...
H(34) H -0.4622 0.1852 0.3427 0.0710 Uiso 1.00 calc ...
H(35) H -0.3477 0.1214 0.3304 0.0710 Uiso 1.00 calc ...
H(36) H -0.4972 0.0981 0.3477 0.0710 Uiso 1.00 calc ...
H(37) H -0.6382 0.2118 0.4164 0.0874 Uiso 1.00 calc ...
H(38) H -0.6796 0.1260 0.4203 0.0874 Uiso 1.00 calc ...
H(39) H -0.6648 0.1643 0.4600 0.0874 Uiso 1.00 calc ...
H(40) H -0.5006 0.3734 0.3818 0.0962 Uiso 1.00 calc ...
H(41) H -0.4367 0.3849 0.3356 0.0962 Uiso 1.00 calc ...
H(42) H -0.5013 0.3069 0.3540 0.0962 Uiso 1.00 calc ...
H(43) H -0.2189 0.2388 0.3193 0.0772 Uiso 1.00 calc ...
H(44) H -0.1920 0.3263 0.3059 0.0772 Uiso 1.00 calc ...
H(45) H -0.0877 0.2729 0.3317 0.0772 Uiso 1.00 calc ...
H(46) H -0.1059 0.3827 0.3878 0.0864 Uiso 1.00 calc ...
H(47) H -0.2111 0.4351 0.3620 0.0864 Uiso 1.00 calc ...
H(48) H -0.2475 0.4137 0.4095 0.0864 Uiso 1.00 calc ...
H(49) H 0.5442 0.0795 0.0485 0.1215 Uiso 1.00 calc ...
H(50) H 0.4568 0.1477 0.0258 0.1215 Uiso 1.00 calc ...
H(51) H 0.5084 0.1567 0.0682 0.1215 Uiso 1.00 calc ...
H(52) H 0.2212 -0.0370 0.0214 0.1362 Uiso 1.00 calc ...
H(53) H 0.2939 0.0362 -0.0009 0.1362 Uiso 1.00 calc ...
H(54) H 0.3806 -0.0315 0.0226 0.1362 Uiso 1.00 calc ...
H(55) H -0.0427 -0.0209 0.1000 0.1649 Uiso 1.00 calc ...
H(56) H 0.0591 -0.0635 0.0685 0.1649 Uiso 1.00 calc ...
H(57) H 0.0697 -0.0836 0.1159 0.1649 Uiso 1.00 calc ...
H(58) H 0.1106 0.0838 0.1867 0.1475 Uiso 1.00 calc ...
H(59) H -0.0143 0.0594 0.1663 0.1475 Uiso 1.00 calc ...
H(60) H 0.0998 -0.0032 0.1811 0.1475 Uiso 1.00 calc ...
H(61) H 0.3712 0.1255 0.1660 0.1282 Uiso 1.00 calc ...
H(62) H 0.4190 0.1832 0.1274 0.1282 Uiso 1.00 calc ...
H(63) H 0.2715 0.1959 0.1510 0.1282 Uiso 1.00 calc ...
H(64) H -0.0148 0.2289 0.1577 0.0946 Uiso 1.00 calc ...
H(65) H -0.0163 0.3047 0.1264 0.0946 Uiso 1.00 calc ...
H(66) H -0.1555 0.2757 0.1497 0.0946 Uiso 1.00 calc ...
H(67) H -0.2911 0.1604 0.1305 0.1210 Uiso 1.00 calc ...
H(68) H -0.2412 0.1090 0.0953 0.1210 Uiso 1.00 calc ...
H(69) H -0.1724 0.0952 0.1366 0.1210 Uiso 1.00 calc ...
H(70) H -0.1223 0.3087 0.0464 0.1051 Uiso 1.00 calc ...
H(71) H -0.2101 0.2410 0.0394 0.1051 Uiso 1.00 calc ...
H(72) H -0.2602 0.2925 0.0746 0.1051 Uiso 1.00 calc ...
H(73) H 0.4605 0.3237 0.0113 0.1792 Uiso 1.00 calc ...
H(74) H 0.6010 0.3192 -0.0169 0.1792 Uiso 1.00 calc ...
H(75) H 0.5569 0.3928 0.0054 0.1792 Uiso 1.00 calc ...
H(76) H 0.2522 0.5268 -0.0073 0.1769 Uiso 1.00 calc ...
H(77) H 0.1570 0.4575 -0.0039 0.1769 Uiso 1.00 calc ...
H(78) H 0.2896 0.4487 0.0196 0.1769 Uiso 1.00 calc ...
H(79) H 0.2419 0.5717 -0.1136 0.1310 Uiso 1.00 calc ...
H(80) H 0.1440 0.5076 -0.1192 0.1310 Uiso 1.00 calc ...
H(81) H 0.1351 0.5412 -0.0769 0.1310 Uiso 1.00 calc ...
H(82) H 0.5258 0.4771 -0.1650 0.0844 Uiso 1.00 calc ...
H(83) H 0.4490 0.4050 -0.1719 0.0844 Uiso 1.00 calc ...
H(84) H 0.3665 0.4855 -0.1694 0.0844 Uiso 1.00 calc ...
H(85) H 0.6283 0.2840 -0.0906 0.1392 Uiso 1.00 calc ...
H(86) H 0.6429 0.3408 -0.1316 0.1392 Uiso 1.00 calc ...
H(87) H 0.7085 0.3590 -0.0929 0.1392 Uiso 1.00 calc ...
H(88) H 0.3927 0.2227 -0.1607 0.0830 Uiso 1.00 calc ...
H(89) H 0.2963 0.2573 -0.1945 0.0830 Uiso 1.00 calc ...
H(90) H 0.3985 0.3098 -0.1795 0.0830 Uiso 1.00 calc ...
H(91) H 0.1321 0.4141 -0.1648 0.0919 Uiso 1.00 calc ...
H(92) H 0.0675 0.3474 -0.1822 0.0919 Uiso 1.00 calc ...
H(93) H 0.0047 0.3741 -0.1399 0.0919 Uiso 1.00 calc ...
H(94) H 0.0312 0.2177 -0.0991 0.1050 Uiso 1.00 calc ...
H(95) H 0.0691 0.2001 -0.1448 0.1050 Uiso 1.00 calc ...
H(96) H 0.1651 0.1657 -0.1108 0.1050 Uiso 1.00 calc ...
H(97) H -0.0071 0.3492 0.2023 0.0653 Uiso 1.00 calc ...
H(98) H -0.2482 0.3587 0.2063 0.0664 Uiso 1.00 calc ...
H(99) H -0.3766 0.4512 0.2430 0.0647 Uiso 1.00 calc ...
H(100) H -0.2613 0.5307 0.2784 0.0661 Uiso 1.00 calc ...
H(101) H -0.0199 0.5213 0.2749 0.0582 Uiso 1.00 calc ...
H(102) H 0.2381 0.2592 0.2361 0.0761 Uiso 1.00 calc ...
H(103) H 0.2333 0.1493 0.2859 0.0926 Uiso 1.00 calc ...
H(104) H 0.1945 0.1683 0.3566 0.0940 Uiso 1.00 calc ...
H(105) H 0.1642 0.2921 0.3759 0.0881 Uiso 1.00 calc ...
H(106) H 0.1667 0.4006 0.3256 0.0677 Uiso 1.00 calc ...
H(107) H 0.3808 0.4493 0.2942 0.0733 Uiso 1.00 calc ...
H(108) H 0.4851 0.5630 0.3036 0.1038 Uiso 1.00 calc ...
H(109) H 0.4344 0.6784 0.2638 0.1081 Uiso 1.00 calc ...
H(110) H 0.2641 0.6872 0.2184 0.0906 Uiso 1.00 calc ...
H(111) H 0.1610 0.5741 0.2086 0.0737 Uiso 1.00 calc ...
H(112) H 0.4408 0.3393 0.2156 0.0590 Uiso 1.00 calc ...
H(113) H 0.5670 0.3220 0.1513 0.0846 Uiso 1.00 calc ...
H(114) H 0.4767 0.3752 0.0906 0.0947 Uiso 1.00 calc ...
H(115) H 0.2639 0.4462 0.0931 0.0942 Uiso 1.00 calc ...
H(116) H 0.1336 0.4615 0.1565 0.0720 Uiso 1.00 calc ...
H(117) H 0.8807 -0.0988 0.2212 0.0765 Uiso 1.00 calc ...
H(118) H 1.0284 -0.2118 0.2251 0.1025 Uiso 1.00 calc ...
H(119) H 0.9522 -0.3274 0.2634 0.1004 Uiso 1.00 calc ...
H(120) H 0.7299 -0.3259 0.2996 0.0935 Uiso 1.00 calc ...
H(121) H 0.5888 -0.2114 0.2989 0.0770 Uiso 1.00 calc ...
H(122) H 0.6444 -0.0952 0.3404 0.1008 Uiso 1.00 calc ...
H(123) H 0.5014 -0.0785 0.4014 0.1390 Uiso 1.00 calc ...
H(124) H 0.2733 -0.0304 0.3990 0.1590 Uiso 1.00 calc ...
H(125) H 0.1852 0.0018 0.3357 0.1422 Uiso 1.00 calc ...
H(126) H 0.3240 -0.0128 0.2740 0.1050 Uiso 1.00 calc ...
H(127) H 0.3648 -0.1342 0.2440 0.0922 Uiso 1.00 calc ...
H(128) H 0.2751 -0.1606 0.1839 0.1142 Uiso 1.00 calc ...
H(129) H 0.3715 -0.1091 0.1195 0.1177 Uiso 1.00 calc ...
H(130) H 0.5695 -0.0401 0.1126 0.1032 Uiso 1.00 calc ...
H(131) H 0.6677 -0.0162 0.1717 0.0884 Uiso 1.00 calc ...
H(132) H 0.5285 0.0896 0.2249 0.1044 Uiso 1.00 calc ...
H(133) H 0.6262 0.2097 0.2213 0.1336 Uiso 1.00 calc ...
H(134) H 0.8432 0.2171 0.2404 0.1494 Uiso 1.00 calc ...
H(135) H 0.9653 0.1032 0.2701 0.1220 Uiso 1.00 calc ...
H(136) H 0.8673 -0.0169 0.2763 0.0923 Uiso 1.00 calc ...

loop_
_atom_site_aniso_label
_atom_site_aniso_U_11
_atom_site_aniso_U_22
_atom_site_aniso_U_33
_atom_site_aniso_U_12
_atom_site_aniso_U_13
_atom_site_aniso_U_23
Ir(1) 0.0440(2) 0.0568(2) 0.0336(2) -0.0098(2) -0.0067(2) 0.0098(2)
Ir(2) 0.0470(2) 0.0492(2) 0.0302(2) -0.0007(2) -0.0078(2) 0.0083(2)
Ir(3) 0.0529(2) 0.0374(2) 0.0323(2) -0.0075(2) 0.0001(2) 0.0073(1)
Ir(4) 0.0778(3) 0.0457(2) 0.0332(2) -0.0175(2) -0.0073(2) 0.0009(2)
V(1) 0.056(1) 0.061(1) 0.0316(8) -0.0100(9) -0.0058(7) 0.0104(7)
V(2) 0.075(1) 0.0497(10) 0.0335(9) -0.0158(9) -0.0037(8) 0.0038(7)
S(1) 0.087(2) 0.058(2) 0.041(1) -0.012(2) -0.008(1) -0.011(1)
S(2) 0.077(2) 0.063(2) 0.040(1) -0.021(1) -0.006(1) -0.006(1)
S(3) 0.052(2) 0.069(2) 0.052(2) 0.001(1) -0.003(1) -0.026(1)
S(4) 0.048(2) 0.085(2) 0.041(1) -0.004(1) -0.007(1) -0.016(1)
S(5) 0.106(2) 0.050(2) 0.040(1) -0.029(2) -0.013(1) -0.005(1)
S(6) 0.083(2) 0.064(2) 0.042(1) -0.027(2) -0.011(1) -0.011(1)
S(7) 0.074(2) 0.056(2) 0.049(2) -0.001(1) 0.000(1) 0.005(1)
S(8) 0.082(2) 0.063(2) 0.049(2) 0.000(2) 0.000(1) -0.001(1)
P(1) 0.049(2) 0.082(2) 0.068(2) -0.003(2) -0.009(1) -0.020(2)
P(2) 0.065(2) 0.051(1) 0.037(1) -0.006(1) -0.014(1) -0.005(1)
P(3) 0.060(2) 0.065(2) 0.048(2) 0.006(1) 0.002(1) -0.011(1)
P(4) 0.073(2) 0.048(1) 0.038(1) -0.011(1) -0.009(1) -0.004(1)
C(1) 0.055(7) 0.056(6) 0.049(6) -0.007(5) 0.006(5) -0.010(5)
C(2) 0.044(6) 0.056(6) 0.044(6) 0.000(5) -0.006(4) -0.015(5)
C(3) 0.058(7) 0.069(7) 0.057(7) -0.013(6) 0.004(5) -0.019(6)
C(4) 0.068(8) 0.078(8) 0.036(6) -0.010(6) -0.003(5) -0.022(5)
C(5) 0.068(8) 0.065(7) 0.049(6) -0.009(6) 0.004(6) -0.013(5)
C(6) 0.058(8) 0.084(9) 0.11(1) -0.024(7) 0.006(7) -0.020(8)
C(7) 0.060(8) 0.082(8) 0.094(10) 0.008(6) -0.016(7) -0.012(7)
C(8) 0.088(10) 0.056(7) 0.12(1) -0.009(7) -0.002(8) -0.023(7)
C(9) 0.077(9) 0.12(1) 0.056(7) 0.001(7) -0.034(6) -0.034(7)
C(10) 0.14(1) 0.070(8) 0.048(7) -0.006(8) 0.002(8) -0.002(6)
C(11) 0.083(10) 0.10(1) 0.09(1) 0.018(8) -0.016(8) -0.002(8)
C(12) 0.062(9) 0.11(1) 0.13(1) -0.034(8) -0.014(8) -0.020(9)
C(13) 0.042(7) 0.16(1) 0.11(1) 0.016(8) 0.005(7) -0.060(10)
C(14) 0.061(7) 0.053(6) 0.036(5) -0.013(5) -0.009(5) -0.005(4)
C(15) 0.043(6) 0.056(6) 0.063(7) 0.006(5) -0.020(5) -0.004(5)
C(16) 0.067(7) 0.044(6) 0.053(6) -0.008(5) 0.006(5) -0.015(5)
C(17) 0.052(6) 0.042(5) 0.050(6) -0.003(5) -0.014(5) -0.015(4)
C(18) 0.041(6) 0.050(6) 0.072(7) -0.010(5) -0.005(5) -0.018(5)
C(19) 0.096(9) 0.088(8) 0.033(6) -0.026(7) 0.004(6) -0.007(5)
C(20) 0.11(1) 0.072(8) 0.087(10) 0.016(8) -0.030(8) -0.019(7)
C(21) 0.081(9) 0.077(8) 0.082(9) 0.017(7) 0.007(7) -0.019(7)
C(22) 0.081(8) 0.058(6) 0.041(6) -0.007(6) -0.007(5) -0.015(5)
C(23) 0.066(8) 0.091(9) 0.066(8) -0.017(7) 0.005(6) -0.033(7)
C(24) 0.074(9) 0.074(8) 0.087(9) 0.021(7) -0.030(7) 0.010(7)
C(25) 0.086(9) 0.074(7) 0.032(5) -0.016(6) -0.009(5) -0.002(5)
C(26) 0.104(10) 0.055(7) 0.057(7) -0.012(7) -0.014(7) -0.004(5)
C(27) 0.072(8) 0.061(7) 0.053(7) 0.004(6) 0.000(6) -0.001(5)
C(28) 0.063(8) 0.047(6) 0.069(8) 0.011(5) -0.005(6) -0.007(5)
C(29) 0.058(7) 0.042(6) 0.072(8) 0.002(5) -0.004(6) -0.011(5)
C(30) 0.092(9) 0.048(6) 0.050(7) 0.007(6) 0.007(6) 0.005(5)
C(31) 0.088(9) 0.043(6) 0.063(7) -0.002(6) -0.032(6) -0.002(5)
C(32) 0.068(9) 0.14(1) 0.086(10) -0.010(9) 0.005(7) 0.017(9)
C(33) 0.13(1) 0.10(1) 0.10(1) 0.041(10) -0.009(10) -0.054(9)
C(34) 0.20(2) 0.050(8) 0.17(2) -0.051(10) -0.07(1) 0.017(9)
C(35) 0.16(1) 0.11(1) 0.063(9) 0.05(1) 0.040(9) 0.042(8)
C(36) 0.14(1) 0.10(1) 0.09(1) -0.009(9) -0.071(10) -0.018(8)
C(37) 0.098(10) 0.082(8) 0.057(7) 0.013(7) 0.000(7) -0.032(6)
C(38) 0.072(10) 0.12(1) 0.11(1) -0.024(9) 0.011(8) -0.016(9)
C(39) 0.082(9) 0.103(10) 0.070(8) 0.040(8) -0.015(7) -0.012(7)
C(40) 0.12(1) 0.079(10) 0.068(9) -0.050(9) -0.019(9) 0.002(8)
C(41) 0.18(2) 0.060(8) 0.056(8) -0.069(9) 0.008(9) -0.016(7)
C(42) 0.12(1) 0.041(6) 0.049(6) -0.036(7) 0.009(7) -0.002(5)
C(43) 0.093(9) 0.053(6) 0.051(7) -0.025(6) -0.008(6) 0.002(5)
C(44) 0.072(9) 0.070(8) 0.075(9) -0.023(7) -0.006(7) 0.001(7)
C(45) 0.19(2) 0.18(2) 0.10(1) -0.12(1) -0.08(1) 0.05(1)
C(46) 0.29(2) 0.09(1) 0.069(10) -0.09(1) 0.04(1) -0.042(8)
C(47) 0.17(2) 0.047(7) 0.10(1) 0.007(9) 0.02(1) -0.003(7)
C(48) 0.102(10) 0.068(7) 0.040(6) -0.024(7) -0.006(6) 0.006(5)
C(49) 0.09(1) 0.12(1) 0.14(1) -0.032(10) -0.04(1) 0.03(1)
C(50) 0.099(10) 0.061(7) 0.050(7) -0.005(6) -0.002(6) -0.019(5)
C(51) 0.093(10) 0.092(9) 0.049(7) 0.002(7) -0.023(6) -0.012(6)
C(52) 0.13(1) 0.074(8) 0.064(8) -0.044(8) -0.012(8) -0.008(6)
C(53) 0.053(6) 0.041(5) 0.030(5) -0.006(4) -0.004(4) -0.001(4)
C(54) 0.062(7) 0.053(6) 0.051(6) -0.005(5) 0.000(5) -0.021(5)
C(55) 0.052(7) 0.062(7) 0.059(7) -0.016(5) -0.012(5) -0.022(5)
C(56) 0.039(6) 0.071(7) 0.049(6) 0.008(5) -0.011(5) 0.004(5)
C(57) 0.061(7) 0.050(6) 0.054(6) 0.005(5) -0.003(5) -0.013(5)
C(58) 0.049(6) 0.053(6) 0.046(6) -0.002(5) 0.001(5) -0.022(5)
C(59) 0.051(6) 0.042(5) 0.046(6) -0.001(5) -0.012(5) -0.008(4)
C(60) 0.076(8) 0.057(7) 0.058(7) -0.006(6) -0.012(6) -0.003(5)
C(61) 0.074(9) 0.052(7) 0.10(1) -0.005(6) -0.026(8) 0.010(7)
C(62) 0.070(9) 0.086(9) 0.071(9) -0.017(7) -0.022(7) 0.035(7)
C(63) 0.060(8) 0.103(10) 0.051(7) -0.003(7) -0.011(6) 0.022(7)
C(64) 0.054(7) 0.060(6) 0.052(6) 0.007(5) -0.002(5) -0.006(5)
C(65) 0.039(6) 0.049(6) 0.053(6) 0.003(5) 0.001(4) -0.019(5)
C(66) 0.047(7) 0.069(7) 0.072(8) -0.002(5) -0.007(6) -0.025(6)
C(67) 0.047(7) 0.12(1) 0.11(1) -0.013(8) -0.003(7) -0.072(10)
C(68) 0.071(10) 0.074(9) 0.13(1) -0.023(8) 0.035(9) -0.058(9)
C(69) 0.080(9) 0.046(6) 0.10(1) -0.009(6) 0.017(8) -0.015(6)
C(70) 0.065(7) 0.055(6) 0.066(7) -0.010(6) -0.001(6) -0.013(5)
C(71) 0.059(7) 0.040(5) 0.041(5) -0.014(5) -0.007(5) -0.010(4)
C(72) 0.061(7) 0.040(5) 0.048(6) -0.003(5) 0.000(5) -0.016(4)
C(73) 0.066(8) 0.079(8) 0.069(8) 0.000(6) 0.009(6) -0.040(7)
C(74) 0.083(10) 0.11(1) 0.050(7) -0.020(8) 0.016(7) -0.035(7)
C(75) 0.10(1) 0.102(10) 0.043(7) -0.022(8) -0.011(7) -0.015(6)
C(76) 0.065(7) 0.073(7) 0.043(6) -0.002(6) -0.003(5) -0.013(5)
C(77) 0.078(8) 0.044(5) 0.037(5) -0.004(5) -0.006(5) -0.009(4)
C(78) 0.082(9) 0.056(7) 0.055(7) 0.000(6) 0.000(6) -0.015(5)
C(79) 0.078(10) 0.11(1) 0.077(9) 0.018(8) -0.011(7) -0.043(8)
C(80) 0.13(1) 0.068(8) 0.059(8) 0.035(8) -0.044(8) -0.026(7)
C(81) 0.12(1) 0.060(7) 0.054(7) 0.005(8) -0.011(7) -0.010(6)
C(82) 0.095(9) 0.045(6) 0.054(7) 0.006(6) -0.012(6) -0.010(5)
C(83) 0.096(10) 0.037(6) 0.057(7) -0.004(6) 0.022(7) -0.008(5)
C(84) 0.15(1) 0.061(7) 0.037(6) -0.001(8) 0.016(7) -0.009(5)
C(85) 0.23(2) 0.053(8) 0.053(8) 0.00(1) 0.03(1) -0.009(6)
C(86) 0.21(2) 0.057(9) 0.11(1) -0.01(1) 0.11(2) -0.025(9)
C(87) 0.16(2) 0.067(9) 0.10(1) -0.002(9) 0.07(1) -0.006(9)
C(88) 0.13(1) 0.057(7) 0.066(8) 0.001(8) 0.031(8) -0.004(6)
C(89) 0.075(8) 0.036(5) 0.058(7) 0.007(5) -0.004(6) -0.006(5)
C(90) 0.09(1) 0.061(7) 0.077(9) 0.004(7) -0.005(7) -0.009(6)
C(91) 0.09(1) 0.073(9) 0.13(1) 0.000(8) -0.03(1) -0.007(9)
C(92) 0.11(1) 0.08(1) 0.11(1) 0.019(9) -0.06(1) -0.007(9)
C(93) 0.12(1) 0.070(8) 0.062(8) -0.001(8) -0.025(8) 0.003(6)
C(94) 0.12(1) 0.052(7) 0.054(7) -0.004(7) -0.017(7) -0.003(5)
C(95) 0.11(1) 0.040(6) 0.034(5) -0.007(6) 0.014(6) -0.010(4)
C(96) 0.17(1) 0.048(7) 0.042(6) -0.010(8) -0.006(8) -0.001(5)
C(97) 0.22(2) 0.050(8) 0.057(9) -0.02(1) 0.03(1) -0.017(6)
C(98) 0.23(3) 0.07(1) 0.07(1) -0.07(1) 0.06(1) -0.029(8)
C(99) 0.13(1) 0.12(1) 0.065(9) -0.07(1) 0.041(8) -0.054(9)
C(100) 0.11(1) 0.068(8) 0.049(7) -0.021(8) 0.016(7) -0.019(6)
B(1) 0.049(7) 0.043(6) 0.037(6) -0.002(5) 0.000(5) -0.003(5)
B(2) 0.076(9) 0.046(7) 0.046(7) 0.003(6) 0.003(6) -0.007(5)

loop_
_atom_type_symbol
_atom_type_description
_atom_type_scat_dispersion_real
_atom_type_scat_dispersion_imag
_atom_type_scat_source
C C 0.003 0.002
;International Tables for Crystallography
(1992, Vol. C, Tables 4.2.6.8 and 6.1.1.1)
;
H H 0.000 0.000
;International Tables for Crystallography
(1992, Vol. C, Table 6.1.1.2)
;
B B 0.001 0.001
;International Tables for Crystallography
(1992, Vol. C, Tables 4.2.6.8 and 6.1.1.1)
;
Ir Ir -1.444 7.990
;International Tables for Crystallography
(1992, Vol. C, Tables 4.2.6.8 and 6.1.1.1)
;
P P 0.102 0.094
;International Tables for Crystallography
(1992, Vol. C, Tables 4.2.6.8 and 6.1.1.1)
;
S S 0.125 0.123
;International Tables for Crystallography
(1992, Vol. C, Tables 4.2.6.8 and 6.1.1.1)
;
V V 0.300 0.529
;International Tables for Crystallography
(1992, Vol. C, Tables 4.2.6.8 and 6.1.1.1)
;

loop_
_geom_angle_atom_site_label_1
_geom_angle_atom_site_label_2
_geom_angle_atom_site_label_3
_geom_angle
_geom_angle_site_symmetry_1
_geom_angle_site_symmetry_2
_geom_angle_site_symmetry_3
_geom_angle_publ_flag
V(1) Ir(1) S(1) 48.08(7) 1_555 1_555 1_555 yes
V(1) Ir(1) S(2) 48.30(7) 1_555 1_555 1_555 yes
V(1) Ir(1) P(1) 98.10(8) 1_555 1_555 1_555 yes
V(1) Ir(1) C(1) 103.6(3) 1_555 1_555 1_555 yes
V(1) Ir(1) C(2) 103.1(2) 1_555 1_555 1_555 yes
V(1) Ir(1) C(3) 131.8(3) 1_555 1_555 1_555 yes
V(1) Ir(1) C(4) 164.3(3) 1_555 1_555 1_555 yes
V(1) Ir(1) C(5) 133.3(3) 1_555 1_555 1_555 yes
S(1) Ir(1) S(2) 94.65(9) 1_555 1_555 1_555 yes
S(1) Ir(1) P(1) 88.6(1) 1_555 1_555 1_555 yes
S(1) Ir(1) C(1) 91.5(3) 1_555 1_555 1_555 yes
S(1) Ir(1) C(2) 118.3(2) 1_555 1_555 1_555 yes
S(1) Ir(1) C(3) 152.8(3) 1_555 1_555 1_555 yes
S(1) Ir(1) C(4) 132.9(3) 1_555 1_555 1_555 yes
S(1) Ir(1) C(5) 97.5(3) 1_555 1_555 1_555 yes
S(2) Ir(1) P(1) 88.3(1) 1_555 1_555 1_555 yes
S(2) Ir(1) C(1) 120.9(3) 1_555 1_555 1_555 yes
S(2) Ir(1) C(2) 93.2(3) 1_555 1_555 1_555 yes
S(2) Ir(1) C(3) 97.4(3) 1_555 1_555 1_555 yes
S(2) Ir(1) C(4) 132.0(3) 1_555 1_555 1_555 yes
S(2) Ir(1) C(5) 155.2(3) 1_555 1_555 1_555 yes
P(1) Ir(1) C(1) 150.7(3) 1_555 1_555 1_555 yes
P(1) Ir(1) C(2) 152.8(2) 1_555 1_555 1_555 yes
P(1) Ir(1) C(3) 115.9(3) 1_555 1_555 1_555 yes
P(1) Ir(1) C(4) 97.6(3) 1_555 1_555 1_555 yes
P(1) Ir(1) C(5) 113.5(3) 1_555 1_555 1_555 yes
C(1) Ir(1) C(2) 35.9(3) 1_555 1_555 1_555 yes
C(1) Ir(1) C(3) 61.5(4) 1_555 1_555 1_555 yes
C(1) Ir(1) C(4) 61.9(4) 1_555 1_555 1_555 yes
C(1) Ir(1) C(5) 37.6(4) 1_555 1_555 1_555 yes
C(2) Ir(1) C(3) 36.9(3) 1_555 1_555 1_555 yes
C(2) Ir(1) C(4) 61.8(4) 1_555 1_555 1_555 yes
C(2) Ir(1) C(5) 62.0(4) 1_555 1_555 1_555 yes
C(3) Ir(1) C(4) 37.8(4) 1_555 1_555 1_555 yes
C(3) Ir(1) C(5) 63.1(4) 1_555 1_555 1_555 yes
C(4) Ir(1) C(5) 37.6(3) 1_555 1_555 1_555 yes
V(1) Ir(2) S(3) 48.09(7) 1_555 1_555 1_555 yes
V(1) Ir(2) S(4) 47.83(7) 1_555 1_555 1_555 yes
V(1) Ir(2) P(2) 97.65(7) 1_555 1_555 1_555 yes
V(1) Ir(2) C(14) 103.2(2) 1_555 1_555 1_555 yes
V(1) Ir(2) C(15) 104.1(3) 1_555 1_555 1_555 yes
V(1) Ir(2) C(16) 134.8(3) 1_555 1_555 1_555 yes
V(1) Ir(2) C(17) 164.8(2) 1_555 1_555 1_555 yes
V(1) Ir(2) C(18) 132.0(3) 1_555 1_555 1_555 yes
S(3) Ir(2) S(4) 94.14(9) 1_555 1_555 1_555 yes
S(3) Ir(2) P(2) 87.69(10) 1_555 1_555 1_555 yes
S(3) Ir(2) C(14) 93.4(3) 1_555 1_555 1_555 yes
S(3) Ir(2) C(15) 121.4(3) 1_555 1_555 1_555 yes
S(3) Ir(2) C(16) 155.7(3) 1_555 1_555 1_555 yes
S(3) Ir(2) C(17) 131.4(3) 1_555 1_555 1_555 yes
S(3) Ir(2) C(18) 97.2(3) 1_555 1_555 1_555 yes
S(4) Ir(2) P(2) 88.36(10) 1_555 1_555 1_555 yes
S(4) Ir(2) C(14) 118.5(3) 1_555 1_555 1_555 yes
S(4) Ir(2) C(15) 92.0(3) 1_555 1_555 1_555 yes
S(4) Ir(2) C(16) 98.9(3) 1_555 1_555 1_555 yes
S(4) Ir(2) C(17) 134.1(3) 1_555 1_555 1_555 yes
S(4) Ir(2) C(18) 154.1(3) 1_555 1_555 1_555 yes
P(2) Ir(2) C(14) 152.9(3) 1_555 1_555 1_555 yes
P(2) Ir(2) C(15) 150.8(3) 1_555 1_555 1_555 yes
P(2) Ir(2) C(16) 112.9(3) 1_555 1_555 1_555 yes
P(2) Ir(2) C(17) 97.5(3) 1_555 1_555 1_555 yes
P(2) Ir(2) C(18) 115.3(3) 1_555 1_555 1_555 yes
C(14) Ir(2) C(15) 36.0(3) 1_555 1_555 1_555 yes
C(14) Ir(2) C(16) 62.4(3) 1_555 1_555 1_555 yes
C(14) Ir(2) C(17) 62.0(3) 1_555 1_555 1_555 yes
C(14) Ir(2) C(18) 37.8(3) 1_555 1_555 1_555 yes
C(15) Ir(2) C(16) 38.2(3) 1_555 1_555 1_555 yes
C(15) Ir(2) C(17) 62.2(3) 1_555 1_555 1_555 yes
C(15) Ir(2) C(18) 62.3(4) 1_555 1_555 1_555 yes
C(16) Ir(2) C(17) 37.3(3) 1_555 1_555 1_555 yes
C(16) Ir(2) C(18) 63.2(4) 1_555 1_555 1_555 yes
C(17) Ir(2) C(18) 37.5(3) 1_555 1_555 1_555 yes
V(2) Ir(3) S(5) 47.94(7) 1_555 1_555 1_555 yes
V(2) Ir(3) S(6) 47.96(7) 1_555 1_555 1_555 yes
V(2) Ir(3) P(3) 98.63(8) 1_555 1_555 1_555 yes
V(2) Ir(3) C(27) 101.0(3) 1_555 1_555 1_555 yes
V(2) Ir(3) C(28) 104.5(3) 1_555 1_555 1_555 yes
V(2) Ir(3) C(29) 135.8(3) 1_555 1_555 1_555 yes
V(2) Ir(3) C(30) 162.5(3) 1_555 1_555 1_555 yes
V(2) Ir(3) C(31) 127.7(3) 1_555 1_555 1_555 yes
S(5) Ir(3) S(6) 93.94(9) 1_555 1_555 1_555 yes
S(5) Ir(3) P(3) 87.1(1) 1_555 1_555 1_555 yes
S(5) Ir(3) C(27) 93.7(3) 1_555 1_555 1_555 yes
S(5) Ir(3) C(28) 122.5(3) 1_555 1_555 1_555 yes
S(5) Ir(3) C(29) 154.1(3) 1_555 1_555 1_555 yes
S(5) Ir(3) C(30) 127.9(3) 1_555 1_555 1_555 yes
S(5) Ir(3) C(31) 94.7(3) 1_555 1_555 1_555 yes
S(6) Ir(3) P(3) 89.6(1) 1_555 1_555 1_555 yes
S(6) Ir(3) C(27) 116.1(3) 1_555 1_555 1_555 yes
S(6) Ir(3) C(28) 91.9(3) 1_555 1_555 1_555 yes
S(6) Ir(3) C(29) 101.1(3) 1_555 1_555 1_555 yes
S(6) Ir(3) C(30) 137.6(3) 1_555 1_555 1_555 yes
S(6) Ir(3) C(31) 152.3(3) 1_555 1_555 1_555 yes
P(3) Ir(3) C(27) 154.1(3) 1_555 1_555 1_555 yes
P(3) Ir(3) C(28) 150.1(3) 1_555 1_555 1_555 yes
P(3) Ir(3) C(29) 113.7(3) 1_555 1_555 1_555 yes
P(3) Ir(3) C(30) 98.0(3) 1_555 1_555 1_555 yes
P(3) Ir(3) C(31) 117.0(3) 1_555 1_555 1_555 yes
C(27) Ir(3) C(28) 35.3(4) 1_555 1_555 1_555 yes
C(27) Ir(3) C(29) 60.8(4) 1_555 1_555 1_555 yes
C(27) Ir(3) C(30) 61.4(4) 1_555 1_555 1_555 yes
C(27) Ir(3) C(31) 37.1(4) 1_555 1_555 1_555 yes
C(28) Ir(3) C(29) 36.9(4) 1_555 1_555 1_555 yes
C(28) Ir(3) C(30) 61.9(4) 1_555 1_555 1_555 yes
C(28) Ir(3) C(31) 61.4(4) 1_555 1_555 1_555 yes
C(29) Ir(3) C(30) 38.0(4) 1_555 1_555 1_555 yes
C(29) Ir(3) C(31) 62.7(4) 1_555 1_555 1_555 yes
C(30) Ir(3) C(31) 37.4(4) 1_555 1_555 1_555 yes
V(2) Ir(4) S(7) 48.07(8) 1_555 1_555 1_555 yes
V(2) Ir(4) S(8) 48.08(8) 1_555 1_555 1_555 yes
V(2) Ir(4) P(4) 100.31(7) 1_555 1_555 1_555 yes
V(2) Ir(4) C(40) 102.3(3) 1_555 1_555 1_555 yes
V(2) Ir(4) C(41) 102.7(3) 1_555 1_555 1_555 yes
V(2) Ir(4) C(42) 132.9(3) 1_555 1_555 1_555 yes
V(2) Ir(4) C(43) 163.7(3) 1_555 1_555 1_555 yes
V(2) Ir(4) C(44) 131.5(3) 1_555 1_555 1_555 yes
S(7) Ir(4) S(8) 93.33(10) 1_555 1_555 1_555 yes
S(7) Ir(4) P(4) 89.42(10) 1_555 1_555 1_555 yes
S(7) Ir(4) C(40) 94.1(4) 1_555 1_555 1_555 yes
S(7) Ir(4) C(41) 120.5(4) 1_555 1_555 1_555 yes
S(7) Ir(4) C(42) 156.9(4) 1_555 1_555 1_555 yes
S(7) Ir(4) C(43) 132.0(3) 1_555 1_555 1_555 yes
S(7) Ir(4) C(44) 97.6(3) 1_555 1_555 1_555 yes
S(8) Ir(4) P(4) 86.6(1) 1_555 1_555 1_555 yes
S(8) Ir(4) C(40) 120.3(4) 1_555 1_555 1_555 yes
S(8) Ir(4) C(41) 94.4(4) 1_555 1_555 1_555 yes
S(8) Ir(4) C(42) 98.5(3) 1_555 1_555 1_555 yes
S(8) Ir(4) C(43) 134.5(3) 1_555 1_555 1_555 yes
S(8) Ir(4) C(44) 156.5(3) 1_555 1_555 1_555 yes
P(4) Ir(4) C(40) 152.5(4) 1_555 1_555 1_555 yes
P(4) Ir(4) C(41) 149.9(4) 1_555 1_555 1_555 yes
P(4) Ir(4) C(42) 110.9(3) 1_555 1_555 1_555 yes
P(4) Ir(4) C(43) 96.0(3) 1_555 1_555 1_555 yes
P(4) Ir(4) C(44) 114.2(3) 1_555 1_555 1_555 yes
C(40) Ir(4) C(41) 34.5(5) 1_555 1_555 1_555 yes
C(40) Ir(4) C(42) 62.8(5) 1_555 1_555 1_555 yes
C(40) Ir(4) C(43) 61.9(4) 1_555 1_555 1_555 yes
C(40) Ir(4) C(44) 38.3(4) 1_555 1_555 1_555 yes
C(41) Ir(4) C(42) 39.1(4) 1_555 1_555 1_555 yes
C(41) Ir(4) C(43) 62.3(4) 1_555 1_555 1_555 yes
C(41) Ir(4) C(44) 62.1(5) 1_555 1_555 1_555 yes
C(42) Ir(4) C(43) 38.4(4) 1_555 1_555 1_555 yes
C(42) Ir(4) C(44) 64.7(5) 1_555 1_555 1_555 yes
C(43) Ir(4) C(44) 37.5(4) 1_555 1_555 1_555 yes
Ir(1) V(1) Ir(2) 164.13(6) 1_555 1_555 1_555 yes
Ir(1) V(1) S(1) 54.36(7) 1_555 1_555 1_555 yes
Ir(1) V(1) S(2) 54.20(7) 1_555 1_555 1_555 yes
Ir(1) V(1) S(3) 116.94(9) 1_555 1_555 1_555 yes
Ir(1) V(1) S(4) 136.18(10) 1_555 1_555 1_555 yes
Ir(2) V(1) S(1) 114.21(9) 1_555 1_555 1_555 yes
Ir(2) V(1) S(2) 139.26(10) 1_555 1_555 1_555 yes
Ir(2) V(1) S(3) 54.68(7) 1_555 1_555 1_555 yes
Ir(2) V(1) S(4) 54.46(8) 1_555 1_555 1_555 yes
S(1) V(1) S(2) 106.4(1) 1_555 1_555 1_555 yes
S(1) V(1) S(3) 114.2(1) 1_555 1_555 1_555 yes
S(1) V(1) S(4) 108.3(1) 1_555 1_555 1_555 yes
S(2) V(1) S(3) 110.9(1) 1_555 1_555 1_555 yes
S(2) V(1) S(4) 110.1(1) 1_555 1_555 1_555 yes
S(3) V(1) S(4) 106.9(1) 1_555 1_555 1_555 yes
Ir(3) V(2) Ir(4) 159.25(7) 1_555 1_555 1_555 yes
Ir(3) V(2) S(5) 54.32(7) 1_555 1_555 1_555 yes
Ir(3) V(2) S(6) 54.35(8) 1_555 1_555 1_555 yes
Ir(3) V(2) S(7) 115.7(1) 1_555 1_555 1_555 yes
Ir(3) V(2) S(8) 138.6(1) 1_555 1_555 1_555 yes
Ir(4) V(2) S(5) 109.95(9) 1_555 1_555 1_555 yes
Ir(4) V(2) S(6) 143.79(10) 1_555 1_555 1_555 yes
Ir(4) V(2) S(7) 54.41(8) 1_555 1_555 1_555 yes
Ir(4) V(2) S(8) 54.75(8) 1_555 1_555 1_555 yes
S(5) V(2) S(6) 106.2(1) 1_555 1_555 1_555 yes
S(5) V(2) S(7) 113.5(1) 1_555 1_555 1_555 yes
S(5) V(2) S(8) 108.6(1) 1_555 1_555 1_555 yes
S(6) V(2) S(7) 111.4(1) 1_555 1_555 1_555 yes
S(6) V(2) S(8) 111.5(1) 1_555 1_555 1_555 yes
S(7) V(2) S(8) 105.6(1) 1_555 1_555 1_555 yes
Ir(1) S(1) V(1) 77.57(9) 1_555 1_555 1_555 yes
Ir(1) S(2) V(1) 77.50(9) 1_555 1_555 1_555 yes
Ir(2) S(3) V(1) 77.23(9) 1_555 1_555 1_555 yes
Ir(2) S(4) V(1) 77.71(9) 1_555 1_555 1_555 yes
Ir(3) S(5) V(2) 77.74(9) 1_555 1_555 1_555 yes
Ir(3) S(6) V(2) 77.69(9) 1_555 1_555 1_555 yes
Ir(4) S(7) V(2) 77.5(1) 1_555 1_555 1_555 yes
Ir(4) S(8) V(2) 77.2(1) 1_555 1_555 1_555 yes
Ir(1) P(1) C(11) 113.3(5) 1_555 1_555 1_555 yes
Ir(1) P(1) C(12) 111.9(5) 1_555 1_555 1_555 yes
Ir(1) P(1) C(13) 118.0(4) 1_555 1_555 1_555 yes
C(11) P(1) C(12) 106.8(7) 1_555 1_555 1_555 yes
C(11) P(1) C(13) 103.4(7) 1_555 1_555 1_555 yes
C(12) P(1) C(13) 102.3(6) 1_555 1_555 1_555 yes
Ir(2) P(2) C(24) 113.9(4) 1_555 1_555 1_555 yes
Ir(2) P(2) C(25) 113.7(4) 1_555 1_555 1_555 yes
Ir(2) P(2) C(26) 117.5(4) 1_555 1_555 1_555 yes
C(24) P(2) C(25) 104.5(5) 1_555 1_555 1_555 yes
C(24) P(2) C(26) 102.8(6) 1_555 1_555 1_555 yes
C(25) P(2) C(26) 102.7(5) 1_555 1_555 1_555 yes
Ir(3) P(3) C(37) 113.1(4) 1_555 1_555 1_555 yes
Ir(3) P(3) C(38) 113.3(5) 1_555 1_555 1_555 yes
Ir(3) P(3) C(39) 117.8(4) 1_555 1_555 1_555 yes
C(37) P(3) C(38) 105.2(6) 1_555 1_555 1_555 yes
C(37) P(3) C(39) 103.9(6) 1_555 1_555 1_555 yes
C(38) P(3) C(39) 102.1(7) 1_555 1_555 1_555 yes
Ir(4) P(4) C(50) 115.2(4) 1_555 1_555 1_555 yes
Ir(4) P(4) C(51) 112.7(4) 1_555 1_555 1_555 yes
Ir(4) P(4) C(52) 117.1(4) 1_555 1_555 1_555 yes
C(50) P(4) C(51) 105.0(5) 1_555 1_555 1_555 yes
C(50) P(4) C(52) 102.2(5) 1_555 1_555 1_555 yes
C(51) P(4) C(52) 103.0(6) 1_555 1_555 1_555 yes
Ir(1) C(1) C(2) 71.6(6) 1_555 1_555 1_555 yes
Ir(1) C(1) C(5) 69.5(6) 1_555 1_555 1_555 yes
Ir(1) C(1) C(6) 126.2(7) 1_555 1_555 1_555 yes
C(2) C(1) C(5) 108.5(9) 1_555 1_555 1_555 yes
C(2) C(1) C(6) 127(1) 1_555 1_555 1_555 yes
C(5) C(1) C(6) 123.9(10) 1_555 1_555 1_555 yes
Ir(1) C(2) C(1) 72.5(6) 1_555 1_555 1_555 yes
Ir(1) C(2) C(3) 71.8(6) 1_555 1_555 1_555 yes
Ir(1) C(2) C(7) 125.7(7) 1_555 1_555 1_555 yes
C(1) C(2) C(3) 110.2(9) 1_555 1_555 1_555 yes
C(1) C(2) C(7) 125.9(9) 1_555 1_555 1_555 yes
C(3) C(2) C(7) 123.8(10) 1_555 1_555 1_555 yes
Ir(1) C(3) C(2) 71.3(6) 1_555 1_555 1_555 yes
Ir(1) C(3) C(4) 70.7(6) 1_555 1_555 1_555 yes
Ir(1) C(3) C(8) 126.9(8) 1_555 1_555 1_555 yes
C(2) C(3) C(4) 106.3(9) 1_555 1_555 1_555 yes
C(2) C(3) C(8) 125(1) 1_555 1_555 1_555 yes
C(4) C(3) C(8) 127(1) 1_555 1_555 1_555 yes
Ir(1) C(4) C(3) 71.5(5) 1_555 1_555 1_555 yes
Ir(1) C(4) C(5) 70.1(5) 1_555 1_555 1_555 yes
Ir(1) C(4) C(9) 129.9(8) 1_555 1_555 1_555 yes
C(3) C(4) C(5) 107.8(9) 1_555 1_555 1_555 yes
C(3) C(4) C(9) 125(1) 1_555 1_555 1_555 yes
C(5) C(4) C(9) 126(1) 1_555 1_555 1_555 yes
Ir(1) C(5) C(1) 72.9(6) 1_555 1_555 1_555 yes
Ir(1) C(5) C(4) 72.3(5) 1_555 1_555 1_555 yes
Ir(1) C(5) C(10) 126.7(8) 1_555 1_555 1_555 yes
C(1) C(5) C(4) 107.1(9) 1_555 1_555 1_555 yes
C(1) C(5) C(10) 126(1) 1_555 1_555 1_555 yes
C(4) C(5) C(10) 125(1) 1_555 1_555 1_555 yes
C(1) C(6) H(1) 109(1) 1_555 1_555 1_555 no
C(1) C(6) H(2) 109(1) 1_555 1_555 1_555 no
C(1) C(6) H(3) 109(1) 1_555 1_555 1_555 no
H(1) C(6) H(2) 109(1) 1_555 1_555 1_555 no
H(1) C(6) H(3) 109(1) 1_555 1_555 1_555 no
H(2) C(6) H(3) 109(1) 1_555 1_555 1_555 no
C(2) C(7) H(4) 109(1) 1_555 1_555 1_555 no
C(2) C(7) H(5) 109(1) 1_555 1_555 1_555 no
C(2) C(7) H(6) 109(1) 1_555 1_555 1_555 no
H(4) C(7) H(5) 109(1) 1_555 1_555 1_555 no
H(4) C(7) H(6) 109(1) 1_555 1_555 1_555 no
H(5) C(7) H(6) 109(1) 1_555 1_555 1_555 no
C(3) C(8) H(7) 109(1) 1_555 1_555 1_555 no
C(3) C(8) H(8) 109(1) 1_555 1_555 1_555 no
C(3) C(8) H(9) 109(1) 1_555 1_555 1_555 no
H(7) C(8) H(8) 109(1) 1_555 1_555 1_555 no
H(7) C(8) H(9) 109(1) 1_555 1_555 1_555 no
H(8) C(8) H(9) 109(1) 1_555 1_555 1_555 no
C(4) C(9) H(10) 109(1) 1_555 1_555 1_555 no
C(4) C(9) H(11) 109.6(10) 1_555 1_555 1_555 no
C(4) C(9) H(12) 109(1) 1_555 1_555 1_555 no
H(10) C(9) H(11) 109(1) 1_555 1_555 1_555 no
H(10) C(9) H(12) 109(1) 1_555 1_555 1_555 no
H(11) C(9) H(12) 109(1) 1_555 1_555 1_555 no
C(5) C(10) H(13) 109(1) 1_555 1_555 1_555 no
C(5) C(10) H(14) 109(1) 1_555 1_555 1_555 no
C(5) C(10) H(15) 109(1) 1_555 1_555 1_555 no
H(13) C(10) H(14) 109(1) 1_555 1_555 1_555 no
H(13) C(10) H(15) 109(1) 1_555 1_555 1_555 no
H(14) C(10) H(15) 109(1) 1_555 1_555 1_555 no
P(1) C(11) H(16) 109.5(10) 1_555 1_555 1_555 no
P(1) C(11) H(17) 109(1) 1_555 1_555 1_555 no
P(1) C(11) H(18) 109(1) 1_555 1_555 1_555 no
H(16) C(11) H(17) 109(1) 1_555 1_555 1_555 no
H(16) C(11) H(18) 109(1) 1_555 1_555 1_555 no
H(17) C(11) H(18) 109(1) 1_555 1_555 1_555 no
P(1) C(12) H(19) 109(1) 1_555 1_555 1_555 no
P(1) C(12) H(20) 109.4(10) 1_555 1_555 1_555 no
P(1) C(12) H(21) 109.5(9) 1_555 1_555 1_555 no
H(19) C(12) H(20) 109(1) 1_555 1_555 1_555 no
H(19) C(12) H(21) 109(1) 1_555 1_555 1_555 no
H(20) C(12) H(21) 109(1) 1_555 1_555 1_555 no
P(1) C(13) H(22) 109.6(10) 1_555 1_555 1_555 no
P(1) C(13) H(23) 109(1) 1_555 1_555 1_555 no
P(1) C(13) H(24) 109(1) 1_555 1_555 1_555 no
H(22) C(13) H(23) 109(1) 1_555 1_555 1_555 no
H(22) C(13) H(24) 109(1) 1_555 1_555 1_555 no
H(23) C(13) H(24) 109(1) 1_555 1_555 1_555 no
Ir(2) C(14) C(15) 72.3(6) 1_555 1_555 1_555 yes
Ir(2) C(14) C(18) 70.7(5) 1_555 1_555 1_555 yes
Ir(2) C(14) C(19) 125.6(7) 1_555 1_555 1_555 yes
C(15) C(14) C(18) 109.6(8) 1_555 1_555 1_555 yes
C(15) C(14) C(19) 126.2(10) 1_555 1_555 1_555 yes
C(18) C(14) C(19) 124.2(10) 1_555 1_555 1_555 yes
Ir(2) C(15) C(14) 71.7(6) 1_555 1_555 1_555 yes
Ir(2) C(15) C(16) 69.4(5) 1_555 1_555 1_555 yes
Ir(2) C(15) C(20) 126.7(7) 1_555 1_555 1_555 yes
C(14) C(15) C(16) 108.0(9) 1_555 1_555 1_555 yes
C(14) C(15) C(20) 126(1) 1_555 1_555 1_555 yes
C(16) C(15) C(20) 125(1) 1_555 1_555 1_555 yes
Ir(2) C(16) C(15) 72.4(5) 1_555 1_555 1_555 yes
Ir(2) C(16) C(17) 72.1(5) 1_555 1_555 1_555 yes
Ir(2) C(16) C(21) 127.7(7) 1_555 1_555 1_555 yes
C(15) C(16) C(17) 106.8(9) 1_555 1_555 1_555 yes
C(15) C(16) C(21) 125(1) 1_555 1_555 1_555 yes
C(17) C(16) C(21) 126.6(10) 1_555 1_555 1_555 yes
Ir(2) C(17) C(16) 70.6(5) 1_555 1_555 1_555 yes
Ir(2) C(17) C(18) 71.3(5) 1_555 1_555 1_555 yes
Ir(2) C(17) C(22) 129.8(6) 1_555 1_555 1_555 yes
C(16) C(17) C(18) 109.3(9) 1_555 1_555 1_555 yes
C(16) C(17) C(22) 125.8(9) 1_555 1_555 1_555 yes
C(18) C(17) C(22) 124.5(9) 1_555 1_555 1_555 yes
Ir(2) C(18) C(14) 71.5(5) 1_555 1_555 1_555 yes
Ir(2) C(18) C(17) 71.2(5) 1_555 1_555 1_555 yes
Ir(2) C(18) C(23) 126.5(7) 1_555 1_555 1_555 yes
C(14) C(18) C(17) 106.2(9) 1_555 1_555 1_555 yes
C(14) C(18) C(23) 126.4(10) 1_555 1_555 1_555 yes
C(17) C(18) C(23) 127.2(10) 1_555 1_555 1_555 yes
C(14) C(19) H(25) 109.6(9) 1_555 1_555 1_555 no
C(14) C(19) H(26) 109.6(10) 1_555 1_555 1_555 no
C(14) C(19) H(27) 109.4(10) 1_555 1_555 1_555 no
H(25) C(19) H(26) 109(1) 1_555 1_555 1_555 no
H(25) C(19) H(27) 109(1) 1_555 1_555 1_555 no
H(26) C(19) H(27) 109(1) 1_555 1_555 1_555 no
C(15) C(20) H(28) 109(1) 1_555 1_555 1_555 no
C(15) C(20) H(29) 109(1) 1_555 1_555 1_555 no
C(15) C(20) H(30) 109(1) 1_555 1_555 1_555 no
H(28) C(20) H(29) 109(1) 1_555 1_555 1_555 no
H(28) C(20) H(30) 109(1) 1_555 1_555 1_555 no
H(29) C(20) H(30) 109(1) 1_555 1_555 1_555 no
C(16) C(21) H(31) 109(1) 1_555 1_555 1_555 no
C(16) C(21) H(32) 109(1) 1_555 1_555 1_555 no
C(16) C(21) H(33) 109(1) 1_555 1_555 1_555 no
H(31) C(21) H(32) 109(1) 1_555 1_555 1_555 no
H(31) C(21) H(33) 109(1) 1_555 1_555 1_555 no
H(32) C(21) H(33) 109(1) 1_555 1_555 1_555 no
C(17) C(22) H(34) 109.6(8) 1_555 1_555 1_555 no
C(17) C(22) H(35) 109.3(10) 1_555 1_555 1_555 no
C(17) C(22) H(36) 109.5(9) 1_555 1_555 1_555 no
H(34) C(22) H(35) 109.5(10) 1_555 1_555 1_555 no
H(34) C(22) H(36) 109(1) 1_555 1_555 1_555 no
H(35) C(22) H(36) 109.4(9) 1_555 1_555 1_555 no
C(18) C(23) H(37) 109.5(10) 1_555 1_555 1_555 no
C(18) C(23) H(38) 109(1) 1_555 1_555 1_555 no
C(18) C(23) H(39) 109(1) 1_555 1_555 1_555 no
H(37) C(23) H(38) 109(1) 1_555 1_555 1_555 no
H(37) C(23) H(39) 109(1) 1_555 1_555 1_555 no
H(38) C(23) H(39) 109(1) 1_555 1_555 1_555 no
P(2) C(24) H(40) 109.5(9) 1_555 1_555 1_555 no
P(2) C(24) H(41) 109.4(9) 1_555 1_555 1_555 no
P(2) C(24) H(42) 109.5(8) 1_555 1_555 1_555 no
H(40) C(24) H(41) 109(1) 1_555 1_555 1_555 no
H(40) C(24) H(42) 109(1) 1_555 1_555 1_555 no
H(41) C(24) H(42) 109(1) 1_555 1_555 1_555 no
P(2) C(25) H(43) 109.5(8) 1_555 1_555 1_555 no
P(2) C(25) H(44) 109.5(9) 1_555 1_555 1_555 no
P(2) C(25) H(45) 109.5(7) 1_555 1_555 1_555 no
H(43) C(25) H(44) 109.5(9) 1_555 1_555 1_555 no
H(43) C(25) H(45) 109(1) 1_555 1_555 1_555 no
H(44) C(25) H(45) 109.4(10) 1_555 1_555 1_555 no
P(2) C(26) H(46) 109.4(8) 1_555 1_555 1_555 no
P(2) C(26) H(47) 109.4(8) 1_555 1_555 1_555 no
P(2) C(26) H(48) 109.4(8) 1_555 1_555 1_555 no
H(46) C(26) H(47) 109(1) 1_555 1_555 1_555 no
H(46) C(26) H(48) 109(1) 1_555 1_555 1_555 no
H(47) C(26) H(48) 109(1) 1_555 1_555 1_555 no
Ir(3) C(27) C(28) 71.8(7) 1_555 1_555 1_555 yes
Ir(3) C(27) C(31) 70.7(6) 1_555 1_555 1_555 yes
Ir(3) C(27) C(32) 125.9(8) 1_555 1_555 1_555 yes
C(28) C(27) C(31) 109.9(10) 1_555 1_555 1_555 yes
C(28) C(27) C(32) 126(1) 1_555 1_555 1_555 yes
C(31) C(27) C(32) 123(1) 1_555 1_555 1_555 yes
Ir(3) C(28) C(27) 72.9(6) 1_555 1_555 1_555 yes
Ir(3) C(28) C(29) 69.6(6) 1_555 1_555 1_555 yes
Ir(3) C(28) C(33) 125.8(9) 1_555 1_555 1_555 yes
C(27) C(28) C(29) 108.9(10) 1_555 1_555 1_555 yes
C(27) C(28) C(33) 127(1) 1_555 1_555 1_555 yes
C(29) C(28) C(33) 124(1) 1_555 1_555 1_555 yes
Ir(3) C(29) C(28) 73.5(6) 1_555 1_555 1_555 yes
Ir(3) C(29) C(30) 73.0(6) 1_555 1_555 1_555 yes
Ir(3) C(29) C(34) 128.3(9) 1_555 1_555 1_555 yes
C(28) C(29) C(30) 108.3(9) 1_555 1_555 1_555 yes
C(28) C(29) C(34) 127(1) 1_555 1_555 1_555 yes
C(30) C(29) C(34) 123(1) 1_555 1_555 1_555 yes
Ir(3) C(30) C(29) 69.0(6) 1_555 1_555 1_555 yes
Ir(3) C(30) C(31) 71.0(6) 1_555 1_555 1_555 yes
Ir(3) C(30) C(35) 131.0(9) 1_555 1_555 1_555 yes
C(29) C(30) C(31) 106.1(9) 1_555 1_555 1_555 yes
C(29) C(30) C(35) 125(1) 1_555 1_555 1_555 yes
C(31) C(30) C(35) 128(1) 1_555 1_555 1_555 yes
Ir(3) C(31) C(27) 72.2(6) 1_555 1_555 1_555 yes
Ir(3) C(31) C(30) 71.6(6) 1_555 1_555 1_555 yes
Ir(3) C(31) C(36) 128.2(8) 1_555 1_555 1_555 yes
C(27) C(31) C(30) 106.7(9) 1_555 1_555 1_555 yes
C(27) C(31) C(36) 128(1) 1_555 1_555 1_555 yes
C(30) C(31) C(36) 124(1) 1_555 1_555 1_555 yes
C(27) C(32) H(49) 109(1) 1_555 1_555 1_555 no
C(27) C(32) H(50) 109(1) 1_555 1_555 1_555 no
C(27) C(32) H(51) 109(1) 1_555 1_555 1_555 no
H(49) C(32) H(50) 109(1) 1_555 1_555 1_555 no
H(49) C(32) H(51) 109(1) 1_555 1_555 1_555 no
H(50) C(32) H(51) 109(1) 1_555 1_555 1_555 no
C(28) C(33) H(52) 109(1) 1_555 1_555 1_555 no
C(28) C(33) H(53) 109(1) 1_555 1_555 1_555 no
C(28) C(33) H(54) 109(1) 1_555 1_555 1_555 no
H(52) C(33) H(53) 109(1) 1_555 1_555 1_555 no
H(52) C(33) H(54) 109(1) 1_555 1_555 1_555 no
H(53) C(33) H(54) 109(1) 1_555 1_555 1_555 no
C(29) C(34) H(55) 109(1) 1_555 1_555 1_555 no
C(29) C(34) H(56) 109(1) 1_555 1_555 1_555 no
C(29) C(34) H(57) 109(1) 1_555 1_555 1_555 no
H(55) C(34) H(56) 109(1) 1_555 1_555 1_555 no
H(55) C(34) H(57) 109(1) 1_555 1_555 1_555 no
H(56) C(34) H(57) 109(1) 1_555 1_555 1_555 no
C(30) C(35) H(58) 109(1) 1_555 1_555 1_555 no
C(30) C(35) H(59) 109(1) 1_555 1_555 1_555 no
C(30) C(35) H(60) 109(1) 1_555 1_555 1_555 no
H(58) C(35) H(59) 109(1) 1_555 1_555 1_555 no
H(58) C(35) H(60) 109(1) 1_555 1_555 1_555 no
H(59) C(35) H(60) 109(1) 1_555 1_555 1_555 no
C(31) C(36) H(61) 109(1) 1_555 1_555 1_555 no
C(31) C(36) H(62) 109(1) 1_555 1_555 1_555 no
C(31) C(36) H(63) 109(1) 1_555 1_555 1_555 no
H(61) C(36) H(62) 109(1) 1_555 1_555 1_555 no
H(61) C(36) H(63) 109(1) 1_555 1_555 1_555 no
H(62) C(36) H(63) 109(1) 1_555 1_555 1_555 no
P(3) C(37) H(64) 109.4(8) 1_555 1_555 1_555 no
P(3) C(37) H(65) 109.5(8) 1_555 1_555 1_555 no
P(3) C(37) H(66) 109.6(10) 1_555 1_555 1_555 no
H(64) C(37) H(65) 109(1) 1_555 1_555 1_555 no
H(64) C(37) H(66) 109(1) 1_555 1_555 1_555 no
H(65) C(37) H(66) 109(1) 1_555 1_555 1_555 no
P(3) C(38) H(67) 109(1) 1_555 1_555 1_555 no
P(3) C(38) H(68) 109(1) 1_555 1_555 1_555 no
P(3) C(38) H(69) 109(1) 1_555 1_555 1_555 no
H(67) C(38) H(68) 109(1) 1_555 1_555 1_555 no
H(67) C(38) H(69) 109(1) 1_555 1_555 1_555 no
H(68) C(38) H(69) 109(1) 1_555 1_555 1_555 no
P(3) C(39) H(70) 109.4(10) 1_555 1_555 1_555 no
P(3) C(39) H(71) 109.4(9) 1_555 1_555 1_555 no
P(3) C(39) H(72) 109.4(9) 1_555 1_555 1_555 no
H(70) C(39) H(71) 109(1) 1_555 1_555 1_555 no
H(70) C(39) H(72) 109(1) 1_555 1_555 1_555 no
H(71) C(39) H(72) 109(1) 1_555 1_555 1_555 no
Ir(4) C(40) C(41) 74.2(9) 1_555 1_555 1_555 yes
Ir(4) C(40) C(44) 70.5(7) 1_555 1_555 1_555 yes
Ir(4) C(40) C(45) 127.8(9) 1_555 1_555 1_555 yes
C(41) C(40) C(44) 111(1) 1_555 1_555 1_555 yes
C(41) C(40) C(45) 124(1) 1_555 1_555 1_555 yes
C(44) C(40) C(45) 123(1) 1_555 1_555 1_555 yes
Ir(4) C(41) C(40) 71.3(7) 1_555 1_555 1_555 yes
Ir(4) C(41) C(42) 68.0(6) 1_555 1_555 1_555 yes
Ir(4) C(41) C(46) 125.6(9) 1_555 1_555 1_555 yes
C(40) C(41) C(42) 109(1) 1_555 1_555 1_555 yes
C(40) C(41) C(46) 129(1) 1_555 1_555 1_555 yes
C(42) C(41) C(46) 120(1) 1_555 1_555 1_555 yes
Ir(4) C(42) C(41) 73.0(6) 1_555 1_555 1_555 yes
Ir(4) C(42) C(43) 71.6(6) 1_555 1_555 1_555 yes
Ir(4) C(42) C(47) 129.1(9) 1_555 1_555 1_555 yes
C(41) C(42) C(43) 103(1) 1_555 1_555 1_555 yes
C(41) C(42) C(47) 129(1) 1_555 1_555 1_555 yes
C(43) C(42) C(47) 125(1) 1_555 1_555 1_555 yes
Ir(4) C(43) C(42) 69.9(5) 1_555 1_555 1_555 yes
Ir(4) C(43) C(44) 71.3(6) 1_555 1_555 1_555 yes
Ir(4) C(43) C(48) 131.0(7) 1_555 1_555 1_555 yes
C(42) C(43) C(44) 110(1) 1_555 1_555 1_555 yes
C(42) C(43) C(48) 126(1) 1_555 1_555 1_555 yes
C(44) C(43) C(48) 122(1) 1_555 1_555 1_555 yes
Ir(4) C(44) C(40) 71.2(7) 1_555 1_555 1_555 yes
Ir(4) C(44) C(43) 71.2(7) 1_555 1_555 1_555 yes
Ir(4) C(44) C(49) 129.0(9) 1_555 1_555 1_555 yes
C(40) C(44) C(43) 104(1) 1_555 1_555 1_555 yes
C(40) C(44) C(49) 125(1) 1_555 1_555 1_555 yes
C(43) C(44) C(49) 128(1) 1_555 1_555 1_555 yes
C(40) C(45) H(73) 109(1) 1_555 1_555 1_555 no
C(40) C(45) H(74) 109(1) 1_555 1_555 1_555 no
C(40) C(45) H(75) 109(1) 1_555 1_555 1_555 no
H(73) C(45) H(74) 109(1) 1_555 1_555 1_555 no
H(73) C(45) H(75) 109(1) 1_555 1_555 1_555 no
H(74) C(45) H(75) 109(1) 1_555 1_555 1_555 no
C(41) C(46) H(76) 109(1) 1_555 1_555 1_555 no
C(41) C(46) H(77) 109(1) 1_555 1_555 1_555 no
C(41) C(46) H(78) 110(1) 1_555 1_555 1_555 no
H(76) C(46) H(77) 109(2) 1_555 1_555 1_555 no
H(76) C(46) H(78) 109(1) 1_555 1_555 1_555 no
H(77) C(46) H(78) 109(1) 1_555 1_555 1_555 no
C(42) C(47) H(79) 109(1) 1_555 1_555 1_555 no
C(42) C(47) H(80) 109(1) 1_555 1_555 1_555 no
C(42) C(47) H(81) 109(1) 1_555 1_555 1_555 no
H(79) C(47) H(80) 109(1) 1_555 1_555 1_555 no
H(79) C(47) H(81) 109(1) 1_555 1_555 1_555 no
H(80) C(47) H(81) 109(1) 1_555 1_555 1_555 no
C(43) C(48) H(82) 109.4(10) 1_555 1_555 1_555 no
C(43) C(48) H(83) 109.5(9) 1_555 1_555 1_555 no
C(43) C(48) H(84) 109(1) 1_555 1_555 1_555 no
H(82) C(48) H(83) 109(1) 1_555 1_555 1_555 no
H(82) C(48) H(84) 109.5(10) 1_555 1_555 1_555 no
H(83) C(48) H(84) 109(1) 1_555 1_555 1_555 no
C(44) C(49) H(85) 109(1) 1_555 1_555 1_555 no
C(44) C(49) H(86) 109(1) 1_555 1_555 1_555 no
C(44) C(49) H(87) 109(1) 1_555 1_555 1_555 no
H(85) C(49) H(86) 109(1) 1_555 1_555 1_555 no
H(85) C(49) H(87) 109(1) 1_555 1_555 1_555 no
H(86) C(49) H(87) 109(1) 1_555 1_555 1_555 no
P(4) C(50) H(88) 109.6(8) 1_555 1_555 1_555 no
P(4) C(50) H(89) 109.5(9) 1_555 1_555 1_555 no
P(4) C(50) H(90) 109.5(8) 1_555 1_555 1_555 no
H(88) C(50) H(89) 109.4(10) 1_555 1_555 1_555 no
H(88) C(50) H(90) 109(1) 1_555 1_555 1_555 no
H(89) C(50) H(90) 109(1) 1_555 1_555 1_555 no
P(4) C(51) H(91) 109.4(9) 1_555 1_555 1_555 no
P(4) C(51) H(92) 109.4(9) 1_555 1_555 1_555 no
P(4) C(51) H(93) 109.4(9) 1_555 1_555 1_555 no
H(91) C(51) H(92) 109(1) 1_555 1_555 1_555 no
H(91) C(51) H(93) 109(1) 1_555 1_555 1_555 no
H(92) C(51) H(93) 109(1) 1_555 1_555 1_555 no
P(4) C(52) H(94) 109.4(9) 1_555 1_555 1_555 no
P(4) C(52) H(95) 109.5(9) 1_555 1_555 1_555 no
P(4) C(52) H(96) 109.6(10) 1_555 1_555 1_555 no
H(94) C(52) H(95) 109(1) 1_555 1_555 1_555 no
H(94) C(52) H(96) 109(1) 1_555 1_555 1_555 no
H(95) C(52) H(96) 109(1) 1_555 1_555 1_555 no
C(54) C(53) C(58) 113.3(9) 1_555 1_555 1_555 yes
C(54) C(53) B(1) 122.2(8) 1_555 1_555 1_555 yes
C(58) C(53) B(1) 124.0(8) 1_555 1_555 1_555 yes
C(53) C(54) C(55) 123.7(9) 1_555 1_555 1_555 yes
C(53) C(54) H(97) 118(1) 1_555 1_555 1_555 no
C(55) C(54) H(97) 118.2(9) 1_555 1_555 1_555 no
C(54) C(55) C(56) 120.0(9) 1_555 1_555 1_555 yes
C(54) C(55) H(98) 119(1) 1_555 1_555 1_555 no
C(56) C(55) H(98) 120(1) 1_555 1_555 1_555 no
C(55) C(56) C(57) 119.3(9) 1_555 1_555 1_555 yes
C(55) C(56) H(99) 120(1) 1_555 1_555 1_555 no
C(57) C(56) H(99) 120(1) 1_555 1_555 1_555 no
C(56) C(57) C(58) 120.3(9) 1_555 1_555 1_555 yes
C(56) C(57) H(100) 119(1) 1_555 1_555 1_555 no
C(58) C(57) H(100) 119.7(10) 1_555 1_555 1_555 no
C(53) C(58) C(57) 123.3(9) 1_555 1_555 1_555 yes
C(53) C(58) H(101) 118.4(9) 1_555 1_555 1_555 no
C(57) C(58) H(101) 118.3(9) 1_555 1_555 1_555 no
C(60) C(59) C(64) 114.4(9) 1_555 1_555 1_555 yes
C(60) C(59) B(1) 122.3(9) 1_555 1_555 1_555 yes
C(64) C(59) B(1) 122.8(8) 1_555 1_555 1_555 yes
C(59) C(60) C(61) 124(1) 1_555 1_555 1_555 yes
C(59) C(60) H(102) 117.9(10) 1_555 1_555 1_555 no
C(61) C(60) H(102) 117(1) 1_555 1_555 1_555 no
C(60) C(61) C(62) 117(1) 1_555 1_555 1_555 yes
C(60) C(61) H(103) 121(1) 1_555 1_555 1_555 no
C(62) C(61) H(103) 121(1) 1_555 1_555 1_555 no
C(61) C(62) C(63) 121(1) 1_555 1_555 1_555 yes
C(61) C(62) H(104) 119(1) 1_555 1_555 1_555 no
C(63) C(62) H(104) 119(1) 1_555 1_555 1_555 no
C(62) C(63) C(64) 119(1) 1_555 1_555 1_555 yes
C(62) C(63) H(105) 120(1) 1_555 1_555 1_555 no
C(64) C(63) H(105) 119(1) 1_555 1_555 1_555 no
C(59) C(64) C(63) 122(1) 1_555 1_555 1_555 yes
C(59) C(64) H(106) 118.6(10) 1_555 1_555 1_555 no
C(63) C(64) H(106) 118(1) 1_555 1_555 1_555 no
C(66) C(65) C(70) 114.8(9) 1_555 1_555 1_555 yes
C(66) C(65) B(1) 125.5(9) 1_555 1_555 1_555 yes
C(70) C(65) B(1) 119.5(9) 1_555 1_555 1_555 yes
C(65) C(66) C(67) 122(1) 1_555 1_555 1_555 yes
C(65) C(66) H(107) 118.8(10) 1_555 1_555 1_555 no
C(67) C(66) H(107) 118(1) 1_555 1_555 1_555 no
C(66) C(67) C(68) 119(1) 1_555 1_555 1_555 yes
C(66) C(67) H(108) 120(1) 1_555 1_555 1_555 no
C(68) C(67) H(108) 120(1) 1_555 1_555 1_555 no
C(67) C(68) C(69) 120(1) 1_555 1_555 1_555 yes
C(67) C(68) H(109) 119(1) 1_555 1_555 1_555 no
C(69) C(68) H(109) 119(1) 1_555 1_555 1_555 no
C(68) C(69) C(70) 118(1) 1_555 1_555 1_555 yes
C(68) C(69) H(110) 120(1) 1_555 1_555 1_555 no
C(70) C(69) H(110) 120(1) 1_555 1_555 1_555 no
C(65) C(70) C(69) 123(1) 1_555 1_555 1_555 yes
C(65) C(70) H(111) 118.4(10) 1_555 1_555 1_555 no
C(69) C(70) H(111) 118(1) 1_555 1_555 1_555 no
C(72) C(71) C(76) 116.1(9) 1_555 1_555 1_555 yes
C(72) C(71) B(1) 122.4(9) 1_555 1_555 1_555 yes
C(76) C(71) B(1) 121.4(9) 1_555 1_555 1_555 yes
C(71) C(72) C(73) 122.4(10) 1_555 1_555 1_555 yes
C(71) C(72) H(112) 118.8(9) 1_555 1_555 1_555 no
C(73) C(72) H(112) 118(1) 1_555 1_555 1_555 no
C(72) C(73) C(74) 119(1) 1_555 1_555 1_555 yes
C(72) C(73) H(113) 120(1) 1_555 1_555 1_555 no
C(74) C(73) H(113) 120(1) 1_555 1_555 1_555 no
C(73) C(74) C(75) 120(1) 1_555 1_555 1_555 yes
C(73) C(74) H(114) 120(1) 1_555 1_555 1_555 no
C(75) C(74) H(114) 119(1) 1_555 1_555 1_555 no
C(74) C(75) C(76) 120(1) 1_555 1_555 1_555 yes
C(74) C(75) H(115) 119(1) 1_555 1_555 1_555 no
C(76) C(75) H(115) 119(1) 1_555 1_555 1_555 no
C(71) C(76) C(75) 120(1) 1_555 1_555 1_555 yes
C(71) C(76) H(116) 119.4(10) 1_555 1_555 1_555 no
C(75) C(76) H(116) 119(1) 1_555 1_555 1_555 no
C(78) C(77) C(82) 114.0(10) 1_555 1_555 1_555 yes
C(78) C(77) B(2) 123.0(9) 1_555 1_555 1_555 yes
C(82) C(77) B(2) 122.8(10) 1_555 1_555 1_555 yes
C(77) C(78) C(79) 122(1) 1_555 1_555 1_555 yes
C(77) C(78) H(117) 118(1) 1_555 1_555 1_555 no
C(79) C(78) H(117) 118(1) 1_555 1_555 1_555 no
C(78) C(79) C(80) 120(1) 1_555 1_555 1_555 yes
C(78) C(79) H(118) 119(1) 1_555 1_555 1_555 no
C(80) C(79) H(118) 120(1) 1_555 1_555 1_555 no
C(79) C(80) C(81) 118(1) 1_555 1_555 1_555 yes
C(79) C(80) H(119) 120(1) 1_555 1_555 1_555 no
C(81) C(80) H(119) 120(1) 1_555 1_555 1_555 no
C(80) C(81) C(82) 120(1) 1_555 1_555 1_555 yes
C(80) C(81) H(120) 119(1) 1_555 1_555 1_555 no
C(82) C(81) H(120) 119(1) 1_555 1_555 1_555 no
C(77) C(82) C(81) 123(1) 1_555 1_555 1_555 yes
C(77) C(82) H(121) 118(1) 1_555 1_555 1_555 no
C(81) C(82) H(121) 118(1) 1_555 1_555 1_555 no
C(84) C(83) C(88) 114(1) 1_555 1_555 1_555 yes
C(84) C(83) B(2) 121(1) 1_555 1_555 1_555 yes
C(88) C(83) B(2) 123(1) 1_555 1_555 1_555 yes
C(83) C(84) C(85) 122(1) 1_555 1_555 1_555 yes
C(83) C(84) H(122) 118(1) 1_555 1_555 1_555 no
C(85) C(84) H(122) 118(1) 1_555 1_555 1_555 no
C(84) C(85) C(86) 120(1) 1_555 1_555 1_555 yes
C(84) C(85) H(123) 119(1) 1_555 1_555 1_555 no
C(86) C(85) H(123) 119(1) 1_555 1_555 1_555 no
C(85) C(86) C(87) 119(1) 1_555 1_555 1_555 yes
C(85) C(86) H(124) 120(2) 1_555 1_555 1_555 no
C(87) C(86) H(124) 120(2) 1_555 1_555 1_555 no
C(86) C(87) C(88) 121(1) 1_555 1_555 1_555 yes
C(86) C(87) H(125) 119(1) 1_555 1_555 1_555 no
C(88) C(87) H(125) 119(1) 1_555 1_555 1_555 no
C(83) C(88) C(87) 121(1) 1_555 1_555 1_555 yes
C(83) C(88) H(126) 119(1) 1_555 1_555 1_555 no
C(87) C(88) H(126) 119(1) 1_555 1_555 1_555 no
C(90) C(89) C(94) 116(1) 1_555 1_555 1_555 yes
C(90) C(89) B(2) 123.0(10) 1_555 1_555 1_555 yes
C(94) C(89) B(2) 120(1) 1_555 1_555 1_555 yes
C(89) C(90) C(91) 121(1) 1_555 1_555 1_555 yes
C(89) C(90) H(127) 119(1) 1_555 1_555 1_555 no
C(91) C(90) H(127) 119(1) 1_555 1_555 1_555 no
C(90) C(91) C(92) 120(1) 1_555 1_555 1_555 yes
C(90) C(91) H(128) 120(1) 1_555 1_555 1_555 no
C(92) C(91) H(128) 119(1) 1_555 1_555 1_555 no
C(91) C(92) C(93) 120(1) 1_555 1_555 1_555 yes
C(91) C(92) H(129) 119(1) 1_555 1_555 1_555 no
C(93) C(92) H(129) 119(1) 1_555 1_555 1_555 no
C(92) C(93) C(94) 119(1) 1_555 1_555 1_555 yes
C(92) C(93) H(130) 120(1) 1_555 1_555 1_555 no
C(94) C(93) H(130) 120(1) 1_555 1_555 1_555 no
C(89) C(94) C(93) 121(1) 1_555 1_555 1_555 yes
C(89) C(94) H(131) 119(1) 1_555 1_555 1_555 no
C(93) C(94) H(131) 119(1) 1_555 1_555 1_555 no
C(96) C(95) C(100) 115(1) 1_555 1_555 1_555 yes
C(96) C(95) B(2) 119(1) 1_555 1_555 1_555 yes
C(100) C(95) B(2) 124(1) 1_555 1_555 1_555 yes
C(95) C(96) C(97) 121(1) 1_555 1_555 1_555 yes
C(95) C(96) H(132) 119(1) 1_555 1_555 1_555 no
C(97) C(96) H(132) 119(1) 1_555 1_555 1_555 no
C(96) C(97) C(98) 121(1) 1_555 1_555 1_555 yes
C(96) C(97) H(133) 119(1) 1_555 1_555 1_555 no
C(98) C(97) H(133) 119(1) 1_555 1_555 1_555 no
C(97) C(98) C(99) 119(1) 1_555 1_555 1_555 yes
C(97) C(98) H(134) 120(2) 1_555 1_555 1_555 no
C(99) C(98) H(134) 120(2) 1_555 1_555 1_555 no
C(98) C(99) C(100) 119(1) 1_555 1_555 1_555 yes
C(98) C(99) H(135) 120(1) 1_555 1_555 1_555 no
C(100) C(99) H(135) 120(1) 1_555 1_555 1_555 no
C(95) C(100) C(99) 122(1) 1_555 1_555 1_555 yes
C(95) C(100) H(136) 118(1) 1_555 1_555 1_555 no
C(99) C(100) H(136) 118(1) 1_555 1_555 1_555 no
C(53) B(1) C(59) 102.2(7) 1_555 1_555 1_555 yes
C(53) B(1) C(65) 111.6(8) 1_555 1_555 1_555 yes
C(53) B(1) C(71) 113.9(8) 1_555 1_555 1_555 yes
C(59) B(1) C(65) 113.1(8) 1_555 1_555 1_555 yes
C(59) B(1) C(71) 111.8(8) 1_555 1_555 1_555 yes
C(65) B(1) C(71) 104.6(7) 1_555 1_555 1_555 yes
C(77) B(2) C(83) 111.4(9) 1_555 1_555 1_555 yes
C(77) B(2) C(89) 103.7(8) 1_555 1_555 1_555 yes
C(77) B(2) C(95) 113.3(10) 1_555 1_555 1_555 yes
C(83) B(2) C(89) 114.2(10) 1_555 1_555 1_555 yes
C(83) B(2) C(95) 103.2(8) 1_555 1_555 1_555 yes
C(89) B(2) C(95) 111.4(8) 1_555 1_555 1_555 yes

loop_
_geom_bond_atom_site_label_1
_geom_bond_atom_site_label_2
_geom_bond_distance
_geom_bond_site_symmetry_1
_geom_bond_site_symmetry_2
_geom_bond_publ_flag
Ir(1) V(1) 2.852(2) 1_555 1_555 yes
Ir(1) S(1) 2.373(3) 1_555 1_555 yes
Ir(1) S(2) 2.369(3) 1_555 1_555 yes
Ir(1) P(1) 2.270(3) 1_555 1_555 yes
Ir(1) C(1) 2.259(10) 1_555 1_555 yes
Ir(1) C(2) 2.247(10) 1_555 1_555 yes
Ir(1) C(3) 2.25(1) 1_555 1_555 yes
Ir(1) C(4) 2.243(9) 1_555 1_555 yes
Ir(1) C(5) 2.213(10) 1_555 1_555 yes
Ir(2) V(1) 2.849(2) 1_555 1_555 yes
Ir(2) S(3) 2.384(3) 1_555 1_555 yes
Ir(2) S(4) 2.373(3) 1_555 1_555 yes
Ir(2) P(2) 2.298(3) 1_555 1_555 yes
Ir(2) C(14) 2.251(9) 1_555 1_555 yes
Ir(2) C(15) 2.259(10) 1_555 1_555 yes
Ir(2) C(16) 2.219(9) 1_555 1_555 yes
Ir(2) C(17) 2.238(8) 1_555 1_555 yes
Ir(2) C(18) 2.240(9) 1_555 1_555 yes
Ir(3) V(2) 2.851(2) 1_555 1_555 yes
Ir(3) S(5) 2.370(2) 1_555 1_555 yes
Ir(3) S(6) 2.371(3) 1_555 1_555 yes
Ir(3) P(3) 2.278(3) 1_555 1_555 yes
Ir(3) C(27) 2.26(1) 1_555 1_555 yes
Ir(3) C(28) 2.25(1) 1_555 1_555 yes
Ir(3) C(29) 2.195(10) 1_555 1_555 yes
Ir(3) C(30) 2.25(1) 1_555 1_555 yes
Ir(3) C(31) 2.24(1) 1_555 1_555 yes
Ir(4) V(2) 2.846(2) 1_555 1_555 yes
Ir(4) S(7) 2.370(3) 1_555 1_555 yes
Ir(4) S(8) 2.383(3) 1_555 1_555 yes
Ir(4) P(4) 2.291(3) 1_555 1_555 yes
Ir(4) C(40) 2.23(1) 1_555 1_555 yes
Ir(4) C(41) 2.26(1) 1_555 1_555 yes
Ir(4) C(42) 2.194(10) 1_555 1_555 yes
Ir(4) C(43) 2.217(10) 1_555 1_555 yes
Ir(4) C(44) 2.22(1) 1_555 1_555 yes
V(1) S(1) 2.173(3) 1_555 1_555 yes
V(1) S(2) 2.181(3) 1_555 1_555 yes
V(1) S(3) 2.174(3) 1_555 1_555 yes
V(1) S(4) 2.161(3) 1_555 1_555 yes
V(2) S(5) 2.166(3) 1_555 1_555 yes
V(2) S(6) 2.167(3) 1_555 1_555 yes
V(2) S(7) 2.168(3) 1_555 1_555 yes
V(2) S(8) 2.172(3) 1_555 1_555 yes
P(1) C(11) 1.79(1) 1_555 1_555 yes
P(1) C(12) 1.85(1) 1_555 1_555 yes
P(1) C(13) 1.80(1) 1_555 1_555 yes
P(2) C(24) 1.80(1) 1_555 1_555 yes
P(2) C(25) 1.82(1) 1_555 1_555 yes
P(2) C(26) 1.81(1) 1_555 1_555 yes
P(3) C(37) 1.81(1) 1_555 1_555 yes
P(3) C(38) 1.81(1) 1_555 1_555 yes
P(3) C(39) 1.81(1) 1_555 1_555 yes
P(4) C(50) 1.81(1) 1_555 1_555 yes
P(4) C(51) 1.80(1) 1_555 1_555 yes
P(4) C(52) 1.81(1) 1_555 1_555 yes
C(1) C(2) 1.39(1) 1_555 1_555 yes
C(1) C(5) 1.44(1) 1_555 1_555 yes
C(1) C(6) 1.51(1) 1_555 1_555 yes
C(2) C(3) 1.42(1) 1_555 1_555 yes
C(2) C(7) 1.52(1) 1_555 1_555 yes
C(3) C(4) 1.46(1) 1_555 1_555 yes
C(3) C(8) 1.50(1) 1_555 1_555 yes
C(4) C(5) 1.44(1) 1_555 1_555 yes
C(4) C(9) 1.49(1) 1_555 1_555 yes
C(5) C(10) 1.49(1) 1_555 1_555 yes
C(14) C(15) 1.39(1) 1_555 1_555 yes
C(14) C(18) 1.45(1) 1_555 1_555 yes
C(14) C(19) 1.50(1) 1_555 1_555 yes
C(15) C(16) 1.47(1) 1_555 1_555 yes
C(15) C(20) 1.50(1) 1_555 1_555 yes
C(16) C(17) 1.43(1) 1_555 1_555 yes
C(16) C(21) 1.51(1) 1_555 1_555 yes
C(17) C(18) 1.44(1) 1_555 1_555 yes
C(17) C(22) 1.51(1) 1_555 1_555 yes
C(18) C(23) 1.50(1) 1_555 1_555 yes
C(27) C(28) 1.36(1) 1_555 1_555 yes
C(27) C(31) 1.43(1) 1_555 1_555 yes
C(27) C(32) 1.52(1) 1_555 1_555 yes
C(28) C(29) 1.41(1) 1_555 1_555 yes
C(28) C(33) 1.50(2) 1_555 1_555 yes
C(29) C(30) 1.45(1) 1_555 1_555 yes
C(29) C(34) 1.50(2) 1_555 1_555 yes
C(30) C(31) 1.44(1) 1_555 1_555 yes
C(30) C(35) 1.50(1) 1_555 1_555 yes
C(31) C(36) 1.50(1) 1_555 1_555 yes
C(40) C(41) 1.33(2) 1_555 1_555 yes
C(40) C(44) 1.46(2) 1_555 1_555 yes
C(40) C(45) 1.54(2) 1_555 1_555 yes
C(41) C(42) 1.49(2) 1_555 1_555 yes
C(41) C(46) 1.54(2) 1_555 1_555 yes
C(42) C(43) 1.45(2) 1_555 1_555 yes
C(42) C(47) 1.43(2) 1_555 1_555 yes
C(43) C(44) 1.43(2) 1_555 1_555 yes
C(43) C(48) 1.49(1) 1_555 1_555 yes
C(44) C(49) 1.47(2) 1_555 1_555 yes
C(53) C(54) 1.41(1) 1_555 1_555 yes
C(53) C(58) 1.40(1) 1_555 1_555 yes
C(53) B(1) 1.64(1) 1_555 1_555 yes
C(54) C(55) 1.38(1) 1_555 1_555 yes
C(55) C(56) 1.36(1) 1_555 1_555 yes
C(56) C(57) 1.37(1) 1_555 1_555 yes
C(57) C(58) 1.39(1) 1_555 1_555 yes
C(59) C(60) 1.40(1) 1_555 1_555 yes
C(59) C(64) 1.39(1) 1_555 1_555 yes
C(59) B(1) 1.65(1) 1_555 1_555 yes
C(60) C(61) 1.39(1) 1_555 1_555 yes
C(61) C(62) 1.39(2) 1_555 1_555 yes
C(62) C(63) 1.35(2) 1_555 1_555 yes
C(63) C(64) 1.40(1) 1_555 1_555 yes
C(65) C(66) 1.38(1) 1_555 1_555 yes
C(65) C(70) 1.39(1) 1_555 1_555 yes
C(65) B(1) 1.65(1) 1_555 1_555 yes
C(66) C(67) 1.41(1) 1_555 1_555 yes
C(67) C(68) 1.33(2) 1_555 1_555 yes
C(68) C(69) 1.36(2) 1_555 1_555 yes
C(69) C(70) 1.40(1) 1_555 1_555 yes
C(71) C(72) 1.38(1) 1_555 1_555 yes
C(71) C(76) 1.40(1) 1_555 1_555 yes
C(71) B(1) 1.64(1) 1_555 1_555 yes
C(72) C(73) 1.40(1) 1_555 1_555 yes
C(73) C(74) 1.35(2) 1_555 1_555 yes
C(74) C(75) 1.36(2) 1_555 1_555 yes
C(75) C(76) 1.39(1) 1_555 1_555 yes
C(77) C(78) 1.41(1) 1_555 1_555 yes
C(77) C(82) 1.39(1) 1_555 1_555 yes
C(77) B(2) 1.62(2) 1_555 1_555 yes
C(78) C(79) 1.39(2) 1_555 1_555 yes
C(79) C(80) 1.38(2) 1_555 1_555 yes
C(80) C(81) 1.36(2) 1_555 1_555 yes
C(81) C(82) 1.39(1) 1_555 1_555 yes
C(83) C(84) 1.40(2) 1_555 1_555 yes
C(83) C(88) 1.41(2) 1_555 1_555 yes
C(83) B(2) 1.65(1) 1_555 1_555 yes
C(84) C(85) 1.39(2) 1_555 1_555 yes
C(85) C(86) 1.34(3) 1_555 1_555 yes
C(86) C(87) 1.36(3) 1_555 1_555 yes
C(87) C(88) 1.38(2) 1_555 1_555 yes
C(89) C(90) 1.41(1) 1_555 1_555 yes
C(89) C(94) 1.40(1) 1_555 1_555 yes
C(89) B(2) 1.65(2) 1_555 1_555 yes
C(90) C(91) 1.40(2) 1_555 1_555 yes
C(91) C(92) 1.35(2) 1_555 1_555 yes
C(92) C(93) 1.36(2) 1_555 1_555 yes
C(93) C(94) 1.40(2) 1_555 1_555 yes
C(95) C(96) 1.42(2) 1_555 1_555 yes
C(95) C(100) 1.40(2) 1_555 1_555 yes
C(95) B(2) 1.66(1) 1_555 1_555 yes
C(96) C(97) 1.40(2) 1_555 1_555 yes
C(97) C(98) 1.32(2) 1_555 1_555 yes
C(98) C(99) 1.41(2) 1_555 1_555 yes
C(99) C(100) 1.39(2) 1_555 1_555 yes

loop_
_geom_contact_atom_site_label_1
_geom_contact_atom_site_label_2
_geom_contact_distance
_geom_contact_site_symmetry_1
_geom_contact_site_symmetry_2
_geom_contact_publ_flag
Ir(1) V(1) 2.852(2) 1_555 1_555 ?
Ir(2) V(1) 2.849(2) 1_555 1_555 ?
Ir(3) V(2) 2.851(2) 1_555 1_555 ?
Ir(4) V(2) 2.846(2) 1_555 1_555 ?
C(20) C(20) 3.59(3) 1_555 2_556 ?
C(27) C(93) 3.60(2) 1_555 1_555 ?
C(29) C(92) 3.55(2) 1_555 1_555 ?
C(30) C(92) 3.56(2) 1_555 1_555 ?
C(34) C(52) 3.32(2) 1_555 2_555 ?
C(35) C(99) 3.56(2) 1_555 1_455 ?
C(48) C(56) 3.49(1) 1_555 2_565 ?
C(48) C(73) 3.60(1) 1_555 2_665 ?

loop_
_geom_torsion_atom_site_label_1
_geom_torsion_atom_site_label_2
_geom_torsion_atom_site_label_3
_geom_torsion_atom_site_label_4
_geom_torsion
_geom_torsion_site_symmetry_1
_geom_torsion_site_symmetry_2
_geom_torsion_site_symmetry_3
_geom_torsion_site_symmetry_4
_geom_torsion_publ_flag
Ir(1) V(1) Ir(2) S(3) 62.5(3) 1_555 1_555 1_555 1_555 yes
Ir(1) V(1) Ir(2) S(4) -136.8(3) 1_555 1_555 1_555 1_555 yes
Ir(1) V(1) Ir(2) P(2) 142.4(3) 1_555 1_555 1_555 1_555 yes
Ir(1) V(1) Ir(2) C(14) -20.2(4) 1_555 1_555 1_555 1_555 yes
Ir(1) V(1) Ir(2) C(15) -57.2(4) 1_555 1_555 1_555 1_555 yes
Ir(1) V(1) Ir(2) C(16) -84.1(4) 1_555 1_555 1_555 1_555 yes
Ir(1) V(1) Ir(2) C(17) -32(1) 1_555 1_555 1_555 1_555 yes
Ir(1) V(1) Ir(2) C(18) 8.0(5) 1_555 1_555 1_555 1_555 yes
Ir(1) V(1) S(3) Ir(2) -164.21(7) 1_555 1_555 1_555 1_555 yes
Ir(1) V(1) S(4) Ir(2) 164.3(1) 1_555 1_555 1_555 1_555 yes
Ir(1) S(1) V(1) Ir(2) -167.26(7) 1_555 1_555 1_555 1_555 yes
Ir(1) S(1) V(1) S(2) 15.9(1) 1_555 1_555 1_555 1_555 yes
Ir(1) S(1) V(1) S(3) -106.8(1) 1_555 1_555 1_555 1_555 yes
Ir(1) S(1) V(1) S(4) 134.2(1) 1_555 1_555 1_555 1_555 yes
Ir(1) S(2) V(1) Ir(2) 168.5(1) 1_555 1_555 1_555 1_555 yes
Ir(1) S(2) V(1) S(1) -15.9(1) 1_555 1_555 1_555 1_555 yes
Ir(1) S(2) V(1) S(3) 108.8(1) 1_555 1_555 1_555 1_555 yes
Ir(1) S(2) V(1) S(4) -133.1(1) 1_555 1_555 1_555 1_555 yes
Ir(1) C(1) C(2) C(3) -62.4(7) 1_555 1_555 1_555 1_555 yes
Ir(1) C(1) C(2) C(7) 121(1) 1_555 1_555 1_555 1_555 yes
Ir(1) C(1) C(5) C(4) 64.7(7) 1_555 1_555 1_555 1_555 yes
Ir(1) C(1) C(5) C(10) -123(1) 1_555 1_555 1_555 1_555 yes
Ir(1) C(2) C(1) C(5) 59.9(7) 1_555 1_555 1_555 1_555 yes
Ir(1) C(2) C(1) C(6) -121(1) 1_555 1_555 1_555 1_555 yes
Ir(1) C(2) C(3) C(4) -62.4(7) 1_555 1_555 1_555 1_555 yes
Ir(1) C(2) C(3) C(8) 122(1) 1_555 1_555 1_555 1_555 yes
Ir(1) C(3) C(2) C(1) 62.8(7) 1_555 1_555 1_555 1_555 yes
Ir(1) C(3) C(2) C(7) -121.3(10) 1_555 1_555 1_555 1_555 yes
Ir(1) C(3) C(4) C(5) -61.0(7) 1_555 1_555 1_555 1_555 yes
Ir(1) C(3) C(4) C(9) 126(1) 1_555 1_555 1_555 1_555 yes
Ir(1) C(4) C(3) C(2) 62.8(7) 1_555 1_555 1_555 1_555 yes
Ir(1) C(4) C(3) C(8) -122(1) 1_555 1_555 1_555 1_555 yes
Ir(1) C(4) C(5) C(1) -65.1(7) 1_555 1_555 1_555 1_555 yes
Ir(1) C(4) C(5) C(10) 122(1) 1_555 1_555 1_555 1_555 yes
Ir(1) C(5) C(1) C(2) -61.2(7) 1_555 1_555 1_555 1_555 yes
Ir(1) C(5) C(1) C(6) 120.6(10) 1_555 1_555 1_555 1_555 yes
Ir(1) C(5) C(4) C(3) 61.9(7) 1_555 1_555 1_555 1_555 yes
Ir(1) C(5) C(4) C(9) -125(1) 1_555 1_555 1_555 1_555 yes
Ir(2) V(1) Ir(1) S(1) 47.4(3) 1_555 1_555 1_555 1_555 yes
Ir(2) V(1) Ir(1) S(2) -151.5(3) 1_555 1_555 1_555 1_555 yes
Ir(2) V(1) Ir(1) P(1) 128.1(3) 1_555 1_555 1_555 1_555 yes
Ir(2) V(1) Ir(1) C(1) -32.1(4) 1_555 1_555 1_555 1_555 yes
Ir(2) V(1) Ir(1) C(2) -69.1(4) 1_555 1_555 1_555 1_555 yes
Ir(2) V(1) Ir(1) C(3) -95.9(4) 1_555 1_555 1_555 1_555 yes
Ir(2) V(1) Ir(1) C(4) -53(1) 1_555 1_555 1_555 1_555 yes
Ir(2) V(1) Ir(1) C(5) -5.3(5) 1_555 1_555 1_555 1_555 yes
Ir(2) S(3) V(1) S(1) -103.4(1) 1_555 1_555 1_555 1_555 yes
Ir(2) S(3) V(1) S(2) 136.3(1) 1_555 1_555 1_555 1_555 yes
Ir(2) S(3) V(1) S(4) 16.3(1) 1_555 1_555 1_555 1_555 yes
Ir(2) S(4) V(1) S(1) 107.1(1) 1_555 1_555 1_555 1_555 yes
Ir(2) S(4) V(1) S(2) -136.9(1) 1_555 1_555 1_555 1_555 yes
Ir(2) S(4) V(1) S(3) -16.4(1) 1_555 1_555 1_555 1_555 yes
Ir(2) C(14) C(15) C(16) -60.2(6) 1_555 1_555 1_555 1_555 yes
Ir(2) C(14) C(15) C(20) 122(1) 1_555 1_555 1_555 1_555 yes
Ir(2) C(14) C(18) C(17) 63.2(6) 1_555 1_555 1_555 1_555 yes
Ir(2) C(14) C(18) C(23) -122.2(10) 1_555 1_555 1_555 1_555 yes
Ir(2) C(15) C(14) C(18) 61.2(6) 1_555 1_555 1_555 1_555 yes
Ir(2) C(15) C(14) C(19) -121.6(10) 1_555 1_555 1_555 1_555 yes
Ir(2) C(15) C(16) C(17) -64.3(6) 1_555 1_555 1_555 1_555 yes
Ir(2) C(15) C(16) C(21) 124(1) 1_555 1_555 1_555 1_555 yes
Ir(2) C(16) C(15) C(14) 61.6(7) 1_555 1_555 1_555 1_555 yes
Ir(2) C(16) C(15) C(20) -121(1) 1_555 1_555 1_555 1_555 yes
Ir(2) C(16) C(17) C(18) -61.2(6) 1_555 1_555 1_555 1_555 yes
Ir(2) C(16) C(17) C(22) 125.6(9) 1_555 1_555 1_555 1_555 yes
Ir(2) C(17) C(16) C(15) 64.5(6) 1_555 1_555 1_555 1_555 yes
Ir(2) C(17) C(16) C(21) -124(1) 1_555 1_555 1_555 1_555 yes
Ir(2) C(17) C(18) C(14) -63.4(6) 1_555 1_555 1_555 1_555 yes
Ir(2) C(17) C(18) C(23) 122.0(10) 1_555 1_555 1_555 1_555 yes
Ir(2) C(18) C(14) C(15) -62.2(7) 1_555 1_555 1_555 1_555 yes
Ir(2) C(18) C(14) C(19) 120.5(9) 1_555 1_555 1_555 1_555 yes
Ir(2) C(18) C(17) C(16) 60.7(6) 1_555 1_555 1_555 1_555 yes
Ir(2) C(18) C(17) C(22) -125.9(9) 1_555 1_555 1_555 1_555 yes
Ir(3) V(2) Ir(4) S(7) 67.6(2) 1_555 1_555 1_555 1_555 yes
Ir(3) V(2) Ir(4) S(8) -136.7(2) 1_555 1_555 1_555 1_555 yes
Ir(3) V(2) Ir(4) P(4) 147.4(2) 1_555 1_555 1_555 1_555 yes
Ir(3) V(2) Ir(4) C(40) -16.9(5) 1_555 1_555 1_555 1_555 yes
Ir(3) V(2) Ir(4) C(41) -52.2(5) 1_555 1_555 1_555 1_555 yes
Ir(3) V(2) Ir(4) C(42) -80.9(5) 1_555 1_555 1_555 1_555 yes
Ir(3) V(2) Ir(4) C(43) -30(1) 1_555 1_555 1_555 1_555 yes
Ir(3) V(2) Ir(4) C(44) 11.6(5) 1_555 1_555 1_555 1_555 yes
Ir(3) V(2) S(7) Ir(4) -158.67(7) 1_555 1_555 1_555 1_555 yes
Ir(3) V(2) S(8) Ir(4) 158.4(1) 1_555 1_555 1_555 1_555 yes
Ir(3) S(5) V(2) Ir(4) -164.59(8) 1_555 1_555 1_555 1_555 yes
Ir(3) S(5) V(2) S(6) 17.0(1) 1_555 1_555 1_555 1_555 yes
Ir(3) S(5) V(2) S(7) -105.7(1) 1_555 1_555 1_555 1_555 yes
Ir(3) S(5) V(2) S(8) 137.1(1) 1_555 1_555 1_555 1_555 yes
Ir(3) S(6) V(2) Ir(4) 165.6(2) 1_555 1_555 1_555 1_555 yes
Ir(3) S(6) V(2) S(5) -17.0(1) 1_555 1_555 1_555 1_555 yes
Ir(3) S(6) V(2) S(7) 107.0(1) 1_555 1_555 1_555 1_555 yes
Ir(3) S(6) V(2) S(8) -135.2(1) 1_555 1_555 1_555 1_555 yes
Ir(3) C(27) C(28) C(29) -60.6(8) 1_555 1_555 1_555 1_555 yes
Ir(3) C(27) C(28) C(33) 122(1) 1_555 1_555 1_555 1_555 yes
Ir(3) C(27) C(31) C(30) 63.7(7) 1_555 1_555 1_555 1_555 yes
Ir(3) C(27) C(31) C(36) -125(1) 1_555 1_555 1_555 1_555 yes
Ir(3) C(28) C(27) C(31) 60.7(8) 1_555 1_555 1_555 1_555 yes
Ir(3) C(28) C(27) C(32) -121(1) 1_555 1_555 1_555 1_555 yes
Ir(3) C(28) C(29) C(30) -65.2(7) 1_555 1_555 1_555 1_555 yes
Ir(3) C(28) C(29) C(34) 126(1) 1_555 1_555 1_555 1_555 yes
Ir(3) C(29) C(28) C(27) 62.7(8) 1_555 1_555 1_555 1_555 yes
Ir(3) C(29) C(28) C(33) -120(1) 1_555 1_555 1_555 1_555 yes
Ir(3) C(29) C(30) C(31) -61.7(7) 1_555 1_555 1_555 1_555 yes
Ir(3) C(29) C(30) C(35) 126(1) 1_555 1_555 1_555 1_555 yes
Ir(3) C(30) C(29) C(28) 65.6(7) 1_555 1_555 1_555 1_555 yes
Ir(3) C(30) C(29) C(34) -125(1) 1_555 1_555 1_555 1_555 yes
Ir(3) C(30) C(31) C(27) -64.1(7) 1_555 1_555 1_555 1_555 yes
Ir(3) C(30) C(31) C(36) 124(1) 1_555 1_555 1_555 1_555 yes
Ir(3) C(31) C(27) C(28) -61.4(8) 1_555 1_555 1_555 1_555 yes
Ir(3) C(31) C(27) C(32) 120(1) 1_555 1_555 1_555 1_555 yes
Ir(3) C(31) C(30) C(29) 60.4(7) 1_555 1_555 1_555 1_555 yes
Ir(3) C(31) C(30) C(35) -127(1) 1_555 1_555 1_555 1_555 yes
Ir(4) V(2) Ir(3) S(5) 44.8(2) 1_555 1_555 1_555 1_555 yes
Ir(4) V(2) Ir(3) S(6) -155.4(2) 1_555 1_555 1_555 1_555 yes
Ir(4) V(2) Ir(3) P(3) 123.0(2) 1_555 1_555 1_555 1_555 yes
Ir(4) V(2) Ir(3) C(27) -40.1(4) 1_555 1_555 1_555 1_555 yes
Ir(4) V(2) Ir(3) C(28) -76.2(4) 1_555 1_555 1_555 1_555 yes
Ir(4) V(2) Ir(3) C(29) -99.2(4) 1_555 1_555 1_555 1_555 yes
Ir(4) V(2) Ir(3) C(30) -38.9(10) 1_555 1_555 1_555 1_555 yes
Ir(4) V(2) Ir(3) C(31) -11.3(4) 1_555 1_555 1_555 1_555 yes
Ir(4) S(7) V(2) S(5) -98.4(1) 1_555 1_555 1_555 1_555 yes
Ir(4) S(7) V(2) S(6) 141.7(1) 1_555 1_555 1_555 1_555 yes
Ir(4) S(7) V(2) S(8) 20.4(1) 1_555 1_555 1_555 1_555 yes
Ir(4) S(8) V(2) S(5) 101.7(1) 1_555 1_555 1_555 1_555 yes
Ir(4) S(8) V(2) S(6) -141.6(1) 1_555 1_555 1_555 1_555 yes
Ir(4) S(8) V(2) S(7) -20.3(1) 1_555 1_555 1_555 1_555 yes
Ir(4) C(40) C(41) C(42) -57.5(8) 1_555 1_555 1_555 1_555 yes
Ir(4) C(40) C(41) C(46) 121(1) 1_555 1_555 1_555 1_555 yes
Ir(4) C(40) C(44) C(43) 63.8(7) 1_555 1_555 1_555 1_555 yes
Ir(4) C(40) C(44) C(49) -125(1) 1_555 1_555 1_555 1_555 yes
Ir(4) C(41) C(40) C(44) 60.9(9) 1_555 1_555 1_555 1_555 yes
Ir(4) C(41) C(40) C(45) -125(1) 1_555 1_555 1_555 1_555 yes
Ir(4) C(41) C(42) C(43) -65.5(6) 1_555 1_555 1_555 1_555 yes
Ir(4) C(41) C(42) C(47) 127(1) 1_555 1_555 1_555 1_555 yes
Ir(4) C(42) C(41) C(40) 59.6(9) 1_555 1_555 1_555 1_555 yes
Ir(4) C(42) C(41) C(46) -119(1) 1_555 1_555 1_555 1_555 yes
Ir(4) C(42) C(43) C(44) -60.1(8) 1_555 1_555 1_555 1_555 yes
Ir(4) C(42) C(43) C(48) 126(1) 1_555 1_555 1_555 1_555 yes
Ir(4) C(43) C(42) C(41) 66.4(6) 1_555 1_555 1_555 1_555 yes
Ir(4) C(43) C(42) C(47) -125(1) 1_555 1_555 1_555 1_555 yes
Ir(4) C(43) C(44) C(40) -63.8(7) 1_555 1_555 1_555 1_555 yes
Ir(4) C(43) C(44) C(49) 125(1) 1_555 1_555 1_555 1_555 yes
Ir(4) C(44) C(40) C(41) -63(1) 1_555 1_555 1_555 1_555 yes
Ir(4) C(44) C(40) C(45) 123(1) 1_555 1_555 1_555 1_555 yes
Ir(4) C(44) C(43) C(42) 59.3(7) 1_555 1_555 1_555 1_555 yes
Ir(4) C(44) C(43) C(48) -127.2(10) 1_555 1_555 1_555 1_555 yes
V(1) Ir(1) P(1) C(11) -117.1(5) 1_555 1_555 1_555 1_555 yes
V(1) Ir(1) P(1) C(12) 122.1(5) 1_555 1_555 1_555 1_555 yes
V(1) Ir(1) P(1) C(13) 3.9(6) 1_555 1_555 1_555 1_555 yes
V(1) Ir(1) C(1) C(2) -93.7(5) 1_555 1_555 1_555 1_555 yes
V(1) Ir(1) C(1) C(5) 147.5(5) 1_555 1_555 1_555 1_555 yes
V(1) Ir(1) C(1) C(6) 29(1) 1_555 1_555 1_555 1_555 yes
V(1) Ir(1) C(2) C(1) 95.1(6) 1_555 1_555 1_555 1_555 yes
V(1) Ir(1) C(2) C(3) -145.9(6) 1_555 1_555 1_555 1_555 yes
V(1) Ir(1) C(2) C(7) -26.9(9) 1_555 1_555 1_555 1_555 yes
V(1) Ir(1) C(3) C(2) 47.0(7) 1_555 1_555 1_555 1_555 yes
V(1) Ir(1) C(3) C(4) 162.7(5) 1_555 1_555 1_555 1_555 yes
V(1) Ir(1) C(3) C(8) -73(1) 1_555 1_555 1_555 1_555 yes
V(1) Ir(1) C(4) C(3) -55(1) 1_555 1_555 1_555 1_555 yes
V(1) Ir(1) C(4) C(5) 62(1) 1_555 1_555 1_555 1_555 yes
V(1) Ir(1) C(4) C(9) -175.9(7) 1_555 1_555 1_555 1_555 yes
V(1) Ir(1) C(5) C(1) -45.9(7) 1_555 1_555 1_555 1_555 yes
V(1) Ir(1) C(5) C(4) -160.8(5) 1_555 1_555 1_555 1_555 yes
V(1) Ir(1) C(5) C(10) 77(1) 1_555 1_555 1_555 1_555 yes
V(1) Ir(2) P(2) C(24) -114.2(5) 1_555 1_555 1_555 1_555 yes
V(1) Ir(2) P(2) C(25) 126.2(4) 1_555 1_555 1_555 1_555 yes
V(1) Ir(2) P(2) C(26) 6.1(5) 1_555 1_555 1_555 1_555 yes
V(1) Ir(2) C(14) C(15) -96.0(5) 1_555 1_555 1_555 1_555 yes
V(1) Ir(2) C(14) C(18) 145.1(5) 1_555 1_555 1_555 1_555 yes
V(1) Ir(2) C(14) C(19) 26.3(10) 1_555 1_555 1_555 1_555 yes
V(1) Ir(2) C(15) C(14) 93.1(5) 1_555 1_555 1_555 1_555 yes
V(1) Ir(2) C(15) C(16) -148.7(5) 1_555 1_555 1_555 1_555 yes
V(1) Ir(2) C(15) C(20) -29(1) 1_555 1_555 1_555 1_555 yes
V(1) Ir(2) C(16) C(15) 45.2(7) 1_555 1_555 1_555 1_555 yes
V(1) Ir(2) C(16) C(17) 160.1(4) 1_555 1_555 1_555 1_555 yes
V(1) Ir(2) C(16) C(21) -77(1) 1_555 1_555 1_555 1_555 yes
V(1) Ir(2) C(17) C(16) -66(1) 1_555 1_555 1_555 1_555 yes
V(1) Ir(2) C(17) C(18) 52(1) 1_555 1_555 1_555 1_555 yes
V(1) Ir(2) C(17) C(22) 172.4(6) 1_555 1_555 1_555 1_555 yes
V(1) Ir(2) C(18) C(14) -48.6(7) 1_555 1_555 1_555 1_555 yes
V(1) Ir(2) C(18) C(17) -163.7(4) 1_555 1_555 1_555 1_555 yes
V(1) Ir(2) C(18) C(23) 73(1) 1_555 1_555 1_555 1_555 yes
V(1) S(1) Ir(1) S(2) -14.1(1) 1_555 1_555 1_555 1_555 yes
V(1) S(1) Ir(1) P(1) -102.2(1) 1_555 1_555 1_555 1_555 yes
V(1) S(1) Ir(1) C(1) 107.1(3) 1_555 1_555 1_555 1_555 yes
V(1) S(1) Ir(1) C(2) 82.1(3) 1_555 1_555 1_555 1_555 yes
V(1) S(1) Ir(1) C(3) 102.2(7) 1_555 1_555 1_555 1_555 yes
V(1) S(1) Ir(1) C(4) 158.7(4) 1_555 1_555 1_555 1_555 yes
V(1) S(1) Ir(1) C(5) 144.3(3) 1_555 1_555 1_555 1_555 yes
V(1) S(2) Ir(1) S(1) 14.0(1) 1_555 1_555 1_555 1_555 yes
V(1) S(2) Ir(1) P(1) 102.5(1) 1_555 1_555 1_555 1_555 yes
V(1) S(2) Ir(1) C(1) -80.5(3) 1_555 1_555 1_555 1_555 yes
V(1) S(2) Ir(1) C(2) -104.8(2) 1_555 1_555 1_555 1_555 yes
V(1) S(2) Ir(1) C(3) -141.6(3) 1_555 1_555 1_555 1_555 yes
V(1) S(2) Ir(1) C(4) -158.9(4) 1_555 1_555 1_555 1_555 yes
V(1) S(2) Ir(1) C(5) -105.3(7) 1_555 1_555 1_555 1_555 yes
V(1) S(3) Ir(2) S(4) -14.2(1) 1_555 1_555 1_555 1_555 yes
V(1) S(3) Ir(2) P(2) -102.4(1) 1_555 1_555 1_555 1_555 yes
V(1) S(3) Ir(2) C(14) 104.7(3) 1_555 1_555 1_555 1_555 yes
V(1) S(3) Ir(2) C(15) 80.6(3) 1_555 1_555 1_555 1_555 yes
V(1) S(3) Ir(2) C(16) 108.2(7) 1_555 1_555 1_555 1_555 yes
V(1) S(3) Ir(2) C(17) 159.6(3) 1_555 1_555 1_555 1_555 yes
V(1) S(3) Ir(2) C(18) 142.4(3) 1_555 1_555 1_555 1_555 yes
V(1) S(4) Ir(2) S(3) 14.3(1) 1_555 1_555 1_555 1_555 yes
V(1) S(4) Ir(2) P(2) 101.9(1) 1_555 1_555 1_555 1_555 yes
V(1) S(4) Ir(2) C(14) -81.8(3) 1_555 1_555 1_555 1_555 yes
V(1) S(4) Ir(2) C(15) -107.3(3) 1_555 1_555 1_555 1_555 yes
V(1) S(4) Ir(2) C(16) -145.2(3) 1_555 1_555 1_555 1_555 yes
V(1) S(4) Ir(2) C(17) -159.3(3) 1_555 1_555 1_555 1_555 yes
V(1) S(4) Ir(2) C(18) -101.6(6) 1_555 1_555 1_555 1_555 yes
V(2) Ir(3) P(3) C(37) -108.7(4) 1_555 1_555 1_555 1_555 yes
V(2) Ir(3) P(3) C(38) 131.7(5) 1_555 1_555 1_555 1_555 yes
V(2) Ir(3) P(3) C(39) 12.7(5) 1_555 1_555 1_555 1_555 yes
V(2) Ir(3) C(27) C(28) -99.5(6) 1_555 1_555 1_555 1_555 yes
V(2) Ir(3) C(27) C(31) 140.8(5) 1_555 1_555 1_555 1_555 yes
V(2) Ir(3) C(27) C(32) 23(1) 1_555 1_555 1_555 1_555 yes
V(2) Ir(3) C(28) C(27) 88.7(6) 1_555 1_555 1_555 1_555 yes
V(2) Ir(3) C(28) C(29) -152.9(6) 1_555 1_555 1_555 1_555 yes
V(2) Ir(3) C(28) C(33) -35(1) 1_555 1_555 1_555 1_555 yes
V(2) Ir(3) C(29) C(28) 39.2(8) 1_555 1_555 1_555 1_555 yes
V(2) Ir(3) C(29) C(30) 154.8(5) 1_555 1_555 1_555 1_555 yes
V(2) Ir(3) C(29) C(34) -85(1) 1_555 1_555 1_555 1_555 yes
V(2) Ir(3) C(30) C(29) -79(1) 1_555 1_555 1_555 1_555 yes
V(2) Ir(3) C(30) C(31) 37(1) 1_555 1_555 1_555 1_555 yes
V(2) Ir(3) C(30) C(35) 161.6(10) 1_555 1_555 1_555 1_555 yes
V(2) Ir(3) C(31) C(27) -51.6(7) 1_555 1_555 1_555 1_555 yes
V(2) Ir(3) C(31) C(30) -166.7(5) 1_555 1_555 1_555 1_555 yes
V(2) Ir(3) C(31) C(36) 73(1) 1_555 1_555 1_555 1_555 yes
V(2) Ir(4) P(4) C(50) -125.6(4) 1_555 1_555 1_555 1_555 yes
V(2) Ir(4) P(4) C(51) 113.9(4) 1_555 1_555 1_555 1_555 yes
V(2) Ir(4) P(4) C(52) -5.3(5) 1_555 1_555 1_555 1_555 yes
V(2) Ir(4) C(40) C(41) -94.6(8) 1_555 1_555 1_555 1_555 yes
V(2) Ir(4) C(40) C(44) 144.9(7) 1_555 1_555 1_555 1_555 yes
V(2) Ir(4) C(40) C(45) 27(1) 1_555 1_555 1_555 1_555 yes
V(2) Ir(4) C(41) C(40) 93.3(8) 1_555 1_555 1_555 1_555 yes
V(2) Ir(4) C(41) C(42) -146.0(7) 1_555 1_555 1_555 1_555 yes
V(2) Ir(4) C(41) C(46) -32(1) 1_555 1_555 1_555 1_555 yes
V(2) Ir(4) C(42) C(41) 48(1) 1_555 1_555 1_555 1_555 yes
V(2) Ir(4) C(42) C(43) 159.5(5) 1_555 1_555 1_555 1_555 yes
V(2) Ir(4) C(42) C(47) -79(1) 1_555 1_555 1_555 1_555 yes
V(2) Ir(4) C(43) C(42) -65(1) 1_555 1_555 1_555 1_555 yes
V(2) Ir(4) C(43) C(44) 54(1) 1_555 1_555 1_555 1_555 yes
V(2) Ir(4) C(43) C(48) 172.5(7) 1_555 1_555 1_555 1_555 yes
V(2) Ir(4) C(44) C(40) -48.6(9) 1_555 1_555 1_555 1_555 yes
V(2) Ir(4) C(44) C(43) -162.1(5) 1_555 1_555 1_555 1_555 yes
V(2) Ir(4) C(44) C(49) 72(1) 1_555 1_555 1_555 1_555 yes
V(2) S(5) Ir(3) S(6) -14.9(1) 1_555 1_555 1_555 1_555 yes
V(2) S(5) Ir(3) P(3) -104.3(1) 1_555 1_555 1_555 1_555 yes
V(2) S(5) Ir(3) C(27) 101.6(3) 1_555 1_555 1_555 1_555 yes
V(2) S(5) Ir(3) C(28) 79.9(4) 1_555 1_555 1_555 1_555 yes
V(2) S(5) Ir(3) C(29) 110.7(7) 1_555 1_555 1_555 1_555 yes
V(2) S(5) Ir(3) C(30) 157.7(4) 1_555 1_555 1_555 1_555 yes
V(2) S(5) Ir(3) C(31) 138.8(3) 1_555 1_555 1_555 1_555 yes
V(2) S(6) Ir(3) S(5) 14.9(1) 1_555 1_555 1_555 1_555 yes
V(2) S(6) Ir(3) P(3) 102.0(1) 1_555 1_555 1_555 1_555 yes
V(2) S(6) Ir(3) C(27) -81.1(3) 1_555 1_555 1_555 1_555 yes
V(2) S(6) Ir(3) C(28) -107.9(3) 1_555 1_555 1_555 1_555 yes
V(2) S(6) Ir(3) C(29) -143.9(3) 1_555 1_555 1_555 1_555 yes
V(2) S(6) Ir(3) C(30) -156.4(4) 1_555 1_555 1_555 1_555 yes
V(2) S(6) Ir(3) C(31) -93.1(6) 1_555 1_555 1_555 1_555 yes
V(2) S(7) Ir(4) S(8) -17.9(1) 1_555 1_555 1_555 1_555 yes
V(2) S(7) Ir(4) P(4) -104.5(1) 1_555 1_555 1_555 1_555 yes
V(2) S(7) Ir(4) C(40) 102.8(4) 1_555 1_555 1_555 1_555 yes
V(2) S(7) Ir(4) C(41) 79.3(5) 1_555 1_555 1_555 1_555 yes
V(2) S(7) Ir(4) C(42) 103.0(8) 1_555 1_555 1_555 1_555 yes
V(2) S(7) Ir(4) C(43) 158.0(4) 1_555 1_555 1_555 1_555 yes
V(2) S(7) Ir(4) C(44) 141.2(3) 1_555 1_555 1_555 1_555 yes
V(2) S(8) Ir(4) S(7) 17.9(1) 1_555 1_555 1_555 1_555 yes
V(2) S(8) Ir(4) P(4) 107.1(1) 1_555 1_555 1_555 1_555 yes
V(2) S(8) Ir(4) C(40) -78.9(4) 1_555 1_555 1_555 1_555 yes
V(2) S(8) Ir(4) C(41) -103.1(4) 1_555 1_555 1_555 1_555 yes
V(2) S(8) Ir(4) C(42) -142.2(3) 1_555 1_555 1_555 1_555 yes
V(2) S(8) Ir(4) C(43) -157.8(4) 1_555 1_555 1_555 1_555 yes
V(2) S(8) Ir(4) C(44) -99.8(8) 1_555 1_555 1_555 1_555 yes
S(1) Ir(1) V(1) S(2) -161.1(2) 1_555 1_555 1_555 1_555 yes
S(1) Ir(1) V(1) S(3) 101.6(2) 1_555 1_555 1_555 1_555 yes
S(1) Ir(1) V(1) S(4) -79.1(2) 1_555 1_555 1_555 1_555 yes
S(1) Ir(1) P(1) C(11) -69.8(5) 1_555 1_555 1_555 1_555 yes
S(1) Ir(1) P(1) C(12) 169.4(5) 1_555 1_555 1_555 1_555 yes
S(1) Ir(1) P(1) C(13) 51.2(6) 1_555 1_555 1_555 1_555 yes
S(1) Ir(1) C(1) C(2) -140.7(5) 1_555 1_555 1_555 1_555 yes
S(1) Ir(1) C(1) C(5) 100.4(6) 1_555 1_555 1_555 1_555 yes
S(1) Ir(1) C(1) C(6) -17.2(10) 1_555 1_555 1_555 1_555 yes
S(1) Ir(1) C(2) C(1) 46.0(6) 1_555 1_555 1_555 1_555 yes
S(1) Ir(1) C(2) C(3) 164.9(5) 1_555 1_555 1_555 1_555 yes
S(1) Ir(1) C(2) C(7) -76.1(9) 1_555 1_555 1_555 1_555 yes
S(1) Ir(1) C(3) C(2) -30(1) 1_555 1_555 1_555 1_555 yes
S(1) Ir(1) C(3) C(4) 85.5(9) 1_555 1_555 1_555 1_555 yes
S(1) Ir(1) C(3) C(8) -151.0(8) 1_555 1_555 1_555 1_555 yes
S(1) Ir(1) C(4) C(3) -141.6(5) 1_555 1_555 1_555 1_555 yes
S(1) Ir(1) C(4) C(5) -23.9(8) 1_555 1_555 1_555 1_555 yes
S(1) Ir(1) C(4) C(9) 97(1) 1_555 1_555 1_555 1_555 yes
S(1) Ir(1) C(5) C(1) -82.6(6) 1_555 1_555 1_555 1_555 yes
S(1) Ir(1) C(5) C(4) 162.6(6) 1_555 1_555 1_555 1_555 yes
S(1) Ir(1) C(5) C(10) 40(1) 1_555 1_555 1_555 1_555 yes
S(1) V(1) Ir(1) S(2) 161.1(2) 1_555 1_555 1_555 1_555 yes
S(1) V(1) Ir(1) P(1) 80.7(1) 1_555 1_555 1_555 1_555 yes
S(1) V(1) Ir(1) C(1) -79.5(3) 1_555 1_555 1_555 1_555 yes
S(1) V(1) Ir(1) C(2) -116.4(3) 1_555 1_555 1_555 1_555 yes
S(1) V(1) Ir(1) C(3) -143.2(4) 1_555 1_555 1_555 1_555 yes
S(1) V(1) Ir(1) C(4) -100(1) 1_555 1_555 1_555 1_555 yes
S(1) V(1) Ir(1) C(5) -52.7(4) 1_555 1_555 1_555 1_555 yes
S(1) V(1) Ir(2) S(3) 103.4(1) 1_555 1_555 1_555 1_555 yes
S(1) V(1) Ir(2) S(4) -95.9(1) 1_555 1_555 1_555 1_555 yes
S(1) V(1) Ir(2) P(2) -176.6(1) 1_555 1_555 1_555 1_555 yes
S(1) V(1) Ir(2) C(14) 20.8(3) 1_555 1_555 1_555 1_555 yes
S(1) V(1) Ir(2) C(15) -16.3(3) 1_555 1_555 1_555 1_555 yes
S(1) V(1) Ir(2) C(16) -43.2(4) 1_555 1_555 1_555 1_555 yes
S(1) V(1) Ir(2) C(17) 8.4(10) 1_555 1_555 1_555 1_555 yes
S(1) V(1) Ir(2) C(18) 49.0(4) 1_555 1_555 1_555 1_555 yes
S(2) Ir(1) V(1) S(3) -97.3(2) 1_555 1_555 1_555 1_555 yes
S(2) Ir(1) V(1) S(4) 81.9(2) 1_555 1_555 1_555 1_555 yes
S(2) Ir(1) P(1) C(11) -164.5(5) 1_555 1_555 1_555 1_555 yes
S(2) Ir(1) P(1) C(12) 74.7(5) 1_555 1_555 1_555 1_555 yes
S(2) Ir(1) P(1) C(13) -43.5(6) 1_555 1_555 1_555 1_555 yes
S(2) Ir(1) C(1) C(2) -44.4(6) 1_555 1_555 1_555 1_555 yes
S(2) Ir(1) C(1) C(5) -163.3(5) 1_555 1_555 1_555 1_555 yes
S(2) Ir(1) C(1) C(6) 79.1(10) 1_555 1_555 1_555 1_555 yes
S(2) Ir(1) C(2) C(1) 143.0(6) 1_555 1_555 1_555 1_555 yes
S(2) Ir(1) C(2) C(3) -98.1(6) 1_555 1_555 1_555 1_555 yes
S(2) Ir(1) C(2) C(7) 20.9(8) 1_555 1_555 1_555 1_555 yes
S(2) Ir(1) C(3) C(2) 85.5(6) 1_555 1_555 1_555 1_555 yes
S(2) Ir(1) C(3) C(4) -158.9(6) 1_555 1_555 1_555 1_555 yes
S(2) Ir(1) C(3) C(8) -35(1) 1_555 1_555 1_555 1_555 yes
S(2) Ir(1) C(4) C(3) 28.8(7) 1_555 1_555 1_555 1_555 yes
S(2) Ir(1) C(4) C(5) 146.4(6) 1_555 1_555 1_555 1_555 yes
S(2) Ir(1) C(4) C(9) -91(1) 1_555 1_555 1_555 1_555 yes
S(2) Ir(1) C(5) C(1) 36(1) 1_555 1_555 1_555 1_555 yes
S(2) Ir(1) C(5) C(4) -78.7(10) 1_555 1_555 1_555 1_555 yes
S(2) Ir(1) C(5) C(10) 159.4(7) 1_555 1_555 1_555 1_555 yes
S(2) V(1) Ir(1) P(1) -80.3(1) 1_555 1_555 1_555 1_555 yes
S(2) V(1) Ir(1) C(1) 119.4(3) 1_555 1_555 1_555 1_555 yes
S(2) V(1) Ir(1) C(2) 82.5(3) 1_555 1_555 1_555 1_555 yes
S(2) V(1) Ir(1) C(3) 55.7(4) 1_555 1_555 1_555 1_555 yes
S(2) V(1) Ir(1) C(4) 98(1) 1_555 1_555 1_555 1_555 yes
S(2) V(1) Ir(1) C(5) 146.2(4) 1_555 1_555 1_555 1_555 yes
S(2) V(1) Ir(2) S(3) -81.2(2) 1_555 1_555 1_555 1_555 yes
S(2) V(1) Ir(2) S(4) 79.5(2) 1_555 1_555 1_555 1_555 yes
S(2) V(1) Ir(2) P(2) -1.3(2) 1_555 1_555 1_555 1_555 yes
S(2) V(1) Ir(2) C(14) -163.9(3) 1_555 1_555 1_555 1_555 yes
S(2) V(1) Ir(2) C(15) 159.1(3) 1_555 1_555 1_555 1_555 yes
S(2) V(1) Ir(2) C(16) 132.2(4) 1_555 1_555 1_555 1_555 yes
S(2) V(1) Ir(2) C(17) -176.2(10) 1_555 1_555 1_555 1_555 yes
S(2) V(1) Ir(2) C(18) -135.7(4) 1_555 1_555 1_555 1_555 yes
S(3) Ir(2) V(1) S(4) -160.7(1) 1_555 1_555 1_555 1_555 yes
S(3) Ir(2) P(2) C(24) -67.0(5) 1_555 1_555 1_555 1_555 yes
S(3) Ir(2) P(2) C(25) 173.3(4) 1_555 1_555 1_555 1_555 yes
S(3) Ir(2) P(2) C(26) 53.3(5) 1_555 1_555 1_555 1_555 yes
S(3) Ir(2) C(14) C(15) -143.7(5) 1_555 1_555 1_555 1_555 yes
S(3) Ir(2) C(14) C(18) 97.4(5) 1_555 1_555 1_555 1_555 yes
S(3) Ir(2) C(14) C(19) -21.4(9) 1_555 1_555 1_555 1_555 yes
S(3) Ir(2) C(15) C(14) 43.8(6) 1_555 1_555 1_555 1_555 yes
S(3) Ir(2) C(15) C(16) 162.1(5) 1_555 1_555 1_555 1_555 yes
S(3) Ir(2) C(15) C(20) -78(1) 1_555 1_555 1_555 1_555 yes
S(3) Ir(2) C(16) C(15) -39(1) 1_555 1_555 1_555 1_555 yes
S(3) Ir(2) C(16) C(17) 75.2(9) 1_555 1_555 1_555 1_555 yes
S(3) Ir(2) C(16) C(21) -162.0(7) 1_555 1_555 1_555 1_555 yes
S(3) Ir(2) C(17) C(16) -148.0(5) 1_555 1_555 1_555 1_555 yes
S(3) Ir(2) C(17) C(18) -28.8(7) 1_555 1_555 1_555 1_555 yes
S(3) Ir(2) C(17) C(22) 91.0(9) 1_555 1_555 1_555 1_555 yes
S(3) Ir(2) C(18) C(14) -86.2(6) 1_555 1_555 1_555 1_555 yes
S(3) Ir(2) C(18) C(17) 158.6(5) 1_555 1_555 1_555 1_555 yes
S(3) Ir(2) C(18) C(23) 35.8(9) 1_555 1_555 1_555 1_555 yes
S(3) V(1) Ir(1) P(1) -177.6(1) 1_555 1_555 1_555 1_555 yes
S(3) V(1) Ir(1) C(1) 22.1(3) 1_555 1_555 1_555 1_555 yes
S(3) V(1) Ir(1) C(2) -14.8(3) 1_555 1_555 1_555 1_555 yes
S(3) V(1) Ir(1) C(3) -41.6(4) 1_555 1_555 1_555 1_555 yes
S(3) V(1) Ir(1) C(4) 0(1) 1_555 1_555 1_555 1_555 yes
S(3) V(1) Ir(1) C(5) 48.9(4) 1_555 1_555 1_555 1_555 yes
S(3) V(1) Ir(2) S(4) 160.7(1) 1_555 1_555 1_555 1_555 yes
S(3) V(1) Ir(2) P(2) 79.9(1) 1_555 1_555 1_555 1_555 yes
S(3) V(1) Ir(2) C(14) -82.6(3) 1_555 1_555 1_555 1_555 yes
S(3) V(1) Ir(2) C(15) -119.7(3) 1_555 1_555 1_555 1_555 yes
S(3) V(1) Ir(2) C(16) -146.6(4) 1_555 1_555 1_555 1_555 yes
S(3) V(1) Ir(2) C(17) -95.0(10) 1_555 1_555 1_555 1_555 yes
S(3) V(1) Ir(2) C(18) -54.5(4) 1_555 1_555 1_555 1_555 yes
S(4) Ir(2) P(2) C(24) -161.2(5) 1_555 1_555 1_555 1_555 yes
S(4) Ir(2) P(2) C(25) 79.1(4) 1_555 1_555 1_555 1_555 yes
S(4) Ir(2) P(2) C(26) -40.9(5) 1_555 1_555 1_555 1_555 yes
S(4) Ir(2) C(14) C(15) -47.1(6) 1_555 1_555 1_555 1_555 yes
S(4) Ir(2) C(14) C(18) -166.1(5) 1_555 1_555 1_555 1_555 yes
S(4) Ir(2) C(14) C(19) 75.2(10) 1_555 1_555 1_555 1_555 yes
S(4) Ir(2) C(15) C(14) 139.9(5) 1_555 1_555 1_555 1_555 yes
S(4) Ir(2) C(15) C(16) -101.9(6) 1_555 1_555 1_555 1_555 yes
S(4) Ir(2) C(15) C(20) 17(1) 1_555 1_555 1_555 1_555 yes
S(4) Ir(2) C(16) C(15) 81.8(5) 1_555 1_555 1_555 1_555 yes
S(4) Ir(2) C(16) C(17) -163.2(5) 1_555 1_555 1_555 1_555 yes
S(4) Ir(2) C(16) C(21) -40(1) 1_555 1_555 1_555 1_555 yes
S(4) Ir(2) C(17) C(16) 23.4(7) 1_555 1_555 1_555 1_555 yes
S(4) Ir(2) C(17) C(18) 142.6(5) 1_555 1_555 1_555 1_555 yes
S(4) Ir(2) C(17) C(22) -97.5(9) 1_555 1_555 1_555 1_555 yes
S(4) Ir(2) C(18) C(14) 29.0(10) 1_555 1_555 1_555 1_555 yes
S(4) Ir(2) C(18) C(17) -86.1(8) 1_555 1_555 1_555 1_555 yes
S(4) Ir(2) C(18) C(23) 151.1(7) 1_555 1_555 1_555 1_555 yes
S(4) V(1) Ir(1) P(1) 1.6(2) 1_555 1_555 1_555 1_555 yes
S(4) V(1) Ir(1) C(1) -158.6(3) 1_555 1_555 1_555 1_555 yes
S(4) V(1) Ir(1) C(2) 164.4(3) 1_555 1_555 1_555 1_555 yes
S(4) V(1) Ir(1) C(3) 137.6(4) 1_555 1_555 1_555 1_555 yes
S(4) V(1) Ir(1) C(4) -179(1) 1_555 1_555 1_555 1_555 yes
S(4) V(1) Ir(1) C(5) -131.8(4) 1_555 1_555 1_555 1_555 yes
S(4) V(1) Ir(2) P(2) -80.8(1) 1_555 1_555 1_555 1_555 yes
S(4) V(1) Ir(2) C(14) 116.7(3) 1_555 1_555 1_555 1_555 yes
S(4) V(1) Ir(2) C(15) 79.6(3) 1_555 1_555 1_555 1_555 yes
S(4) V(1) Ir(2) C(16) 52.7(4) 1_555 1_555 1_555 1_555 yes
S(4) V(1) Ir(2) C(17) 104.3(10) 1_555 1_555 1_555 1_555 yes
S(4) V(1) Ir(2) C(18) 144.8(4) 1_555 1_555 1_555 1_555 yes
S(5) Ir(3) V(2) S(6) -159.8(2) 1_555 1_555 1_555 1_555 yes
S(5) Ir(3) V(2) S(7) 101.4(2) 1_555 1_555 1_555 1_555 yes
S(5) Ir(3) V(2) S(8) -77.3(2) 1_555 1_555 1_555 1_555 yes
S(5) Ir(3) P(3) C(37) -62.0(4) 1_555 1_555 1_555 1_555 yes
S(5) Ir(3) P(3) C(38) 178.4(5) 1_555 1_555 1_555 1_555 yes
S(5) Ir(3) P(3) C(39) 59.4(5) 1_555 1_555 1_555 1_555 yes
S(5) Ir(3) C(27) C(28) -147.3(6) 1_555 1_555 1_555 1_555 yes
S(5) Ir(3) C(27) C(31) 93.0(6) 1_555 1_555 1_555 1_555 yes
S(5) Ir(3) C(27) C(32) -24(1) 1_555 1_555 1_555 1_555 yes
S(5) Ir(3) C(28) C(27) 39.7(7) 1_555 1_555 1_555 1_555 yes
S(5) Ir(3) C(28) C(29) 158.1(5) 1_555 1_555 1_555 1_555 yes
S(5) Ir(3) C(28) C(33) -84(1) 1_555 1_555 1_555 1_555 yes
S(5) Ir(3) C(29) C(28) -46(1) 1_555 1_555 1_555 1_555 yes
S(5) Ir(3) C(29) C(30) 69.5(10) 1_555 1_555 1_555 1_555 yes
S(5) Ir(3) C(29) C(34) -171.3(9) 1_555 1_555 1_555 1_555 yes
S(5) Ir(3) C(30) C(29) -148.7(5) 1_555 1_555 1_555 1_555 yes
S(5) Ir(3) C(30) C(31) -32.2(7) 1_555 1_555 1_555 1_555 yes
S(5) Ir(3) C(30) C(35) 92(1) 1_555 1_555 1_555 1_555 yes
S(5) Ir(3) C(31) C(27) -89.8(6) 1_555 1_555 1_555 1_555 yes
S(5) Ir(3) C(31) C(30) 155.1(6) 1_555 1_555 1_555 1_555 yes
S(5) Ir(3) C(31) C(36) 34(1) 1_555 1_555 1_555 1_555 yes
S(5) V(2) Ir(3) S(6) 159.8(2) 1_555 1_555 1_555 1_555 yes
S(5) V(2) Ir(3) P(3) 78.2(1) 1_555 1_555 1_555 1_555 yes
S(5) V(2) Ir(3) C(27) -84.9(3) 1_555 1_555 1_555 1_555 yes
S(5) V(2) Ir(3) C(28) -121.0(3) 1_555 1_555 1_555 1_555 yes
S(5) V(2) Ir(3) C(29) -144.1(4) 1_555 1_555 1_555 1_555 yes
S(5) V(2) Ir(3) C(30) -83.7(10) 1_555 1_555 1_555 1_555 yes
S(5) V(2) Ir(3) C(31) -56.1(4) 1_555 1_555 1_555 1_555 yes
S(5) V(2) Ir(4) S(7) 105.1(2) 1_555 1_555 1_555 1_555 yes
S(5) V(2) Ir(4) S(8) -99.2(2) 1_555 1_555 1_555 1_555 yes
S(5) V(2) Ir(4) P(4) -175.1(1) 1_555 1_555 1_555 1_555 yes
S(5) V(2) Ir(4) C(40) 20.7(5) 1_555 1_555 1_555 1_555 yes
S(5) V(2) Ir(4) C(41) -14.7(5) 1_555 1_555 1_555 1_555 yes
S(5) V(2) Ir(4) C(42) -43.4(5) 1_555 1_555 1_555 1_555 yes
S(5) V(2) Ir(4) C(43) 7(1) 1_555 1_555 1_555 1_555 yes
S(5) V(2) Ir(4) C(44) 49.1(5) 1_555 1_555 1_555 1_555 yes
S(6) Ir(3) V(2) S(7) -98.8(2) 1_555 1_555 1_555 1_555 yes
S(6) Ir(3) V(2) S(8) 82.5(2) 1_555 1_555 1_555 1_555 yes
S(6) Ir(3) P(3) C(37) -156.0(4) 1_555 1_555 1_555 1_555 yes
S(6) Ir(3) P(3) C(38) 84.5(5) 1_555 1_555 1_555 1_555 yes
S(6) Ir(3) P(3) C(39) -34.6(5) 1_555 1_555 1_555 1_555 yes
S(6) Ir(3) C(27) C(28) -51.1(7) 1_555 1_555 1_555 1_555 yes
S(6) Ir(3) C(27) C(31) -170.8(5) 1_555 1_555 1_555 1_555 yes
S(6) Ir(3) C(27) C(32) 71(1) 1_555 1_555 1_555 1_555 yes
S(6) Ir(3) C(28) C(27) 135.6(6) 1_555 1_555 1_555 1_555 yes
S(6) Ir(3) C(28) C(29) -106.0(6) 1_555 1_555 1_555 1_555 yes
S(6) Ir(3) C(28) C(33) 11(1) 1_555 1_555 1_555 1_555 yes
S(6) Ir(3) C(29) C(28) 78.2(6) 1_555 1_555 1_555 1_555 yes
S(6) Ir(3) C(29) C(30) -166.2(6) 1_555 1_555 1_555 1_555 yes
S(6) Ir(3) C(29) C(34) -47(1) 1_555 1_555 1_555 1_555 yes
S(6) Ir(3) C(30) C(29) 20.3(9) 1_555 1_555 1_555 1_555 yes
S(6) Ir(3) C(30) C(31) 136.9(6) 1_555 1_555 1_555 1_555 yes
S(6) Ir(3) C(30) C(35) -98(1) 1_555 1_555 1_555 1_555 yes
S(6) Ir(3) C(31) C(27) 18.0(10) 1_555 1_555 1_555 1_555 yes
S(6) Ir(3) C(31) C(30) -97.1(8) 1_555 1_555 1_555 1_555 yes
S(6) Ir(3) C(31) C(36) 142.8(9) 1_555 1_555 1_555 1_555 yes
S(6) V(2) Ir(3) P(3) -81.6(1) 1_555 1_555 1_555 1_555 yes
S(6) V(2) Ir(3) C(27) 115.3(3) 1_555 1_555 1_555 1_555 yes
S(6) V(2) Ir(3) C(28) 79.3(3) 1_555 1_555 1_555 1_555 yes
S(6) V(2) Ir(3) C(29) 56.2(4) 1_555 1_555 1_555 1_555 yes
S(6) V(2) Ir(3) C(30) 116.6(10) 1_555 1_555 1_555 1_555 yes
S(6) V(2) Ir(3) C(31) 144.1(4) 1_555 1_555 1_555 1_555 yes
S(6) V(2) Ir(4) S(7) -77.5(2) 1_555 1_555 1_555 1_555 yes
S(6) V(2) Ir(4) S(8) 78.2(2) 1_555 1_555 1_555 1_555 yes
S(6) V(2) Ir(4) P(4) 2.3(2) 1_555 1_555 1_555 1_555 yes
S(6) V(2) Ir(4) C(40) -162.0(5) 1_555 1_555 1_555 1_555 yes
S(6) V(2) Ir(4) C(41) 162.7(5) 1_555 1_555 1_555 1_555 yes
S(6) V(2) Ir(4) C(42) 134.0(5) 1_555 1_555 1_555 1_555 yes
S(6) V(2) Ir(4) C(43) -175(1) 1_555 1_555 1_555 1_555 yes
S(6) V(2) Ir(4) C(44) -133.5(5) 1_555 1_555 1_555 1_555 yes
S(7) Ir(4) V(2) S(8) -155.7(1) 1_555 1_555 1_555 1_555 yes
S(7) Ir(4) P(4) C(50) -78.5(4) 1_555 1_555 1_555 1_555 yes
S(7) Ir(4) P(4) C(51) 161.0(4) 1_555 1_555 1_555 1_555 yes
S(7) Ir(4) P(4) C(52) 41.7(5) 1_555 1_555 1_555 1_555 yes
S(7) Ir(4) C(40) C(41) -142.5(8) 1_555 1_555 1_555 1_555 yes
S(7) Ir(4) C(40) C(44) 97.0(8) 1_555 1_555 1_555 1_555 yes
S(7) Ir(4) C(40) C(45) -20(1) 1_555 1_555 1_555 1_555 yes
S(7) Ir(4) C(41) C(40) 44.7(9) 1_555 1_555 1_555 1_555 yes
S(7) Ir(4) C(41) C(42) 165.5(6) 1_555 1_555 1_555 1_555 yes
S(7) Ir(4) C(41) C(46) -81(1) 1_555 1_555 1_555 1_555 yes
S(7) Ir(4) C(42) C(41) -33(1) 1_555 1_555 1_555 1_555 yes
S(7) Ir(4) C(42) C(43) 78.0(10) 1_555 1_555 1_555 1_555 yes
S(7) Ir(4) C(42) C(47) -161.2(8) 1_555 1_555 1_555 1_555 yes
S(7) Ir(4) C(43) C(42) -148.9(6) 1_555 1_555 1_555 1_555 yes
S(7) Ir(4) C(43) C(44) -28.0(9) 1_555 1_555 1_555 1_555 yes
S(7) Ir(4) C(43) C(48) 89(1) 1_555 1_555 1_555 1_555 yes
S(7) Ir(4) C(44) C(40) -87.1(8) 1_555 1_555 1_555 1_555 yes
S(7) Ir(4) C(44) C(43) 159.4(6) 1_555 1_555 1_555 1_555 yes
S(7) Ir(4) C(44) C(49) 34(1) 1_555 1_555 1_555 1_555 yes
S(7) V(2) Ir(3) P(3) 179.6(1) 1_555 1_555 1_555 1_555 yes
S(7) V(2) Ir(3) C(27) 16.5(3) 1_555 1_555 1_555 1_555 yes
S(7) V(2) Ir(3) C(28) -19.6(3) 1_555 1_555 1_555 1_555 yes
S(7) V(2) Ir(3) C(29) -42.6(4) 1_555 1_555 1_555 1_555 yes
S(7) V(2) Ir(3) C(30) 17.7(10) 1_555 1_555 1_555 1_555 yes
S(7) V(2) Ir(3) C(31) 45.3(4) 1_555 1_555 1_555 1_555 yes
S(7) V(2) Ir(4) S(8) 155.7(1) 1_555 1_555 1_555 1_555 yes
S(7) V(2) Ir(4) P(4) 79.8(1) 1_555 1_555 1_555 1_555 yes
S(7) V(2) Ir(4) C(40) -84.5(5) 1_555 1_555 1_555 1_555 yes
S(7) V(2) Ir(4) C(41) -119.8(5) 1_555 1_555 1_555 1_555 yes
S(7) V(2) Ir(4) C(42) -148.5(5) 1_555 1_555 1_555 1_555 yes
S(7) V(2) Ir(4) C(43) -97(1) 1_555 1_555 1_555 1_555 yes
S(7) V(2) Ir(4) C(44) -56.0(5) 1_555 1_555 1_555 1_555 yes
S(8) Ir(4) P(4) C(50) -171.9(4) 1_555 1_555 1_555 1_555 yes
S(8) Ir(4) P(4) C(51) 67.6(4) 1_555 1_555 1_555 1_555 yes
S(8) Ir(4) P(4) C(52) -51.6(5) 1_555 1_555 1_555 1_555 yes
S(8) Ir(4) C(40) C(41) -46.3(9) 1_555 1_555 1_555 1_555 yes
S(8) Ir(4) C(40) C(44) -166.7(6) 1_555 1_555 1_555 1_555 yes
S(8) Ir(4) C(40) C(45) 76(1) 1_555 1_555 1_555 1_555 yes
S(8) Ir(4) C(41) C(40) 141.3(8) 1_555 1_555 1_555 1_555 yes
S(8) Ir(4) C(41) C(42) -98.0(8) 1_555 1_555 1_555 1_555 yes
S(8) Ir(4) C(41) C(46) 15(1) 1_555 1_555 1_555 1_555 yes
S(8) Ir(4) C(42) C(41) 86.6(9) 1_555 1_555 1_555 1_555 yes
S(8) Ir(4) C(42) C(43) -162.1(6) 1_555 1_555 1_555 1_555 yes
S(8) Ir(4) C(42) C(47) -41(1) 1_555 1_555 1_555 1_555 yes
S(8) Ir(4) C(43) C(42) 25.3(9) 1_555 1_555 1_555 1_555 yes
S(8) Ir(4) C(43) C(44) 146.2(6) 1_555 1_555 1_555 1_555 yes
S(8) Ir(4) C(43) C(48) -96(1) 1_555 1_555 1_555 1_555 yes
S(8) Ir(4) C(44) C(40) 29(1) 1_555 1_555 1_555 1_555 yes
S(8) Ir(4) C(44) C(43) -83(1) 1_555 1_555 1_555 1_555 yes
S(8) Ir(4) C(44) C(49) 151.1(9) 1_555 1_555 1_555 1_555 yes
S(8) V(2) Ir(3) P(3) 0.9(2) 1_555 1_555 1_555 1_555 yes
S(8) V(2) Ir(3) C(27) -162.2(3) 1_555 1_555 1_555 1_555 yes
S(8) V(2) Ir(3) C(28) 161.8(3) 1_555 1_555 1_555 1_555 yes
S(8) V(2) Ir(3) C(29) 138.7(4) 1_555 1_555 1_555 1_555 yes
S(8) V(2) Ir(3) C(30) -161.0(10) 1_555 1_555 1_555 1_555 yes
S(8) V(2) Ir(3) C(31) -133.4(4) 1_555 1_555 1_555 1_555 yes
S(8) V(2) Ir(4) P(4) -75.9(1) 1_555 1_555 1_555 1_555 yes
S(8) V(2) Ir(4) C(40) 119.8(5) 1_555 1_555 1_555 1_555 yes
S(8) V(2) Ir(4) C(41) 84.5(5) 1_555 1_555 1_555 1_555 yes
S(8) V(2) Ir(4) C(42) 55.8(5) 1_555 1_555 1_555 1_555 yes
S(8) V(2) Ir(4) C(43) 106(1) 1_555 1_555 1_555 1_555 yes
S(8) V(2) Ir(4) C(44) 148.3(5) 1_555 1_555 1_555 1_555 yes
P(1) Ir(1) C(1) C(2) 129.5(6) 1_555 1_555 1_555 1_555 yes
P(1) Ir(1) C(1) C(5) 10.7(9) 1_555 1_555 1_555 1_555 yes
P(1) Ir(1) C(1) C(6) -107.0(10) 1_555 1_555 1_555 1_555 yes
P(1) Ir(1) C(2) C(1) -124.5(6) 1_555 1_555 1_555 1_555 yes
P(1) Ir(1) C(2) C(3) -5.6(10) 1_555 1_555 1_555 1_555 yes
P(1) Ir(1) C(2) C(7) 113.4(8) 1_555 1_555 1_555 1_555 yes
P(1) Ir(1) C(3) C(2) 177.2(5) 1_555 1_555 1_555 1_555 yes
P(1) Ir(1) C(3) C(4) -67.2(6) 1_555 1_555 1_555 1_555 yes
P(1) Ir(1) C(3) C(8) 56(1) 1_555 1_555 1_555 1_555 yes
P(1) Ir(1) C(4) C(3) 123.3(6) 1_555 1_555 1_555 1_555 yes
P(1) Ir(1) C(4) C(5) -119.1(6) 1_555 1_555 1_555 1_555 yes
P(1) Ir(1) C(4) C(9) 2(1) 1_555 1_555 1_555 1_555 yes
P(1) Ir(1) C(5) C(1) -174.3(5) 1_555 1_555 1_555 1_555 yes
P(1) Ir(1) C(5) C(4) 70.8(7) 1_555 1_555 1_555 1_555 yes
P(1) Ir(1) C(5) C(10) -51(1) 1_555 1_555 1_555 1_555 yes
P(2) Ir(2) C(14) C(15) 124.7(6) 1_555 1_555 1_555 1_555 yes
P(2) Ir(2) C(14) C(18) 5.8(9) 1_555 1_555 1_555 1_555 yes
P(2) Ir(2) C(14) C(19) -113.0(9) 1_555 1_555 1_555 1_555 yes
P(2) Ir(2) C(15) C(14) -130.0(6) 1_555 1_555 1_555 1_555 yes
P(2) Ir(2) C(15) C(16) -11.7(9) 1_555 1_555 1_555 1_555 yes
P(2) Ir(2) C(15) C(20) 107(1) 1_555 1_555 1_555 1_555 yes
P(2) Ir(2) C(16) C(15) 173.8(5) 1_555 1_555 1_555 1_555 yes
P(2) Ir(2) C(16) C(17) -71.2(6) 1_555 1_555 1_555 1_555 yes
P(2) Ir(2) C(16) C(21) 51(1) 1_555 1_555 1_555 1_555 yes
P(2) Ir(2) C(17) C(16) 118.4(5) 1_555 1_555 1_555 1_555 yes
P(2) Ir(2) C(17) C(18) -122.4(6) 1_555 1_555 1_555 1_555 yes
P(2) Ir(2) C(17) C(22) -2.5(9) 1_555 1_555 1_555 1_555 yes
P(2) Ir(2) C(18) C(14) -177.1(5) 1_555 1_555 1_555 1_555 yes
P(2) Ir(2) C(18) C(17) 67.8(6) 1_555 1_555 1_555 1_555 yes
P(2) Ir(2) C(18) C(23) -55.0(10) 1_555 1_555 1_555 1_555 yes
P(3) Ir(3) C(27) C(28) 121.7(7) 1_555 1_555 1_555 1_555 yes
P(3) Ir(3) C(27) C(31) 2(1) 1_555 1_555 1_555 1_555 yes
P(3) Ir(3) C(27) C(32) -115.4(10) 1_555 1_555 1_555 1_555 yes
P(3) Ir(3) C(28) C(27) -131.9(6) 1_555 1_555 1_555 1_555 yes
P(3) Ir(3) C(28) C(29) -13(1) 1_555 1_555 1_555 1_555 yes
P(3) Ir(3) C(28) C(33) 104(1) 1_555 1_555 1_555 1_555 yes
P(3) Ir(3) C(29) C(28) 172.7(6) 1_555 1_555 1_555 1_555 yes
P(3) Ir(3) C(29) C(30) -71.7(7) 1_555 1_555 1_555 1_555 yes
P(3) Ir(3) C(29) C(34) 47(1) 1_555 1_555 1_555 1_555 yes
P(3) Ir(3) C(30) C(29) 118.6(6) 1_555 1_555 1_555 1_555 yes
P(3) Ir(3) C(30) C(31) -124.8(6) 1_555 1_555 1_555 1_555 yes
P(3) Ir(3) C(30) C(35) 0(1) 1_555 1_555 1_555 1_555 yes
P(3) Ir(3) C(31) C(27) -179.0(5) 1_555 1_555 1_555 1_555 yes
P(3) Ir(3) C(31) C(30) 65.8(6) 1_555 1_555 1_555 1_555 yes
P(3) Ir(3) C(31) C(36) -54(1) 1_555 1_555 1_555 1_555 yes
P(4) Ir(4) C(40) C(41) 120.7(10) 1_555 1_555 1_555 1_555 yes
P(4) Ir(4) C(40) C(44) 0(1) 1_555 1_555 1_555 1_555 yes
P(4) Ir(4) C(40) C(45) -116(1) 1_555 1_555 1_555 1_555 yes
P(4) Ir(4) C(41) C(40) -127.8(10) 1_555 1_555 1_555 1_555 yes
P(4) Ir(4) C(41) C(42) -7(1) 1_555 1_555 1_555 1_555 yes
P(4) Ir(4) C(41) C(46) 106(1) 1_555 1_555 1_555 1_555 yes
P(4) Ir(4) C(42) C(41) 176.2(8) 1_555 1_555 1_555 1_555 yes
P(4) Ir(4) C(42) C(43) -72.4(7) 1_555 1_555 1_555 1_555 yes
P(4) Ir(4) C(42) C(47) 48(1) 1_555 1_555 1_555 1_555 yes
P(4) Ir(4) C(43) C(42) 116.5(7) 1_555 1_555 1_555 1_555 yes
P(4) Ir(4) C(43) C(44) -122.6(7) 1_555 1_555 1_555 1_555 yes
P(4) Ir(4) C(43) C(48) -5(1) 1_555 1_555 1_555 1_555 yes
P(4) Ir(4) C(44) C(40) -179.9(7) 1_555 1_555 1_555 1_555 yes
P(4) Ir(4) C(44) C(43) 66.6(7) 1_555 1_555 1_555 1_555 yes
P(4) Ir(4) C(44) C(49) -58(1) 1_555 1_555 1_555 1_555 yes
C(1) Ir(1) P(1) C(11) 20.7(7) 1_555 1_555 1_555 1_555 yes
C(1) Ir(1) P(1) C(12) -100.1(7) 1_555 1_555 1_555 1_555 yes
C(1) Ir(1) P(1) C(13) 141.7(8) 1_555 1_555 1_555 1_555 yes
C(1) Ir(1) C(2) C(3) 118.9(9) 1_555 1_555 1_555 1_555 yes
C(1) Ir(1) C(2) C(7) -122(1) 1_555 1_555 1_555 1_555 yes
C(1) Ir(1) C(3) C(2) -35.7(6) 1_555 1_555 1_555 1_555 yes
C(1) Ir(1) C(3) C(4) 79.9(6) 1_555 1_555 1_555 1_555 yes
C(1) Ir(1) C(3) C(8) -156(1) 1_555 1_555 1_555 1_555 yes
C(1) Ir(1) C(4) C(3) -78.8(6) 1_555 1_555 1_555 1_555 yes
C(1) Ir(1) C(4) C(5) 38.9(6) 1_555 1_555 1_555 1_555 yes
C(1) Ir(1) C(4) C(9) 160(1) 1_555 1_555 1_555 1_555 yes
C(1) Ir(1) C(5) C(4) -114.8(9) 1_555 1_555 1_555 1_555 yes
C(1) Ir(1) C(5) C(10) 123(1) 1_555 1_555 1_555 1_555 yes
C(1) C(2) Ir(1) C(3) -118.9(9) 1_555 1_555 1_555 1_555 yes
C(1) C(2) Ir(1) C(4) -80.1(6) 1_555 1_555 1_555 1_555 yes
C(1) C(2) Ir(1) C(5) -37.2(6) 1_555 1_555 1_555 1_555 yes
C(1) C(2) C(3) C(4) 0(1) 1_555 1_555 1_555 1_555 yes
C(1) C(2) C(3) C(8) -174.7(10) 1_555 1_555 1_555 1_555 yes
C(1) C(5) Ir(1) C(2) 35.6(5) 1_555 1_555 1_555 1_555 yes
C(1) C(5) Ir(1) C(3) 77.3(6) 1_555 1_555 1_555 1_555 yes
C(1) C(5) Ir(1) C(4) 114.8(9) 1_555 1_555 1_555 1_555 yes
C(1) C(5) C(4) C(3) -3(1) 1_555 1_555 1_555 1_555 yes
C(1) C(5) C(4) C(9) 169(1) 1_555 1_555 1_555 1_555 yes
C(2) Ir(1) P(1) C(11) 101.8(7) 1_555 1_555 1_555 1_555 yes
C(2) Ir(1) P(1) C(12) -19.0(8) 1_555 1_555 1_555 1_555 yes
C(2) Ir(1) P(1) C(13) -137.2(8) 1_555 1_555 1_555 1_555 yes
C(2) Ir(1) C(1) C(5) -118.8(9) 1_555 1_555 1_555 1_555 yes
C(2) Ir(1) C(1) C(6) 123(1) 1_555 1_555 1_555 1_555 yes
C(2) Ir(1) C(3) C(4) 115.7(9) 1_555 1_555 1_555 1_555 yes
C(2) Ir(1) C(3) C(8) -120(1) 1_555 1_555 1_555 1_555 yes
C(2) Ir(1) C(4) C(3) -37.9(6) 1_555 1_555 1_555 1_555 yes
C(2) Ir(1) C(4) C(5) 79.8(7) 1_555 1_555 1_555 1_555 yes
C(2) Ir(1) C(4) C(9) -158(1) 1_555 1_555 1_555 1_555 yes
C(2) Ir(1) C(5) C(4) -79.3(7) 1_555 1_555 1_555 1_555 yes
C(2) Ir(1) C(5) C(10) 158(1) 1_555 1_555 1_555 1_555 yes
C(2) C(1) Ir(1) C(3) 36.7(6) 1_555 1_555 1_555 1_555 yes
C(2) C(1) Ir(1) C(4) 79.9(6) 1_555 1_555 1_555 1_555 yes
C(2) C(1) Ir(1) C(5) 118.8(9) 1_555 1_555 1_555 1_555 yes
C(2) C(1) C(5) C(4) 3(1) 1_555 1_555 1_555 1_555 yes
C(2) C(1) C(5) C(10) 175.4(10) 1_555 1_555 1_555 1_555 yes
C(2) C(3) Ir(1) C(4) -115.7(9) 1_555 1_555 1_555 1_555 yes
C(2) C(3) Ir(1) C(5) -78.4(6) 1_555 1_555 1_555 1_555 yes
C(2) C(3) C(4) C(5) 1(1) 1_555 1_555 1_555 1_555 yes
C(2) C(3) C(4) C(9) -171.0(10) 1_555 1_555 1_555 1_555 yes
C(3) Ir(1) P(1) C(11) 98.0(6) 1_555 1_555 1_555 1_555 yes
C(3) Ir(1) P(1) C(12) -22.7(6) 1_555 1_555 1_555 1_555 yes
C(3) Ir(1) P(1) C(13) -140.9(7) 1_555 1_555 1_555 1_555 yes
C(3) Ir(1) C(1) C(5) -82.1(6) 1_555 1_555 1_555 1_555 yes
C(3) Ir(1) C(1) C(6) 160(1) 1_555 1_555 1_555 1_555 yes
C(3) Ir(1) C(2) C(7) 118(1) 1_555 1_555 1_555 1_555 yes
C(3) Ir(1) C(4) C(5) 117.7(9) 1_555 1_555 1_555 1_555 yes
C(3) Ir(1) C(4) C(9) -120(1) 1_555 1_555 1_555 1_555 yes
C(3) Ir(1) C(5) C(4) -37.5(6) 1_555 1_555 1_555 1_555 yes
C(3) Ir(1) C(5) C(10) -159(1) 1_555 1_555 1_555 1_555 yes
C(3) C(2) Ir(1) C(4) 38.8(6) 1_555 1_555 1_555 1_555 yes
C(3) C(2) Ir(1) C(5) 81.7(6) 1_555 1_555 1_555 1_555 yes
C(3) C(2) C(1) C(5) -2(1) 1_555 1_555 1_555 1_555 yes
C(3) C(2) C(1) C(6) 175.7(10) 1_555 1_555 1_555 1_555 yes
C(3) C(4) Ir(1) C(5) -117.7(9) 1_555 1_555 1_555 1_555 yes
C(3) C(4) C(5) C(10) -175(1) 1_555 1_555 1_555 1_555 yes
C(4) Ir(1) P(1) C(11) 63.3(6) 1_555 1_555 1_555 1_555 yes
C(4) Ir(1) P(1) C(12) -57.4(6) 1_555 1_555 1_555 1_555 yes
C(4) Ir(1) P(1) C(13) -175.7(6) 1_555 1_555 1_555 1_555 yes
C(4) Ir(1) C(1) C(5) -38.9(6) 1_555 1_555 1_555 1_555 yes
C(4) Ir(1) C(1) C(6) -156(1) 1_555 1_555 1_555 1_555 yes
C(4) Ir(1) C(2) C(7) 157.8(10) 1_555 1_555 1_555 1_555 yes
C(4) Ir(1) C(3) C(8) 123(1) 1_555 1_555 1_555 1_555 yes
C(4) Ir(1) C(5) C(10) -121(1) 1_555 1_555 1_555 1_555 yes
C(4) C(3) Ir(1) C(5) 37.3(6) 1_555 1_555 1_555 1_555 yes
C(4) C(3) C(2) C(7) 176.3(9) 1_555 1_555 1_555 1_555 yes
C(4) C(5) C(1) C(6) -174.7(9) 1_555 1_555 1_555 1_555 yes
C(5) Ir(1) P(1) C(11) 27.7(6) 1_555 1_555 1_555 1_555 yes
C(5) Ir(1) P(1) C(12) -93.0(6) 1_555 1_555 1_555 1_555 yes
C(5) Ir(1) P(1) C(13) 148.7(7) 1_555 1_555 1_555 1_555 yes
C(5) Ir(1) C(1) C(6) -117(1) 1_555 1_555 1_555 1_555 yes
C(5) Ir(1) C(2) C(7) -159.3(10) 1_555 1_555 1_555 1_555 yes
C(5) Ir(1) C(3) C(8) 160(1) 1_555 1_555 1_555 1_555 yes
C(5) Ir(1) C(4) C(9) 121(1) 1_555 1_555 1_555 1_555 yes
C(5) C(1) C(2) C(7) -178.3(10) 1_555 1_555 1_555 1_555 yes
C(5) C(4) C(3) C(8) 176(1) 1_555 1_555 1_555 1_555 yes
C(6) C(1) C(2) C(7) 0(1) 1_555 1_555 1_555 1_555 yes
C(6) C(1) C(5) C(10) -2(1) 1_555 1_555 1_555 1_555 yes
C(7) C(2) C(3) C(8) 1(1) 1_555 1_555 1_555 1_555 yes
C(8) C(3) C(4) C(9) 3(1) 1_555 1_555 1_555 1_555 yes
C(9) C(4) C(5) C(10) -2(1) 1_555 1_555 1_555 1_555 yes
C(14) Ir(2) P(2) C(24) 25.9(7) 1_555 1_555 1_555 1_555 yes
C(14) Ir(2) P(2) C(25) -93.7(7) 1_555 1_555 1_555 1_555 yes
C(14) Ir(2) P(2) C(26) 146.3(7) 1_555 1_555 1_555 1_555 yes
C(14) Ir(2) C(15) C(16) 118.2(8) 1_555 1_555 1_555 1_555 yes
C(14) Ir(2) C(15) C(20) -122(1) 1_555 1_555 1_555 1_555 yes
C(14) Ir(2) C(16) C(15) -35.8(5) 1_555 1_555 1_555 1_555 yes
C(14) Ir(2) C(16) C(17) 79.2(6) 1_555 1_555 1_555 1_555 yes
C(14) Ir(2) C(16) C(21) -158(1) 1_555 1_555 1_555 1_555 yes
C(14) Ir(2) C(17) C(16) -80.3(6) 1_555 1_555 1_555 1_555 yes
C(14) Ir(2) C(17) C(18) 38.9(6) 1_555 1_555 1_555 1_555 yes
C(14) Ir(2) C(17) C(22) 158(1) 1_555 1_555 1_555 1_555 yes
C(14) Ir(2) C(18) C(17) -115.1(8) 1_555 1_555 1_555 1_555 yes
C(14) Ir(2) C(18) C(23) 122(1) 1_555 1_555 1_555 1_555 yes
C(14) C(15) Ir(2) C(16) -118.2(8) 1_555 1_555 1_555 1_555 yes
C(14) C(15) Ir(2) C(17) -79.8(6) 1_555 1_555 1_555 1_555 yes
C(14) C(15) Ir(2) C(18) -37.3(5) 1_555 1_555 1_555 1_555 yes
C(14) C(15) C(16) C(17) -2(1) 1_555 1_555 1_555 1_555 yes
C(14) C(15) C(16) C(21) -174.2(9) 1_555 1_555 1_555 1_555 yes
C(14) C(18) Ir(2) C(15) 35.5(6) 1_555 1_555 1_555 1_555 yes
C(14) C(18) Ir(2) C(16) 78.8(6) 1_555 1_555 1_555 1_555 yes
C(14) C(18) Ir(2) C(17) 115.1(8) 1_555 1_555 1_555 1_555 yes
C(14) C(18) C(17) C(16) -2(1) 1_555 1_555 1_555 1_555 yes
C(14) C(18) C(17) C(22) 170.6(8) 1_555 1_555 1_555 1_555 yes
C(15) Ir(2) P(2) C(24) 107.7(7) 1_555 1_555 1_555 1_555 yes
C(15) Ir(2) P(2) C(25) -11.9(7) 1_555 1_555 1_555 1_555 yes
C(15) Ir(2) P(2) C(26) -132.0(7) 1_555 1_555 1_555 1_555 yes
C(15) Ir(2) C(14) C(18) -119.0(8) 1_555 1_555 1_555 1_555 yes
C(15) Ir(2) C(14) C(19) 122(1) 1_555 1_555 1_555 1_555 yes
C(15) Ir(2) C(16) C(17) 115.0(8) 1_555 1_555 1_555 1_555 yes
C(15) Ir(2) C(16) C(21) -122(1) 1_555 1_555 1_555 1_555 yes
C(15) Ir(2) C(17) C(16) -39.4(5) 1_555 1_555 1_555 1_555 yes
C(15) Ir(2) C(17) C(18) 79.8(6) 1_555 1_555 1_555 1_555 yes
C(15) Ir(2) C(17) C(22) -160(1) 1_555 1_555 1_555 1_555 yes
C(15) Ir(2) C(18) C(17) -79.6(6) 1_555 1_555 1_555 1_555 yes
C(15) Ir(2) C(18) C(23) 157(1) 1_555 1_555 1_555 1_555 yes
C(15) C(14) Ir(2) C(16) 38.0(6) 1_555 1_555 1_555 1_555 yes
C(15) C(14) Ir(2) C(17) 80.4(6) 1_555 1_555 1_555 1_555 yes
C(15) C(14) Ir(2) C(18) 119.0(8) 1_555 1_555 1_555 1_555 yes
C(15) C(14) C(18) C(17) 0(1) 1_555 1_555 1_555 1_555 yes
C(15) C(14) C(18) C(23) 175.6(9) 1_555 1_555 1_555 1_555 yes
C(15) C(16) Ir(2) C(17) -115.0(8) 1_555 1_555 1_555 1_555 yes
C(15) C(16) Ir(2) C(18) -78.4(6) 1_555 1_555 1_555 1_555 yes
C(15) C(16) C(17) C(18) 3(1) 1_555 1_555 1_555 1_555 yes
C(15) C(16) C(17) C(22) -169.9(8) 1_555 1_555 1_555 1_555 yes
C(16) Ir(2) P(2) C(24) 99.8(6) 1_555 1_555 1_555 1_555 yes
C(16) Ir(2) P(2) C(25) -19.8(5) 1_555 1_555 1_555 1_555 yes
C(16) Ir(2) P(2) C(26) -139.9(5) 1_555 1_555 1_555 1_555 yes
C(16) Ir(2) C(14) C(18) -81.0(6) 1_555 1_555 1_555 1_555 yes
C(16) Ir(2) C(14) C(19) 160(1) 1_555 1_555 1_555 1_555 yes
C(16) Ir(2) C(15) C(20) 119(1) 1_555 1_555 1_555 1_555 yes
C(16) Ir(2) C(17) C(18) 119.2(8) 1_555 1_555 1_555 1_555 yes
C(16) Ir(2) C(17) C(22) -120(1) 1_555 1_555 1_555 1_555 yes
C(16) Ir(2) C(18) C(17) -36.4(6) 1_555 1_555 1_555 1_555 yes
C(16) Ir(2) C(18) C(23) -159(1) 1_555 1_555 1_555 1_555 yes
C(16) C(15) Ir(2) C(17) 38.4(6) 1_555 1_555 1_555 1_555 yes
C(16) C(15) Ir(2) C(18) 81.0(6) 1_555 1_555 1_555 1_555 yes
C(16) C(15) C(14) C(18) 1(1) 1_555 1_555 1_555 1_555 yes
C(16) C(15) C(14) C(19) 178.3(9) 1_555 1_555 1_555 1_555 yes
C(16) C(17) Ir(2) C(18) -119.2(8) 1_555 1_555 1_555 1_555 yes
C(16) C(17) C(18) C(23) -177.2(9) 1_555 1_555 1_555 1_555 yes
C(17) Ir(2) P(2) C(24) 64.5(5) 1_555 1_555 1_555 1_555 yes
C(17) Ir(2) P(2) C(25) -55.2(5) 1_555 1_555 1_555 1_555 yes
C(17) Ir(2) P(2) C(26) -175.2(5) 1_555 1_555 1_555 1_555 yes
C(17) Ir(2) C(14) C(18) -38.6(5) 1_555 1_555 1_555 1_555 yes
C(17) Ir(2) C(14) C(19) -157(1) 1_555 1_555 1_555 1_555 yes
C(17) Ir(2) C(15) C(20) 158(1) 1_555 1_555 1_555 1_555 yes
C(17) Ir(2) C(16) C(21) 122(1) 1_555 1_555 1_555 1_555 yes
C(17) Ir(2) C(18) C(23) -122(1) 1_555 1_555 1_555 1_555 yes
C(17) C(16) Ir(2) C(18) 36.5(6) 1_555 1_555 1_555 1_555 yes
C(17) C(16) C(15) C(20) 174.6(10) 1_555 1_555 1_555 1_555 yes
C(17) C(18) C(14) C(19) -176.3(9) 1_555 1_555 1_555 1_555 yes
C(18) Ir(2) P(2) C(24) 29.9(5) 1_555 1_555 1_555 1_555 yes
C(18) Ir(2) P(2) C(25) -89.8(5) 1_555 1_555 1_555 1_555 yes
C(18) Ir(2) P(2) C(26) 150.2(5) 1_555 1_555 1_555 1_555 yes
C(18) Ir(2) C(14) C(19) -118(1) 1_555 1_555 1_555 1_555 yes
C(18) Ir(2) C(15) C(20) -159(1) 1_555 1_555 1_555 1_555 yes
C(18) Ir(2) C(16) C(21) 159(1) 1_555 1_555 1_555 1_555 yes
C(18) Ir(2) C(17) C(22) 119(1) 1_555 1_555 1_555 1_555 yes
C(18) C(14) C(15) C(20) -176.2(10) 1_555 1_555 1_555 1_555 yes
C(18) C(17) C(16) C(21) 174.8(9) 1_555 1_555 1_555 1_555 yes
C(19) C(14) C(15) C(20) 1(1) 1_555 1_555 1_555 1_555 yes
C(19) C(14) C(18) C(23) -1(1) 1_555 1_555 1_555 1_555 yes
C(20) C(15) C(16) C(21) 3(1) 1_555 1_555 1_555 1_555 yes
C(21) C(16) C(17) C(22) 1(1) 1_555 1_555 1_555 1_555 yes
C(22) C(17) C(18) C(23) -3(1) 1_555 1_555 1_555 1_555 yes
C(27) Ir(3) P(3) C(37) 30.5(8) 1_555 1_555 1_555 1_555 yes
C(27) Ir(3) P(3) C(38) -89.1(8) 1_555 1_555 1_555 1_555 yes
C(27) Ir(3) P(3) C(39) 151.9(8) 1_555 1_555 1_555 1_555 yes
C(27) Ir(3) C(28) C(29) 118.4(10) 1_555 1_555 1_555 1_555 yes
C(27) Ir(3) C(28) C(33) -123(1) 1_555 1_555 1_555 1_555 yes
C(27) Ir(3) C(29) C(28) -35.6(6) 1_555 1_555 1_555 1_555 yes
C(27) Ir(3) C(29) C(30) 80.0(7) 1_555 1_555 1_555 1_555 yes
C(27) Ir(3) C(29) C(34) -160(1) 1_555 1_555 1_555 1_555 yes
C(27) Ir(3) C(30) C(29) -78.1(7) 1_555 1_555 1_555 1_555 yes
C(27) Ir(3) C(30) C(31) 38.5(6) 1_555 1_555 1_555 1_555 yes
C(27) Ir(3) C(30) C(35) 162(1) 1_555 1_555 1_555 1_555 yes
C(27) Ir(3) C(31) C(30) -115.1(9) 1_555 1_555 1_555 1_555 yes
C(27) Ir(3) C(31) C(36) 124(1) 1_555 1_555 1_555 1_555 yes
C(27) C(28) Ir(3) C(29) -118.4(10) 1_555 1_555 1_555 1_555 yes
C(27) C(28) Ir(3) C(30) -79.4(7) 1_555 1_555 1_555 1_555 yes
C(27) C(28) Ir(3) C(31) -36.7(6) 1_555 1_555 1_555 1_555 yes
C(27) C(28) C(29) C(30) -2(1) 1_555 1_555 1_555 1_555 yes
C(27) C(28) C(29) C(34) -171(1) 1_555 1_555 1_555 1_555 yes
C(27) C(31) Ir(3) C(28) 34.9(6) 1_555 1_555 1_555 1_555 yes
C(27) C(31) Ir(3) C(29) 76.8(6) 1_555 1_555 1_555 1_555 yes
C(27) C(31) Ir(3) C(30) 115.1(9) 1_555 1_555 1_555 1_555 yes
C(27) C(31) C(30) C(29) -3(1) 1_555 1_555 1_555 1_555 yes
C(27) C(31) C(30) C(35) 168(1) 1_555 1_555 1_555 1_555 yes
C(28) Ir(3) P(3) C(37) 110.9(7) 1_555 1_555 1_555 1_555 yes
C(28) Ir(3) P(3) C(38) -8.7(8) 1_555 1_555 1_555 1_555 yes
C(28) Ir(3) P(3) C(39) -127.7(8) 1_555 1_555 1_555 1_555 yes
C(28) Ir(3) C(27) C(31) -119.7(9) 1_555 1_555 1_555 1_555 yes
C(28) Ir(3) C(27) C(32) 122(1) 1_555 1_555 1_555 1_555 yes
C(28) Ir(3) C(29) C(30) 115.6(10) 1_555 1_555 1_555 1_555 yes
C(28) Ir(3) C(29) C(34) -125(1) 1_555 1_555 1_555 1_555 yes
C(28) Ir(3) C(30) C(29) -37.8(6) 1_555 1_555 1_555 1_555 yes
C(28) Ir(3) C(30) C(31) 78.7(7) 1_555 1_555 1_555 1_555 yes
C(28) Ir(3) C(30) C(35) -156(1) 1_555 1_555 1_555 1_555 yes
C(28) Ir(3) C(31) C(30) -80.3(6) 1_555 1_555 1_555 1_555 yes
C(28) Ir(3) C(31) C(36) 159(1) 1_555 1_555 1_555 1_555 yes
C(28) C(27) Ir(3) C(29) 37.2(6) 1_555 1_555 1_555 1_555 yes
C(28) C(27) Ir(3) C(30) 80.9(7) 1_555 1_555 1_555 1_555 yes
C(28) C(27) Ir(3) C(31) 119.7(9) 1_555 1_555 1_555 1_555 yes
C(28) C(27) C(31) C(30) 2(1) 1_555 1_555 1_555 1_555 yes
C(28) C(27) C(31) C(36) 173(1) 1_555 1_555 1_555 1_555 yes
C(28) C(29) Ir(3) C(30) -115.6(10) 1_555 1_555 1_555 1_555 yes
C(28) C(29) Ir(3) C(31) -77.9(7) 1_555 1_555 1_555 1_555 yes
C(28) C(29) C(30) C(31) 3(1) 1_555 1_555 1_555 1_555 yes
C(28) C(29) C(30) C(35) -168(1) 1_555 1_555 1_555 1_555 yes
C(29) Ir(3) P(3) C(37) 102.0(5) 1_555 1_555 1_555 1_555 yes
C(29) Ir(3) P(3) C(38) -17.5(6) 1_555 1_555 1_555 1_555 yes
C(29) Ir(3) P(3) C(39) -136.5(6) 1_555 1_555 1_555 1_555 yes
C(29) Ir(3) C(27) C(31) -82.4(6) 1_555 1_555 1_555 1_555 yes
C(29) Ir(3) C(27) C(32) 160(1) 1_555 1_555 1_555 1_555 yes
C(29) Ir(3) C(28) C(33) 117(1) 1_555 1_555 1_555 1_555 yes
C(29) Ir(3) C(30) C(31) 116.5(9) 1_555 1_555 1_555 1_555 yes
C(29) Ir(3) C(30) C(35) -118(1) 1_555 1_555 1_555 1_555 yes
C(29) Ir(3) C(31) C(30) -38.3(6) 1_555 1_555 1_555 1_555 yes
C(29) Ir(3) C(31) C(36) -158(1) 1_555 1_555 1_555 1_555 yes
C(29) C(28) Ir(3) C(30) 39.0(6) 1_555 1_555 1_555 1_555 yes
C(29) C(28) Ir(3) C(31) 81.7(7) 1_555 1_555 1_555 1_555 yes
C(29) C(28) C(27) C(31) 0(1) 1_555 1_555 1_555 1_555 yes
C(29) C(28) C(27) C(32) 177(1) 1_555 1_555 1_555 1_555 yes
C(29) C(30) Ir(3) C(31) -116.5(9) 1_555 1_555 1_555 1_555 yes
C(29) C(30) C(31) C(36) -175(1) 1_555 1_555 1_555 1_555 yes
C(30) Ir(3) P(3) C(37) 65.9(5) 1_555 1_555 1_555 1_555 yes
C(30) Ir(3) P(3) C(38) -53.7(6) 1_555 1_555 1_555 1_555 yes
C(30) Ir(3) P(3) C(39) -172.7(6) 1_555 1_555 1_555 1_555 yes
C(30) Ir(3) C(27) C(31) -38.8(6) 1_555 1_555 1_555 1_555 yes
C(30) Ir(3) C(27) C(32) -156(1) 1_555 1_555 1_555 1_555 yes
C(30) Ir(3) C(28) C(33) 156(1) 1_555 1_555 1_555 1_555 yes
C(30) Ir(3) C(29) C(34) 119(1) 1_555 1_555 1_555 1_555 yes
C(30) Ir(3) C(31) C(36) -120(1) 1_555 1_555 1_555 1_555 yes
C(30) C(29) Ir(3) C(31) 37.7(6) 1_555 1_555 1_555 1_555 yes
C(30) C(29) C(28) C(33) 174(1) 1_555 1_555 1_555 1_555 yes
C(30) C(31) C(27) C(32) -175(1) 1_555 1_555 1_555 1_555 yes
C(31) Ir(3) P(3) C(37) 31.8(5) 1_555 1_555 1_555 1_555 yes
C(31) Ir(3) P(3) C(38) -87.7(6) 1_555 1_555 1_555 1_555 yes
C(31) Ir(3) P(3) C(39) 153.2(6) 1_555 1_555 1_555 1_555 yes
C(31) Ir(3) C(27) C(32) -117(1) 1_555 1_555 1_555 1_555 yes
C(31) Ir(3) C(28) C(33) -160(1) 1_555 1_555 1_555 1_555 yes
C(31) Ir(3) C(29) C(34) 156(1) 1_555 1_555 1_555 1_555 yes
C(31) Ir(3) C(30) C(35) 124(1) 1_555 1_555 1_555 1_555 yes
C(31) C(27) C(28) C(33) -176(1) 1_555 1_555 1_555 1_555 yes
C(31) C(30) C(29) C(34) 173(1) 1_555 1_555 1_555 1_555 yes
C(32) C(27) C(28) C(33) 0(1) 1_555 1_555 1_555 1_555 yes
C(32) C(27) C(31) C(36) -4(1) 1_555 1_555 1_555 1_555 yes
C(33) C(28) C(29) C(34) 5(1) 1_555 1_555 1_555 1_555 yes
C(34) C(29) C(30) C(35) 1(1) 1_555 1_555 1_555 1_555 yes
C(35) C(30) C(31) C(36) -3(1) 1_555 1_555 1_555 1_555 yes
C(40) Ir(4) P(4) C(50) 19.4(10) 1_555 1_555 1_555 1_555 yes
C(40) Ir(4) P(4) C(51) -101.1(10) 1_555 1_555 1_555 1_555 yes
C(40) Ir(4) P(4) C(52) 139(1) 1_555 1_555 1_555 1_555 yes
C(40) Ir(4) C(41) C(42) 120(1) 1_555 1_555 1_555 1_555 yes
C(40) Ir(4) C(41) C(46) -126(1) 1_555 1_555 1_555 1_555 yes
C(40) Ir(4) C(42) C(41) -33.2(8) 1_555 1_555 1_555 1_555 yes
C(40) Ir(4) C(42) C(43) 78.2(8) 1_555 1_555 1_555 1_555 yes
C(40) Ir(4) C(42) C(47) -160(1) 1_555 1_555 1_555 1_555 yes
C(40) Ir(4) C(43) C(42) -80.7(8) 1_555 1_555 1_555 1_555 yes
C(40) Ir(4) C(43) C(44) 40.2(8) 1_555 1_555 1_555 1_555 yes
C(40) Ir(4) C(43) C(48) 157(1) 1_555 1_555 1_555 1_555 yes
C(40) Ir(4) C(44) C(43) -113(1) 1_555 1_555 1_555 1_555 yes
C(40) Ir(4) C(44) C(49) 121(1) 1_555 1_555 1_555 1_555 yes
C(40) C(41) Ir(4) C(42) -120(1) 1_555 1_555 1_555 1_555 yes
C(40) C(41) Ir(4) C(43) -79.9(9) 1_555 1_555 1_555 1_555 yes
C(40) C(41) Ir(4) C(44) -37.3(8) 1_555 1_555 1_555 1_555 yes
C(40) C(41) C(42) C(43) -5(1) 1_555 1_555 1_555 1_555 yes
C(40) C(41) C(42) C(47) -173(1) 1_555 1_555 1_555 1_555 yes
C(40) C(44) Ir(4) C(41) 33.5(8) 1_555 1_555 1_555 1_555 yes
C(40) C(44) Ir(4) C(42) 77.3(8) 1_555 1_555 1_555 1_555 yes
C(40) C(44) Ir(4) C(43) 113(1) 1_555 1_555 1_555 1_555 yes
C(40) C(44) C(43) C(42) -4(1) 1_555 1_555 1_555 1_555 yes
C(40) C(44) C(43) C(48) 169.0(9) 1_555 1_555 1_555 1_555 yes
C(41) Ir(4) P(4) C(50) 95.1(10) 1_555 1_555 1_555 1_555 yes
C(41) Ir(4) P(4) C(51) -25.4(10) 1_555 1_555 1_555 1_555 yes
C(41) Ir(4) P(4) C(52) -144.7(10) 1_555 1_555 1_555 1_555 yes
C(41) Ir(4) C(40) C(44) -120(1) 1_555 1_555 1_555 1_555 yes
C(41) Ir(4) C(40) C(45) 122(1) 1_555 1_555 1_555 1_555 yes
C(41) Ir(4) C(42) C(43) 111(1) 1_555 1_555 1_555 1_555 yes
C(41) Ir(4) C(42) C(47) -127(1) 1_555 1_555 1_555 1_555 yes
C(41) Ir(4) C(43) C(42) -41.5(8) 1_555 1_555 1_555 1_555 yes
C(41) Ir(4) C(43) C(44) 79.4(8) 1_555 1_555 1_555 1_555 yes
C(41) Ir(4) C(43) C(48) -163(1) 1_555 1_555 1_555 1_555 yes
C(41) Ir(4) C(44) C(43) -80.0(8) 1_555 1_555 1_555 1_555 yes
C(41) Ir(4) C(44) C(49) 154(1) 1_555 1_555 1_555 1_555 yes
C(41) C(40) Ir(4) C(42) 37.5(8) 1_555 1_555 1_555 1_555 yes
C(41) C(40) Ir(4) C(43) 81.2(9) 1_555 1_555 1_555 1_555 yes
C(41) C(40) Ir(4) C(44) 120(1) 1_555 1_555 1_555 1_555 yes
C(41) C(40) C(44) C(43) 0(1) 1_555 1_555 1_555 1_555 yes
C(41) C(40) C(44) C(49) 171(1) 1_555 1_555 1_555 1_555 yes
C(41) C(42) Ir(4) C(43) -111(1) 1_555 1_555 1_555 1_555 yes
C(41) C(42) Ir(4) C(44) -76.1(9) 1_555 1_555 1_555 1_555 yes
C(41) C(42) C(43) C(44) 6(1) 1_555 1_555 1_555 1_555 yes
C(41) C(42) C(43) C(48) -166.8(10) 1_555 1_555 1_555 1_555 yes
C(42) Ir(4) P(4) C(50) 90.3(5) 1_555 1_555 1_555 1_555 yes
C(42) Ir(4) P(4) C(51) -30.2(6) 1_555 1_555 1_555 1_555 yes
C(42) Ir(4) P(4) C(52) -149.5(6) 1_555 1_555 1_555 1_555 yes
C(42) Ir(4) C(40) C(44) -82.9(8) 1_555 1_555 1_555 1_555 yes
C(42) Ir(4) C(40) C(45) 159(1) 1_555 1_555 1_555 1_555 yes
C(42) Ir(4) C(41) C(46) 113(1) 1_555 1_555 1_555 1_555 yes
C(42) Ir(4) C(43) C(44) 120(1) 1_555 1_555 1_555 1_555 yes
C(42) Ir(4) C(43) C(48) -121(1) 1_555 1_555 1_555 1_555 yes
C(42) Ir(4) C(44) C(43) -36.2(6) 1_555 1_555 1_555 1_555 yes
C(42) Ir(4) C(44) C(49) -161(1) 1_555 1_555 1_555 1_555 yes
C(42) C(41) Ir(4) C(43) 40.9(7) 1_555 1_555 1_555 1_555 yes
C(42) C(41) Ir(4) C(44) 83.5(8) 1_555 1_555 1_555 1_555 yes
C(42) C(41) C(40) C(44) 3(1) 1_555 1_555 1_555 1_555 yes
C(42) C(41) C(40) C(45) 177(1) 1_555 1_555 1_555 1_555 yes
C(42) C(43) Ir(4) C(44) -120(1) 1_555 1_555 1_555 1_555 yes
C(42) C(43) C(44) C(49) -175(1) 1_555 1_555 1_555 1_555 yes
C(43) Ir(4) P(4) C(50) 53.7(5) 1_555 1_555 1_555 1_555 yes
C(43) Ir(4) P(4) C(51) -66.7(6) 1_555 1_555 1_555 1_555 yes
C(43) Ir(4) P(4) C(52) 174.0(6) 1_555 1_555 1_555 1_555 yes
C(43) Ir(4) C(40) C(44) -39.3(7) 1_555 1_555 1_555 1_555 yes
C(43) Ir(4) C(40) C(45) -156(1) 1_555 1_555 1_555 1_555 yes
C(43) Ir(4) C(41) C(46) 154(1) 1_555 1_555 1_555 1_555 yes
C(43) Ir(4) C(42) C(47) 120(1) 1_555 1_555 1_555 1_555 yes
C(43) Ir(4) C(44) C(49) -125(1) 1_555 1_555 1_555 1_555 yes
C(43) C(42) Ir(4) C(44) 35.3(7) 1_555 1_555 1_555 1_555 yes
C(43) C(42) C(41) C(46) 175.3(10) 1_555 1_555 1_555 1_555 yes
C(43) C(44) C(40) C(45) -173(1) 1_555 1_555 1_555 1_555 yes
C(44) Ir(4) P(4) C(50) 19.6(5) 1_555 1_555 1_555 1_555 yes
C(44) Ir(4) P(4) C(51) -100.9(6) 1_555 1_555 1_555 1_555 yes
C(44) Ir(4) P(4) C(52) 139.8(6) 1_555 1_555 1_555 1_555 yes
C(44) Ir(4) C(40) C(45) -117(1) 1_555 1_555 1_555 1_555 yes
C(44) Ir(4) C(41) C(46) -163(1) 1_555 1_555 1_555 1_555 yes
C(44) Ir(4) C(42) C(47) 156(1) 1_555 1_555 1_555 1_555 yes
C(44) Ir(4) C(43) C(48) 117(1) 1_555 1_555 1_555 1_555 yes
C(44) C(40) C(41) C(46) -177(1) 1_555 1_555 1_555 1_555 yes
C(44) C(43) C(42) C(47) 174(1) 1_555 1_555 1_555 1_555 yes
C(45) C(40) C(41) C(46) -4(2) 1_555 1_555 1_555 1_555 yes
C(45) C(40) C(44) C(49) -2(1) 1_555 1_555 1_555 1_555 yes
C(46) C(41) C(42) C(47) 7(1) 1_555 1_555 1_555 1_555 yes
C(47) C(42) C(43) C(48) 1(1) 1_555 1_555 1_555 1_555 yes
C(48) C(43) C(44) C(49) -1(1) 1_555 1_555 1_555 1_555 yes
C(53) C(54) C(55) C(56) 0(1) 1_555 1_555 1_555 1_555 yes
C(53) C(58) C(57) C(56) 0(1) 1_555 1_555 1_555 1_555 yes
C(53) B(1) C(59) C(60) 93(1) 1_555 1_555 1_555 1_555 yes
C(53) B(1) C(59) C(64) -78(1) 1_555 1_555 1_555 1_555 yes
C(53) B(1) C(65) C(66) 134.6(10) 1_555 1_555 1_555 1_555 yes
C(53) B(1) C(65) C(70) -50(1) 1_555 1_555 1_555 1_555 yes
C(53) B(1) C(71) C(72) -154.8(8) 1_555 1_555 1_555 1_555 yes
C(53) B(1) C(71) C(76) 29(1) 1_555 1_555 1_555 1_555 yes
C(54) C(53) C(58) C(57) 0(1) 1_555 1_555 1_555 1_555 yes
C(54) C(53) B(1) C(59) -76(1) 1_555 1_555 1_555 1_555 yes
C(54) C(53) B(1) C(65) 161.9(8) 1_555 1_555 1_555 1_555 yes
C(54) C(53) B(1) C(71) 43(1) 1_555 1_555 1_555 1_555 yes
C(54) C(55) C(56) C(57) -1(1) 1_555 1_555 1_555 1_555 yes
C(55) C(54) C(53) C(58) 0(1) 1_555 1_555 1_555 1_555 yes
C(55) C(54) C(53) B(1) 173.7(9) 1_555 1_555 1_555 1_555 yes
C(55) C(56) C(57) C(58) 1(1) 1_555 1_555 1_555 1_555 yes
C(57) C(58) C(53) B(1) -173.6(9) 1_555 1_555 1_555 1_555 yes
C(58) C(53) B(1) C(59) 95.4(10) 1_555 1_555 1_555 1_555 yes
C(58) C(53) B(1) C(65) -25(1) 1_555 1_555 1_555 1_555 yes
C(58) C(53) B(1) C(71) -143.9(9) 1_555 1_555 1_555 1_555 yes
C(59) C(60) C(61) C(62) 0(1) 1_555 1_555 1_555 1_555 yes
C(59) C(64) C(63) C(62) 0(1) 1_555 1_555 1_555 1_555 yes
C(59) B(1) C(65) C(66) 20(1) 1_555 1_555 1_555 1_555 yes
C(59) B(1) C(65) C(70) -165.5(9) 1_555 1_555 1_555 1_555 yes
C(59) B(1) C(71) C(72) -39(1) 1_555 1_555 1_555 1_555 yes
C(59) B(1) C(71) C(76) 144.4(9) 1_555 1_555 1_555 1_555 yes
C(60) C(59) C(64) C(63) 0(1) 1_555 1_555 1_555 1_555 yes
C(60) C(59) B(1) C(65) -146.2(9) 1_555 1_555 1_555 1_555 yes
C(60) C(59) B(1) C(71) -28(1) 1_555 1_555 1_555 1_555 yes
C(60) C(61) C(62) C(63) 0(1) 1_555 1_555 1_555 1_555 yes
C(61) C(60) C(59) C(64) 0(1) 1_555 1_555 1_555 1_555 yes
C(61) C(60) C(59) B(1) -172(1) 1_555 1_555 1_555 1_555 yes
C(61) C(62) C(63) C(64) 0(1) 1_555 1_555 1_555 1_555 yes
C(63) C(64) C(59) B(1) 173.3(10) 1_555 1_555 1_555 1_555 yes
C(64) C(59) B(1) C(65) 41(1) 1_555 1_555 1_555 1_555 yes
C(64) C(59) B(1) C(71) 159.4(9) 1_555 1_555 1_555 1_555 yes
C(65) C(66) C(67) C(68) 0(1) 1_555 1_555 1_555 1_555 yes
C(65) C(70) C(69) C(68) 1(1) 1_555 1_555 1_555 1_555 yes
C(65) B(1) C(71) C(72) 83(1) 1_555 1_555 1_555 1_555 yes
C(65) B(1) C(71) C(76) -92(1) 1_555 1_555 1_555 1_555 yes
C(66) C(65) C(70) C(69) 0(1) 1_555 1_555 1_555 1_555 yes
C(66) C(65) B(1) C(71) -101(1) 1_555 1_555 1_555 1_555 yes
C(66) C(67) C(68) C(69) 2(2) 1_555 1_555 1_555 1_555 yes
C(67) C(66) C(65) C(70) 0(1) 1_555 1_555 1_555 1_555 yes
C(67) C(66) C(65) B(1) 174.2(10) 1_555 1_555 1_555 1_555 yes
C(67) C(68) C(69) C(70) -3(1) 1_555 1_555 1_555 1_555 yes
C(69) C(70) C(65) B(1) -174.8(9) 1_555 1_555 1_555 1_555 yes
C(70) C(65) B(1) C(71) 72(1) 1_555 1_555 1_555 1_555 yes
C(71) C(72) C(73) C(74) 0(1) 1_555 1_555 1_555 1_555 yes
C(71) C(76) C(75) C(74) 1(1) 1_555 1_555 1_555 1_555 yes
C(72) C(71) C(76) C(75) -1(1) 1_555 1_555 1_555 1_555 yes
C(72) C(73) C(74) C(75) 0(1) 1_555 1_555 1_555 1_555 yes
C(73) C(72) C(71) C(76) 0(1) 1_555 1_555 1_555 1_555 yes
C(73) C(72) C(71) B(1) -175.7(9) 1_555 1_555 1_555 1_555 yes
C(73) C(74) C(75) C(76) 0(1) 1_555 1_555 1_555 1_555 yes
C(75) C(76) C(71) B(1) 174.9(9) 1_555 1_555 1_555 1_555 yes
C(77) C(78) C(79) C(80) 2(1) 1_555 1_555 1_555 1_555 yes
C(77) C(82) C(81) C(80) 1(1) 1_555 1_555 1_555 1_555 yes
C(77) B(2) C(83) C(84) 40(1) 1_555 1_555 1_555 1_555 yes
C(77) B(2) C(83) C(88) -144(1) 1_555 1_555 1_555 1_555 yes
C(77) B(2) C(89) C(90) 85(1) 1_555 1_555 1_555 1_555 yes
C(77) B(2) C(89) C(94) -86(1) 1_555 1_555 1_555 1_555 yes
C(77) B(2) C(95) C(96) 161.7(9) 1_555 1_555 1_555 1_555 yes
C(77) B(2) C(95) C(100) -26(1) 1_555 1_555 1_555 1_555 yes
C(78) C(77) C(82) C(81) 0(1) 1_555 1_555 1_555 1_555 yes
C(78) C(77) B(2) C(83) -151.5(10) 1_555 1_555 1_555 1_555 yes
C(78) C(77) B(2) C(89) 85(1) 1_555 1_555 1_555 1_555 yes
C(78) C(77) B(2) C(95) -35(1) 1_555 1_555 1_555 1_555 yes
C(78) C(79) C(80) C(81) -1(1) 1_555 1_555 1_555 1_555 yes
C(79) C(78) C(77) C(82) -1(1) 1_555 1_555 1_555 1_555 yes
C(79) C(78) C(77) B(2) -176(1) 1_555 1_555 1_555 1_555 yes
C(79) C(80) C(81) C(82) -1(1) 1_555 1_555 1_555 1_555 yes
C(81) C(82) C(77) B(2) 173(1) 1_555 1_555 1_555 1_555 yes
C(82) C(77) B(2) C(83) 34(1) 1_555 1_555 1_555 1_555 yes
C(82) C(77) B(2) C(89) -88(1) 1_555 1_555 1_555 1_555 yes
C(82) C(77) B(2) C(95) 150.3(9) 1_555 1_555 1_555 1_555 yes
C(83) C(84) C(85) C(86) 0(2) 1_555 1_555 1_555 1_555 yes
C(83) C(88) C(87) C(86) 0(2) 1_555 1_555 1_555 1_555 yes
C(83) B(2) C(89) C(90) -35(1) 1_555 1_555 1_555 1_555 yes
C(83) B(2) C(89) C(94) 152.4(10) 1_555 1_555 1_555 1_555 yes
C(83) B(2) C(95) C(96) -77(1) 1_555 1_555 1_555 1_555 yes
C(83) B(2) C(95) C(100) 94(1) 1_555 1_555 1_555 1_555 yes
C(84) C(83) C(88) C(87) 0(1) 1_555 1_555 1_555 1_555 yes
C(84) C(83) B(2) C(89) 157.8(9) 1_555 1_555 1_555 1_555 yes
C(84) C(83) B(2) C(95) -81(1) 1_555 1_555 1_555 1_555 yes
C(84) C(85) C(86) C(87) 0(2) 1_555 1_555 1_555 1_555 yes
C(85) C(84) C(83) C(88) 0(1) 1_555 1_555 1_555 1_555 yes
C(85) C(84) C(83) B(2) 175(1) 1_555 1_555 1_555 1_555 yes
C(85) C(86) C(87) C(88) 0(2) 1_555 1_555 1_555 1_555 yes
C(87) C(88) C(83) B(2) -175(1) 1_555 1_555 1_555 1_555 yes
C(88) C(83) B(2) C(89) -27(1) 1_555 1_555 1_555 1_555 yes
C(88) C(83) B(2) C(95) 93(1) 1_555 1_555 1_555 1_555 yes
C(89) C(90) C(91) C(92) -2(2) 1_555 1_555 1_555 1_555 yes
C(89) C(94) C(93) C(92) 0(1) 1_555 1_555 1_555 1_555 yes
C(89) B(2) C(95) C(96) 45(1) 1_555 1_555 1_555 1_555 yes
C(89) B(2) C(95) C(100) -142(1) 1_555 1_555 1_555 1_555 yes
C(90) C(89) C(94) C(93) 0(1) 1_555 1_555 1_555 1_555 yes
C(90) C(89) B(2) C(95) -152(1) 1_555 1_555 1_555 1_555 yes
C(90) C(91) C(92) C(93) 3(2) 1_555 1_555 1_555 1_555 yes
C(91) C(90) C(89) C(94) 0(1) 1_555 1_555 1_555 1_555 yes
C(91) C(90) C(89) B(2) -171(1) 1_555 1_555 1_555 1_555 yes
C(91) C(92) C(93) C(94) -1(2) 1_555 1_555 1_555 1_555 yes
C(93) C(94) C(89) B(2) 173(1) 1_555 1_555 1_555 1_555 yes
C(94) C(89) B(2) C(95) 36(1) 1_555 1_555 1_555 1_555 yes
C(95) C(96) C(97) C(98) 0(2) 1_555 1_555 1_555 1_555 yes
C(95) C(100) C(99) C(98) 1(1) 1_555 1_555 1_555 1_555 yes
C(96) C(95) C(100) C(99) -3(1) 1_555 1_555 1_555 1_555 yes
C(96) C(97) C(98) C(99) -2(2) 1_555 1_555 1_555 1_555 yes
C(97) C(96) C(95) C(100) 2(1) 1_555 1_555 1_555 1_555 yes
C(97) C(96) C(95) B(2) 174(1) 1_555 1_555 1_555 1_555 yes
C(97) C(98) C(99) C(100) 1(2) 1_555 1_555 1_555 1_555 yes
C(99) C(100) C(95) B(2) -175.3(9) 1_555 1_555 1_555 1_555 yes
